data_7116173
loop_
_publ_author_name
'Byron J. Truscott'
'Fady Nahra'
'Alexandra M. Z. Slawin'
'David B. Cordes'
'Steven P. Nolan'

_publ_section_title
;
 Fluoride, bifluoride and trifluoromethyl complexes of iridium(I) and
 rhodium(I)
;
_journal_name_full Chem.Commun.
_journal_page_first 62
_journal_paper_doi 10.1039/C4cc07772E
_journal_volume 51
_journal_year 2015
_chemical_absolute_configuration ad
_chemical_formula_moiety 'C35 H48.67 F N2 O0.33 Rh'
_chemical_formula_sum 'C35 H48.67 F N2 O0.33 Rh'
_chemical_formula_weight 624.64
_space_group_IT_number 19
_symmetry_cell_setting orthorhombic
_symmetry_Int_Tables_number 19
_symmetry_space_group_name_Hall 'P 2ac 2ab'
_symmetry_space_group_name_H-M 'P 21 21 21'
_atom_sites_solution_hydrogens geom
_atom_sites_solution_primary direct
_atom_sites_solution_secondary difmap
_cell_angle_alpha 90.0000
_cell_angle_beta 90.0000
_cell_angle_gamma 90.0000
_cell_formula_units_Z 12
_cell_length_a 13.3131(11)
_cell_length_b 20.0341(17)
_cell_length_c 38.159(3)
_cell_measurement_reflns_used 15556
_cell_measurement_temperature 93
_cell_measurement_theta_max 25.35
_cell_measurement_theta_min 1.84
_cell_volume 10177.6(14)
_computing_cell_refinement 'CrystalClear-SM Expert 2.1 b29'
_computing_data_collection 'CrystalClear-SM Expert 2.1 b29 (Rigaku, 2013)'
_computing_data_reduction 'CrystalClear-SM Expert 2.1 b29'
_computing_molecular_graphics 'CrystalStructure 4.1'
_computing_publication_material 'CrystalStructure 4.1 (Rigaku, 2014)'
_computing_structure_refinement 'SHELXL-2013 (Sheldrick, 2013)'
_computing_structure_solution 'DIRDIF99-PATTY (Gould, et al., 1999)'
_diffrn_ambient_temperature 93
_diffrn_detector_area_resol_mean 5.811
_diffrn_measured_fraction_theta_full 0.998
_diffrn_measured_fraction_theta_max 0.998
_diffrn_measurement_device_type 'Rigaku XtaLAB P200'
_diffrn_measurement_method \w
_diffrn_radiation_type 'Mo K\a'
_diffrn_radiation_wavelength 0.71075
_diffrn_reflns_av_R_equivalents 0.0929
_diffrn_reflns_Laue_measured_fraction_full 0.998
_diffrn_reflns_Laue_measured_fraction_max 0.998
_diffrn_reflns_limit_h_max 16
_diffrn_reflns_limit_h_min -16
_diffrn_reflns_limit_k_max 22
_diffrn_reflns_limit_k_min -24
_diffrn_reflns_limit_l_max 45
_diffrn_reflns_limit_l_min -45
_diffrn_reflns_number 132416
_diffrn_reflns_point_group_measured_fraction_full 0.997
_diffrn_reflns_point_group_measured_fraction_max 0.996
_diffrn_reflns_theta_full 25.000
_diffrn_reflns_theta_max 25.294
_diffrn_reflns_theta_min 1.474
_diffrn_standards_number 0
_exptl_absorpt_coefficient_mu 0.532
_exptl_absorpt_correction_T_max 0.995
_exptl_absorpt_correction_T_min 0.690
_exptl_absorpt_correction_type multi-scan
_exptl_absorpt_process_details 'REQAB (Rigaku, 1998)'
_exptl_crystal_colour yellow
_exptl_crystal_density_diffrn 1.223
_exptl_crystal_density_method 'not measured'
_exptl_crystal_description platelet
_exptl_crystal_F_000 3951.72
_exptl_crystal_size_max 0.100
_exptl_crystal_size_mid 0.100
_exptl_crystal_size_min 0.010
_refine_diff_density_max 1.66
_refine_diff_density_min -0.72
_refine_ls_abs_structure_details
;
 Flack x determined using 6892 quotients [(I+)-(I-)]/[(I+)+(I-)]
 (Parsons, Flack and Wagner, Acta Cryst. B69 (2013) 249-259).
;
_refine_ls_abs_structure_Flack -0.034(12)
_refine_ls_extinction_method none
_refine_ls_goodness_of_fit_ref 1.145
_refine_ls_hydrogen_treatment constr
_refine_ls_number_parameters 1087
_refine_ls_number_reflns 18423
_refine_ls_number_restraints 0
_refine_ls_R_factor_all 0.0651
_refine_ls_R_factor_gt 0.0536
_refine_ls_shift/su_max 0.000
_refine_ls_structure_factor_coef Fsqd
_refine_ls_weighting_details 'w = 1/[\s^2^(Fo^2^)+(0.0828P)^2^+21.8787P] where P=(Fo^2^+2Fc^2^)/3'
_refine_ls_weighting_scheme calc
_refine_ls_wR_factor_gt 0.1490
_refine_ls_wR_factor_ref 0.1592
_reflns_number_gt 16439
_reflns_number_total 18423
_reflns_threshold_expression F^2^>2.0\s(F^2^)
_cod_data_source_file c4cc07772e3_b.cif
_cod_data_source_block 6
_cod_original_cell_volume 10177.5(15)
_cod_database_code 7116173
_shelxl_res_file
;
TITL SNBT62
CELL  0.71075 13.31310 20.03410 38.15870 90.000 90.000 90.000
ZERR  12 0.00112 0.00171 0.00318 0.000 0.000 0.000
LATT -1
SYMM .50+X, .50-Y,    -Z
SYMM    -X, .50+Y, .50-Z
SYMM .50-X,    -Y, .50+Z
SFAC C H F N RH O
UNIT 420 584.040000 12 24 12 3.960000
L.S. 20
FMAP 2
PLAN -5
WPDB -2
HTAB
LIST 4
TEMP -180.0
ACTA 50
SIZE 0.010 0.100 0.100
WGHT    0.082800   21.878698
FVAR       0.03440
RH1   5    0.357614    0.511851    0.345197    11.00000    0.01444    0.03050 =
         0.03074   -0.00056   -0.00146   -0.00055
RH41  5    0.134446    0.152407    0.236809    11.00000    0.01469    0.03204 =
         0.03871   -0.00539    0.00130   -0.00237
RH81  5    0.337891    0.524052    0.067436    11.00000    0.01661    0.03192 =
         0.02974    0.00212    0.00126    0.00180
F1    3    0.295145    0.419759    0.348796    11.00000    0.02228    0.03579 =
         0.03756   -0.00230   -0.00413   -0.00713
F41   3    0.190340    0.217939    0.199049    11.00000    0.02563    0.04336 =
         0.05444   -0.00418    0.00006   -0.00944
F81   3    0.258413    0.475006    0.029948    11.00000    0.02298    0.04565 =
         0.03371   -0.00058   -0.00760   -0.00232
O1    6    0.192372    0.199764    0.138062    11.00000    0.03808    0.04875 =
         0.03556   -0.00040    0.00154   -0.01857
N2    4    0.455699    0.489453    0.417940    11.00000    0.01837    0.03070 =
         0.03107   -0.00135   -0.00434   -0.00040
N5    4    0.303308    0.522962    0.422451    11.00000    0.01890    0.02527 =
         0.03056    0.00148   -0.00271    0.00216
N42   4    0.062542    0.282326    0.272702    11.00000    0.00928    0.03319 =
         0.04027   -0.00155   -0.00205   -0.00098
N45   4    0.215510    0.261670    0.285039    11.00000    0.00854    0.03168 =
         0.03710   -0.00315   -0.00115    0.00008
N82   4    0.424514    0.389416    0.095135    11.00000    0.01589    0.03009 =
         0.02845   -0.00083    0.00142   -0.00138
N85   4    0.270349    0.403896    0.109028    11.00000    0.01204    0.03136 =
         0.02859   -0.00245   -0.00139    0.00045
C1    1    0.376404    0.512035    0.398357    11.00000    0.01779    0.02322 =
         0.03094   -0.00125   -0.00574    0.00259
C3    1    0.430987    0.485899    0.453213    11.00000    0.02404    0.03550 =
         0.03675    0.00243   -0.00750    0.00078
AFIX  43
H3    2    0.473380    0.470848    0.471615    11.00000   -1.20000
AFIX   0
C4    1    0.335572    0.507780    0.456548    11.00000    0.02602    0.03498 =
         0.03367   -0.00038   -0.00523    0.00120
AFIX  43
H4    2    0.298043    0.512025    0.477605    11.00000   -1.20000
AFIX   0
C6    1    0.557178    0.483369    0.403644    11.00000    0.01804    0.03720 =
         0.03389    0.00505   -0.00592    0.00256
C7    1    0.580173    0.428607    0.382918    11.00000    0.01917    0.03641 =
         0.04224    0.00247   -0.00744    0.00414
C8    1    0.674424    0.427820    0.367121    11.00000    0.02590    0.04040 =
         0.04907   -0.00293   -0.00279    0.00154
AFIX  43
H8    2    0.692958    0.391266    0.352641    11.00000   -1.20000
AFIX   0
C9    1    0.742696    0.480720    0.372386    11.00000    0.01638    0.05456 =
         0.06457    0.01375   -0.00022   -0.00231
AFIX  43
H9    2    0.806172    0.480098    0.361017    11.00000   -1.20000
AFIX   0
C10   1    0.717943    0.532654    0.393699    11.00000    0.02015    0.04040 =
         0.05808    0.00147   -0.00381   -0.00450
AFIX  43
H10   2    0.765006    0.567664    0.397211    11.00000   -1.20000
AFIX   0
C11   1    0.624512    0.535618    0.410585    11.00000    0.01967    0.03334 =
         0.04201    0.00569   -0.00889    0.00449
C12   1    0.508957    0.370393    0.379406    11.00000    0.01495    0.03313 =
         0.05642   -0.00390   -0.00234    0.00212
AFIX  13
H12   2    0.439011    0.388477    0.380454    11.00000   -1.20000
AFIX   0
C13   1    0.522047    0.323053    0.410256    11.00000    0.04099    0.04812 =
         0.08104    0.00140   -0.01722   -0.00627
AFIX 137
H13A  2    0.511616    0.347500    0.432201    11.00000   -1.20000
H13B  2    0.590075    0.304376    0.409908    11.00000   -1.20000
H13C  2    0.472881    0.286797    0.408526    11.00000   -1.20000
AFIX   0
C14   1    0.519896    0.332676    0.344639    11.00000    0.03571    0.06492 =
         0.07477   -0.02908    0.00676   -0.00927
AFIX 137
H14A  2    0.584419    0.309142    0.344250    11.00000   -1.20000
H14B  2    0.517184    0.364452    0.325136    11.00000   -1.20000
H14C  2    0.465073    0.300333    0.342314    11.00000   -1.20000
AFIX   0
C15   1    0.600371    0.595080    0.433870    11.00000    0.02290    0.03610 =
         0.05877   -0.00471   -0.00793   -0.00689
AFIX  13
H15   2    0.530882    0.588500    0.443202    11.00000   -1.20000
AFIX   0
C16   1    0.672215    0.598141    0.465511    11.00000    0.03411    0.05572 =
         0.06428   -0.00553   -0.01650    0.00055
AFIX 137
H16A  2    0.655773    0.637095    0.479947    11.00000   -1.20000
H16B  2    0.741609    0.601822    0.457163    11.00000   -1.20000
H16C  2    0.664937    0.557451    0.479538    11.00000   -1.20000
AFIX   0
C17   1    0.601367    0.660210    0.414122    11.00000    0.04746    0.04277 =
         0.07238   -0.00338   -0.01222    0.00259
AFIX 137
H17A  2    0.559123    0.656301    0.393190    11.00000   -1.20000
H17B  2    0.670353    0.670883    0.407130    11.00000   -1.20000
H17C  2    0.575272    0.695805    0.429203    11.00000   -1.20000
AFIX   0
C18   1    0.209617    0.556415    0.414254    11.00000    0.01284    0.03258 =
         0.03182    0.00395   -0.00027    0.00419
C19   1    0.204757    0.625380    0.417943    11.00000    0.01750    0.03606 =
         0.03081    0.00197    0.00306    0.00228
C20   1    0.114427    0.657096    0.409348    11.00000    0.02511    0.03556 =
         0.03070    0.00192   -0.00122    0.00786
AFIX  43
H20   2    0.109062    0.704222    0.411381    11.00000   -1.20000
AFIX   0
C21   1    0.032801    0.620233    0.397897    11.00000    0.01641    0.04760 =
         0.03197    0.00384   -0.00475    0.00266
AFIX  43
H21   2   -0.027748    0.642298    0.391624    11.00000   -1.20000
AFIX   0
C22   1    0.038883    0.552058    0.395563    11.00000    0.02294    0.03887 =
         0.02971   -0.00265   -0.00834   -0.00409
AFIX  43
H22   2   -0.018399    0.527509    0.388195    11.00000   -1.20000
AFIX   0
C23   1    0.127455    0.517700    0.403772    11.00000    0.02070    0.03772 =
         0.02531   -0.00068    0.00069    0.00218
C24   1    0.291256    0.666889    0.432967    11.00000    0.02129    0.03066 =
         0.04448   -0.00815   -0.00254    0.00111
AFIX  13
H24   2    0.354089    0.640010    0.430308    11.00000   -1.20000
AFIX   0
C25   1    0.275109    0.678680    0.472465    11.00000    0.02749    0.04219 =
         0.04894   -0.00253   -0.00472   -0.00413
AFIX 137
H25A  2    0.264545    0.635760    0.484222    11.00000   -1.20000
H25B  2    0.216062    0.707132    0.475936    11.00000   -1.20000
H25C  2    0.334449    0.700648    0.482361    11.00000   -1.20000
AFIX   0
C26   1    0.307465    0.733292    0.413389    11.00000    0.03041    0.03550 =
         0.06211   -0.00532    0.00754   -0.00187
AFIX 137
H26A  2    0.250631    0.763155    0.417924    11.00000   -1.20000
H26B  2    0.312450    0.724665    0.388169    11.00000   -1.20000
H26C  2    0.369623    0.754285    0.421623    11.00000   -1.20000
AFIX   0
C27   1    0.130416    0.442275    0.402768    11.00000    0.02522    0.03594 =
         0.03848    0.00355   -0.00354   -0.00152
AFIX  13
H27   2    0.202303    0.428134    0.401150    11.00000   -1.20000
AFIX   0
C28   1    0.087515    0.414360    0.436306    11.00000    0.15465    0.03638 =
         0.04449   -0.00182    0.00968   -0.01112
AFIX 137
H28A  2    0.068069    0.367694    0.432664    11.00000   -1.20000
H28B  2    0.028375    0.440393    0.443163    11.00000   -1.20000
H28C  2    0.138238    0.416863    0.454871    11.00000   -1.20000
AFIX   0
C29   1    0.075973    0.414086    0.372040    11.00000    0.02359    0.04378 =
         0.05161   -0.00752   -0.00616   -0.00224
AFIX 137
H29A  2    0.102375    0.433936    0.350450    11.00000   -1.20000
H29B  2    0.004185    0.424176    0.374095    11.00000   -1.20000
H29C  2    0.085542    0.365602    0.371360    11.00000   -1.20000
AFIX   0
C31   1    0.473647    0.577879    0.332321    11.00000    0.02351    0.02786 =
         0.03760    0.00785   -0.00482   -0.00869
AFIX  43
H31   2    0.511072    0.558659    0.350962    11.00000   -1.20000
AFIX   0
C32   1    0.388257    0.614846    0.341312    11.00000    0.02748    0.02531 =
         0.03927    0.00252   -0.00203   -0.00541
AFIX  43
H32   2    0.373500    0.619733    0.365534    11.00000   -1.20000
AFIX   0
C33   1    0.317501    0.647688    0.315419    11.00000    0.03246    0.03553 =
         0.04941    0.00012   -0.01015    0.00639
AFIX  23
H33A  2    0.264236    0.670873    0.328821    11.00000   -1.20000
H33B  2    0.355529    0.682166    0.302403    11.00000   -1.20000
AFIX   0
C34   1    0.269882    0.604208    0.290266    11.00000    0.15113    0.03717 =
         0.15438    0.01907   -0.11931   -0.01269
AFIX  23
H34A  2    0.298785    0.613809    0.266899    11.00000   -1.20000
H34B  2    0.197641    0.615775    0.289270    11.00000   -1.20000
AFIX   0
C35   1    0.278375    0.531927    0.296690    11.00000    0.05163    0.04871 =
         0.04478    0.00379   -0.02297   -0.01152
AFIX  43
H35   2    0.222318    0.510279    0.307088    11.00000   -1.20000
AFIX   0
C36   1    0.358919    0.493963    0.289062    11.00000    0.04972    0.06136 =
         0.02671   -0.00665    0.00303   -0.02233
AFIX  43
H36   2    0.354702    0.447268    0.293139    11.00000   -1.20000
AFIX   0
C37   1    0.454702    0.521461    0.274505    11.00000    0.15439    0.20758 =
         0.06385   -0.06791    0.05883   -0.15183
AFIX  23
H37A  2    0.498669    0.483313    0.268450    11.00000   -1.20000
H37B  2    0.438557    0.544882    0.252365    11.00000   -1.20000
AFIX   0
C38   1    0.511058    0.566024    0.295886    11.00000    0.02500    0.05868 =
         0.04580   -0.00050    0.00264   -0.00700
AFIX  23
H38A  2    0.514340    0.609652    0.283757    11.00000   -1.20000
H38B  2    0.580574    0.548746    0.297497    11.00000   -1.20000
AFIX   0
C41   1    0.132894    0.234180    0.269656    11.00000    0.01490    0.02334 =
         0.03258    0.00061   -0.00120   -0.00174
C43   1    0.100169    0.338444    0.288802    11.00000    0.01610    0.03066 =
         0.04041   -0.00334   -0.00024    0.00169
AFIX  43
H43   2    0.064871    0.378721    0.293383    11.00000   -1.20000
AFIX   0
C44   1    0.197306    0.325211    0.296872    11.00000    0.01629    0.03513 =
         0.03414   -0.00126    0.00197   -0.00363
AFIX  43
H44   2    0.243380    0.354043    0.308373    11.00000   -1.20000
AFIX   0
C46   1   -0.045428    0.273609    0.267213    11.00000    0.00666    0.03247 =
         0.04851   -0.00375    0.00018   -0.00323
C47   1   -0.084792    0.280658    0.233945    11.00000    0.01704    0.02444 =
         0.04347   -0.00303   -0.00293    0.00047
C48   1   -0.189216    0.274983    0.230082    11.00000    0.02181    0.04415 =
         0.04483    0.00229   -0.00589    0.00218
AFIX  43
H48   2   -0.219027    0.279947    0.207613    11.00000   -1.20000
AFIX   0
C49   1   -0.248558    0.262196    0.258920    11.00000    0.01157    0.05446 =
         0.05576   -0.00122    0.00042   -0.00337
AFIX  43
H49   2   -0.319130    0.257924    0.255997    11.00000   -1.20000
AFIX   0
C50   1   -0.208226    0.255586    0.291393    11.00000    0.01539    0.05467 =
         0.04866    0.00318    0.00656    0.00028
AFIX  43
H50   2   -0.251099    0.246472    0.310711    11.00000   -1.20000
AFIX   0
C51   1   -0.104109    0.261958    0.297056    11.00000    0.01708    0.03426 =
         0.04007   -0.00069   -0.00003   -0.00033
C52   1   -0.021454    0.295990    0.201316    11.00000    0.02005    0.04535 =
         0.03874   -0.00138   -0.00051   -0.00475
AFIX  13
H52   2    0.050874    0.292543    0.208152    11.00000   -1.20000
AFIX   0
C53   1   -0.039249    0.365692    0.188042    11.00000    0.02788    0.05071 =
         0.05943    0.00575   -0.00373   -0.00262
AFIX 137
H53A  2   -0.018533    0.397958    0.205941    11.00000   -1.20000
H53B  2   -0.110809    0.371629    0.182891    11.00000   -1.20000
H53C  2    0.000000    0.372901    0.166648    11.00000   -1.20000
AFIX   0
C54   1   -0.040756    0.244643    0.172148    11.00000    0.03792    0.05256 =
         0.05152    0.00048   -0.00034   -0.01687
AFIX 137
H54A  2    0.005343    0.252906    0.152601    11.00000   -1.20000
H54B  2   -0.110225    0.248742    0.163932    11.00000   -1.20000
H54C  2   -0.029691    0.199545    0.181317    11.00000   -1.20000
AFIX   0
C55   1   -0.062517    0.255336    0.333730    11.00000    0.01707    0.04691 =
         0.03827   -0.00200    0.00482   -0.00744
AFIX  13
H55   2    0.006828    0.274519    0.333601    11.00000   -1.20000
AFIX   0
C56   1   -0.124274    0.294583    0.360925    11.00000    0.03568    0.04071 =
         0.04312   -0.00804    0.00275   -0.00373
AFIX 137
H56A  2   -0.193261    0.277536    0.361339    11.00000   -1.20000
H56B  2   -0.124930    0.341986    0.354589    11.00000   -1.20000
H56C  2   -0.093937    0.289205    0.384153    11.00000   -1.20000
AFIX   0
C57   1   -0.054007    0.183435    0.344598    11.00000    0.02659    0.04479 =
         0.04379   -0.00102    0.00312   -0.00239
AFIX 137
H57A  2   -0.007141    0.160292    0.328959    11.00000   -1.20000
H57B  2   -0.120186    0.162185    0.343184    11.00000   -1.20000
H57C  2   -0.029148    0.180954    0.368737    11.00000   -1.20000
AFIX   0
C58   1    0.308199    0.226063    0.292368    11.00000    0.00828    0.03278 =
         0.04118   -0.00713   -0.00369   -0.00077
C59   1    0.316643    0.191931    0.324112    11.00000    0.01356    0.03390 =
         0.03499   -0.00234   -0.00504    0.00129
C60   1    0.406250    0.158277    0.330753    11.00000    0.01867    0.03390 =
         0.03949    0.00197   -0.00482   -0.00004
AFIX  43
H60   2    0.414404    0.134643    0.352148    11.00000   -1.20000
AFIX   0
C61   1    0.483689    0.158958    0.306409    11.00000    0.01821    0.03767 =
         0.04702    0.00029   -0.00060    0.00410
AFIX  43
H61   2    0.543643    0.134782    0.311012    11.00000   -1.20000
AFIX   0
C62   1    0.474387    0.194504    0.275513    11.00000    0.01604    0.03944 =
         0.04156   -0.00423    0.00390    0.00250
AFIX  43
H62   2    0.528786    0.195147    0.259404    11.00000   -1.20000
AFIX   0
C63   1    0.386728    0.229410    0.267548    11.00000    0.00845    0.03725 =
         0.03802   -0.00469    0.00028   -0.00164
C64   1    0.235302    0.194079    0.352063    11.00000    0.01427    0.04317 =
         0.03776   -0.00016    0.00136   -0.00392
AFIX  13
H64   2    0.170248    0.204399    0.340135    11.00000   -1.20000
AFIX   0
C65   1    0.256194    0.250133    0.378273    11.00000    0.02994    0.04763 =
         0.04047    0.00409    0.00686    0.00161
AFIX 137
H65A  2    0.258921    0.292928    0.365870    11.00000   -1.20000
H65B  2    0.320607    0.241948    0.389938    11.00000   -1.20000
H65C  2    0.202442    0.251442    0.395806    11.00000   -1.20000
AFIX   0
C66   1    0.222787    0.128190    0.371152    11.00000    0.02714    0.05440 =
         0.03947    0.00275    0.00005   -0.00307
AFIX 137
H66A  2    0.283072    0.119041    0.385085    11.00000   -1.20000
H66B  2    0.212972    0.092295    0.354043    11.00000   -1.20000
H66C  2    0.164230    0.130665    0.386660    11.00000   -1.20000
AFIX   0
C67   1    0.382418    0.274500    0.235735    11.00000    0.01823    0.03944 =
         0.04606    0.00100    0.00481    0.00259
AFIX  13
H67   2    0.311167    0.288901    0.232319    11.00000   -1.20000
AFIX   0
C68   1    0.446005    0.336849    0.243271    11.00000    0.02244    0.04030 =
         0.05545    0.00654    0.00072   -0.00578
AFIX 137
H68A  2    0.516333    0.323800    0.246528    11.00000   -1.20000
H68B  2    0.421368    0.358645    0.264596    11.00000   -1.20000
H68C  2    0.440882    0.367879    0.223498    11.00000   -1.20000
AFIX   0
C69   1    0.417870    0.239878    0.202010    11.00000    0.03223    0.05419 =
         0.03664    0.00370    0.00798    0.01283
AFIX 137
H69A  2    0.376600    0.200198    0.197738    11.00000   -1.20000
H69B  2    0.488345    0.226614    0.204562    11.00000   -1.20000
H69C  2    0.411281    0.270736    0.182215    11.00000   -1.20000
AFIX   0
C71   1    0.033832    0.089531    0.263766    11.00000    0.02372    0.03176 =
         0.03575    0.00618    0.00142   -0.00016
AFIX  43
H71   2   -0.005060    0.128471    0.267977    11.00000   -1.20000
AFIX   0
C72   1    0.130743    0.085900    0.278832    11.00000    0.03432    0.02944 =
         0.04404    0.00607   -0.00951   -0.00647
AFIX  43
H72   2    0.150491    0.121128    0.294006    11.00000   -1.20000
AFIX   0
C73   1    0.204925    0.030496    0.272655    11.00000    0.03153    0.04259 =
         0.08397    0.00647   -0.01655   -0.00093
AFIX  23
H73A  2    0.185444   -0.008438    0.287114    11.00000   -1.20000
H73B  2    0.272060    0.045408    0.280605    11.00000   -1.20000
AFIX   0
C74   1    0.212242    0.008580    0.234529    11.00000    0.02640    0.03932 =
         0.10703   -0.00269    0.00965    0.00733
AFIX  23
H74A  2    0.279435   -0.011005    0.230308    11.00000   -1.20000
H74B  2    0.161516   -0.026514    0.230010    11.00000   -1.20000
AFIX   0
C75   1    0.195829    0.065433    0.209407    11.00000    0.03491    0.03397 =
         0.07221   -0.01912    0.01624   -0.00611
AFIX  43
H75   2    0.252285    0.092180    0.203521    11.00000   -1.20000
AFIX   0
C76   1    0.105502    0.081510    0.194381    11.00000    0.04027    0.03752 =
         0.05603   -0.02060    0.01573   -0.01625
AFIX  43
H76   2    0.103873    0.117153    0.177971    11.00000   -1.20000
AFIX   0
C77   1    0.007498    0.045350    0.202549    11.00000    0.04569    0.05515 =
         0.04989   -0.01147    0.00439   -0.02570
AFIX  23
H77A  2   -0.048917    0.071317    0.192557    11.00000   -1.20000
H77B  2    0.008375    0.001303    0.190792    11.00000   -1.20000
AFIX   0
C78   1   -0.011662    0.034886    0.241273    11.00000    0.02070    0.04398 =
         0.04331   -0.00453    0.00190   -0.00902
AFIX  23
H78A  2    0.016869   -0.008664    0.248431    11.00000   -1.20000
H78B  2   -0.085030    0.033296    0.245419    11.00000   -1.20000
AFIX   0
C81   1    0.349771    0.435875    0.093562    11.00000    0.01548    0.03005 =
         0.03038   -0.00199   -0.00403   -0.00189
C83   1    0.391982    0.330111    0.110243    11.00000    0.02158    0.02929 =
         0.03624   -0.00544    0.00143   -0.00047
AFIX  43
H83   2    0.430574    0.290768    0.113686    11.00000   -1.20000
AFIX   0
C84   1    0.294421    0.339419    0.119100    11.00000    0.02111    0.02615 =
         0.03546   -0.00152    0.00118    0.00131
AFIX  43
H84   2    0.251149    0.307990    0.130038    11.00000   -1.20000
AFIX   0
C86   1    0.527602    0.401686    0.085088    11.00000    0.01066    0.02759 =
         0.03547    0.00011    0.00303    0.00169
C87   1    0.551999    0.404699    0.049748    11.00000    0.01147    0.03697 =
         0.03729    0.00075    0.00234    0.00471
C88   1    0.652179    0.420309    0.041285    11.00000    0.01774    0.06312 =
         0.03559    0.00714    0.00219   -0.00146
AFIX  43
H88   2    0.671848    0.422870    0.017391    11.00000   -1.20000
AFIX   0
C89   1    0.721684    0.431856    0.067043    11.00000    0.01523    0.07297 =
         0.04647    0.00468    0.00046   -0.00060
AFIX  43
H89   2    0.788717    0.443044    0.060849    11.00000   -1.20000
AFIX   0
C90   1    0.695399    0.427417    0.101568    11.00000    0.01768    0.05450 =
         0.03841    0.00554   -0.00686   -0.00345
AFIX  43
H90   2    0.744969    0.434912    0.119039    11.00000   -1.20000
AFIX   0
C91   1    0.598138    0.412239    0.111684    11.00000    0.01891    0.03285 =
         0.03433   -0.00256   -0.00142    0.00313
C92   1    0.478760    0.388781    0.020254    11.00000    0.01920    0.04655 =
         0.03415    0.00066    0.00017    0.00415
AFIX  13
H92   2    0.409936    0.385716    0.030628    11.00000   -1.20000
AFIX   0
C93   1    0.504544    0.320852    0.004523    11.00000    0.02914    0.05288 =
         0.04584   -0.00662    0.00040    0.01139
AFIX 137
H93A  2    0.495292    0.286080    0.022296    11.00000   -1.20000
H93B  2    0.574597    0.320931   -0.003365    11.00000   -1.20000
H93C  2    0.460296    0.311934   -0.015460    11.00000   -1.20000
AFIX   0
C94   1    0.476985    0.443018   -0.007716    11.00000    0.03061    0.05573 =
         0.03540    0.00559   -0.00426    0.00843
AFIX 137
H94A  2    0.542569    0.445100   -0.019328    11.00000   -1.20000
H94B  2    0.462281    0.486165    0.003241    11.00000   -1.20000
H94C  2    0.424965    0.432680   -0.025058    11.00000   -1.20000
AFIX   0
C95   1    0.571605    0.407841    0.150414    11.00000    0.01799    0.03854 =
         0.03737   -0.00002   -0.00230   -0.00296
AFIX  13
H95   2    0.500931    0.391246    0.152111    11.00000   -1.20000
AFIX   0
C96   1    0.638576    0.357659    0.169278    11.00000    0.02816    0.07221 =
         0.04939    0.01974    0.01016    0.01658
AFIX 137
H96A  2    0.709203    0.369486    0.165559    11.00000   -1.20000
H96B  2    0.625978    0.312834    0.159982    11.00000   -1.20000
H96C  2    0.623599    0.358396    0.194420    11.00000   -1.20000
AFIX   0
C97   1    0.575483    0.475950    0.168212    11.00000    0.06467    0.06027 =
         0.03224   -0.00417    0.00071   -0.00975
AFIX 137
H97A  2    0.643474    0.494322    0.166253    11.00000   -1.20000
H97B  2    0.557746    0.471113    0.193008    11.00000   -1.20000
H97C  2    0.527719    0.506182    0.156813    11.00000   -1.20000
AFIX   0
C98   1    0.175664    0.436412    0.117260    11.00000    0.01542    0.02760 =
         0.03607    0.00355    0.00238    0.00358
C99   1    0.169874    0.473355    0.147876    11.00000    0.01684    0.02716 =
         0.03699    0.00240    0.00130   -0.00678
C100  1    0.079019    0.506712    0.154561    11.00000    0.02346    0.03495 =
         0.03771   -0.00004    0.00932    0.00244
AFIX  43
H100  2    0.071998    0.532327    0.175369    11.00000   -1.20000
AFIX   0
C101  1    0.000569    0.502794    0.131514    11.00000    0.01994    0.04541 =
         0.05043    0.00530    0.00422    0.00605
AFIX  43
H101  2   -0.059010    0.527429    0.136037    11.00000   -1.20000
AFIX   0
C102  1    0.006287    0.464400    0.102339    11.00000    0.01386    0.06236 =
         0.04749    0.00434    0.00032   -0.00369
AFIX  43
H102  2   -0.050384    0.461333    0.087296    11.00000   -1.20000
AFIX   0
C103  1    0.094504    0.428860    0.093787    11.00000    0.01462    0.04011 =
         0.03722    0.00285   -0.00047   -0.00338
C104  1    0.251679    0.472989    0.176096    11.00000    0.01814    0.04127 =
         0.03854   -0.00237   -0.00312   -0.00294
AFIX  13
H104  2    0.316515    0.461221    0.164396    11.00000   -1.20000
AFIX   0
C105  1    0.229341    0.418628    0.203106    11.00000    0.02883    0.04204 =
         0.04026    0.00114    0.00064    0.00320
AFIX 137
H10A  2    0.230001    0.374892    0.191606    11.00000   -1.20000
H10B  2    0.163083    0.426505    0.213503    11.00000   -1.20000
H10C  2    0.280618    0.419637    0.221525    11.00000   -1.20000
AFIX   0
C106  1    0.266200    0.540823    0.194246    11.00000    0.02909    0.05188 =
         0.04282   -0.00886   -0.00302   -0.00436
AFIX 137
H10D  2    0.208740    0.549808    0.209590    11.00000   -1.20000
H10E  2    0.271166    0.576027    0.176499    11.00000   -1.20000
H10F  2    0.327949    0.539872    0.208218    11.00000   -1.20000
AFIX   0
C107  1    0.098268    0.383510    0.062742    11.00000    0.01765    0.06637 =
         0.03666    0.00197    0.00130   -0.00129
AFIX  13
H107  2    0.170222    0.377956    0.055809    11.00000   -1.20000
AFIX   0
C108  1    0.056849    0.314313    0.073001    11.00000    0.04488    0.05988 =
         0.05534   -0.01939    0.00832   -0.01463
AFIX 137
H10G  2   -0.013687    0.318579    0.079998    11.00000   -1.20000
H10H  2    0.095980    0.296374    0.092609    11.00000   -1.20000
H10I  2    0.061936    0.284022    0.052914    11.00000   -1.20000
AFIX   0
C109  1    0.040649    0.412624    0.030996    11.00000    0.02493    0.09559 =
         0.03938   -0.00116   -0.00196    0.00530
AFIX 137
H10J  2    0.064963    0.457851    0.026118    11.00000   -1.20000
H10K  2   -0.031312    0.414164    0.036344    11.00000   -1.20000
H10L  2    0.051817    0.384289    0.010426    11.00000   -1.20000
AFIX   0
C111  1    0.466598    0.567812    0.088221    11.00000    0.02933    0.03028 =
         0.03803   -0.00702    0.00028   -0.00707
AFIX  43
H111  2    0.494692    0.524495    0.090776    11.00000   -1.20000
AFIX   0
C112  1    0.384077    0.584108    0.109520    11.00000    0.03075    0.02962 =
         0.03363   -0.00129    0.00321   -0.00497
AFIX  43
H112  2    0.357676    0.550495    0.124471    11.00000   -1.20000
AFIX   0
C113  1    0.334669    0.652510    0.109980    11.00000    0.06212    0.03567 =
         0.03645   -0.00049    0.00188    0.00709
AFIX  23
H11A  2    0.384790    0.686832    0.103451    11.00000   -1.20000
H11B  2    0.310808    0.662489    0.133987    11.00000   -1.20000
AFIX   0
C114  1    0.246270    0.655656    0.084601    11.00000    0.06205    0.04775 =
         0.04586   -0.00434    0.01157    0.02438
AFIX  23
H11C  2    0.184837    0.640758    0.096952    11.00000   -1.20000
H11D  2    0.235932    0.702632    0.077402    11.00000   -1.20000
AFIX   0
C115  1    0.260194    0.613580    0.052324    11.00000    0.05019    0.04151 =
         0.03892    0.00643    0.00005    0.01533
AFIX  43
H115  2    0.205020    0.586884    0.045055    11.00000   -1.20000
AFIX   0
C116  1    0.346377    0.610605    0.032460    11.00000    0.04815    0.03489 =
         0.03162    0.00402    0.00458    0.00938
AFIX  43
H116  2    0.347261    0.580603    0.013183    11.00000   -1.20000
AFIX   0
C117  1    0.438616    0.651168    0.039040    11.00000    0.05775    0.03831 =
         0.05021    0.00669    0.01019   -0.00378
AFIX  23
H11E  2    0.419610    0.693262    0.050902    11.00000   -1.20000
H11F  2    0.470208    0.662782    0.016358    11.00000   -1.20000
AFIX   0
C118  1    0.514101    0.613713    0.061608    11.00000    0.03895    0.04241 =
         0.04743   -0.00371    0.00763   -0.01528
AFIX  23
H11G  2    0.558379    0.587075    0.046153    11.00000   -1.20000
H11H  2    0.556669    0.646562    0.074062    11.00000   -1.20000
AFIX   0
HKLF 4
 
REM  SNBT62
REM R1 =  0.0536 for   16439 Fo > 4sig(Fo)  and  0.0651 for all   18423 data
REM   1087 parameters refined using      0 restraints
 
END  
     
WGHT      0.0828     21.8373 

REM Instructions for potential hydrogen bonds
EQIV $1 -x+1/2, -y+1, z+1/2
HTAB C4 F81_$1
HTAB C44 F1
HTAB C84 O1

REM Highest difference peak  1.659,  deepest hole -0.721,  1-sigma level  0.133
Q1    1   0.8383  0.6500  0.0085  11.00000  0.05    1.66
Q2    1   0.3587  0.5351  0.3252  11.00000  0.05    1.23
Q3    1   0.3558  0.4624  0.3427  11.00000  0.05    1.19
Q4    1   0.3639  0.5608  0.3409  11.00000  0.05    1.17
Q5    1   0.8616  0.6008  0.0244  11.00000  0.05    1.15
;

loop_
_symmetry_equiv_pos_site_id
_symmetry_equiv_pos_as_xyz
1 +X,+Y,+Z
2 1/2+X,1/2-Y,-Z
3 -X,1/2+Y,1/2-Z
4 1/2-X,-Y,1/2+Z

loop_
_atom_site_label
_atom_site_type_symbol
_atom_site_fract_x
_atom_site_fract_y
_atom_site_fract_z
_atom_site_U_iso_or_equiv
_atom_site_adp_type
_atom_site_occupancy
_atom_site_site_symmetry_multiplicity
_atom_site_calc_flag
_atom_site_refinement_flags
Rh1 Rh 0.35761(5) 0.51185(3) 0.34520(2) 0.02523(16) Uani 1 4 d .
Rh41 Rh 0.13445(5) 0.15241(4) 0.23681(2) 0.02848(18) Uani 1 4 d .
Rh81 Rh 0.33789(4) 0.52405(3) 0.06744(2) 0.02609(17) Uani 1 4 d .
F1 F 0.2952(4) 0.4198(3) 0.34880(14) 0.0319(11) Uani 1 4 d .
F41 F 0.1903(4) 0.2179(3) 0.19905(16) 0.0411(14) Uani 1 4 d .
F81 F 0.2584(4) 0.4750(3) 0.02995(13) 0.0341(12) Uani 1 4 d .
O1 O 0.1924(5) 0.1998(4) 0.13806(18) 0.0408(17) Uani 1 4 d .
N2 N 0.4557(5) 0.4895(4) 0.41794(18) 0.0267(16) Uani 1 4 d .
N5 N 0.3033(5) 0.5230(4) 0.42245(18) 0.0249(15) Uani 1 4 d .
N42 N 0.0625(5) 0.2823(4) 0.2727(2) 0.0276(17) Uani 1 4 d .
N45 N 0.2155(5) 0.2617(4) 0.28504(19) 0.0258(16) Uani 1 4 d .
N82 N 0.4245(5) 0.3894(4) 0.09513(19) 0.0248(16) Uani 1 4 d .
N85 N 0.2703(5) 0.4039(4) 0.10903(19) 0.0240(15) Uani 1 4 d .
C1 C 0.3764(6) 0.5120(4) 0.3984(2) 0.0240(17) Uani 1 4 d .
C3 C 0.4310(6) 0.4859(5) 0.4532(2) 0.032(2) Uani 1 4 d .
C4 C 0.3356(7) 0.5078(5) 0.4566(2) 0.0316(19) Uani 1 4 d .
C6 C 0.5572(6) 0.4834(5) 0.4036(2) 0.0297(19) Uani 1 4 d .
C7 C 0.5802(7) 0.4286(5) 0.3829(3) 0.033(2) Uani 1 4 d .
C8 C 0.6744(7) 0.4278(5) 0.3671(3) 0.038(2) Uani 1 4 d .
C9 C 0.7427(7) 0.4807(6) 0.3724(3) 0.045(3) Uani 1 4 d .
C10 C 0.7179(7) 0.5326(5) 0.3937(3) 0.040(2) Uani 1 4 d .
C11 C 0.6245(7) 0.5356(5) 0.4106(2) 0.032(2) Uani 1 4 d .
C12 C 0.5090(7) 0.3704(5) 0.3794(3) 0.035(2) Uani 1 4 d .
C13 C 0.5221(9) 0.3231(6) 0.4103(4) 0.057(3) Uani 1 4 d .
C14 C 0.5199(9) 0.3327(7) 0.3446(4) 0.058(3) Uani 1 4 d .
C15 C 0.6004(7) 0.5951(5) 0.4339(3) 0.039(2) Uani 1 4 d .
C16 C 0.6722(8) 0.5981(6) 0.4655(3) 0.051(3) Uani 1 4 d .
C17 C 0.6014(9) 0.6602(6) 0.4141(4) 0.054(3) Uani 1 4 d .
C18 C 0.2096(6) 0.5564(5) 0.4143(2) 0.0257(19) Uani 1 4 d .
C19 C 0.2048(6) 0.6254(5) 0.4179(2) 0.0281(19) Uani 1 4 d .
C20 C 0.1144(6) 0.6571(5) 0.4093(2) 0.030(2) Uani 1 4 d .
C21 C 0.0328(6) 0.6202(5) 0.3979(2) 0.032(2) Uani 1 4 d .
C22 C 0.0389(7) 0.5521(5) 0.3956(2) 0.031(2) Uani 1 4 d .
C23 C 0.1275(6) 0.5177(5) 0.4038(2) 0.0279(18) Uani 1 4 d .
C24 C 0.2913(6) 0.6669(5) 0.4330(3) 0.032(2) Uani 1 4 d .
C25 C 0.2751(7) 0.6787(6) 0.4725(3) 0.040(2) Uani 1 4 d .
C26 C 0.3075(8) 0.7333(5) 0.4134(3) 0.043(2) Uani 1 4 d .
C27 C 0.1304(7) 0.4423(5) 0.4028(2) 0.033(2) Uani 1 4 d .
C28 C 0.0875(14) 0.4144(6) 0.4363(3) 0.079(5) Uani 1 4 d .
C29 C 0.0760(7) 0.4141(6) 0.3720(3) 0.040(2) Uani 1 4 d .
C31 C 0.4737(7) 0.5779(5) 0.3323(3) 0.030(2) Uani 1 4 d .
C32 C 0.3883(7) 0.6149(4) 0.3413(3) 0.031(2) Uani 1 4 d .
C33 C 0.3175(7) 0.6477(5) 0.3154(3) 0.039(2) Uani 1 4 d .
C34 C 0.2699(16) 0.6042(7) 0.2903(5) 0.114(9) Uani 1 4 d .
C35 C 0.2784(9) 0.5319(6) 0.2967(3) 0.048(3) Uani 1 4 d .
C36 C 0.3589(8) 0.4940(6) 0.2891(2) 0.046(3) Uani 1 4 d .
C37 C 0.4547(16) 0.5215(12) 0.2745(4) 0.142(11) Uani 1 4 d .
C38 C 0.5111(7) 0.5660(6) 0.2959(3) 0.043(3) Uani 1 4 d .
C41 C 0.1329(6) 0.2342(4) 0.2697(2) 0.0236(17) Uani 1 4 d .
C43 C 0.1002(6) 0.3384(5) 0.2888(2) 0.029(2) Uani 1 4 d .
C44 C 0.1973(6) 0.3252(5) 0.2969(2) 0.029(2) Uani 1 4 d .
C46 C -0.0454(6) 0.2736(5) 0.2672(3) 0.029(2) Uani 1 4 d .
C47 C -0.0848(6) 0.2807(4) 0.2339(3) 0.028(2) Uani 1 4 d .
C48 C -0.1892(7) 0.2750(5) 0.2301(3) 0.037(2) Uani 1 4 d .
C49 C -0.2486(7) 0.2622(6) 0.2589(3) 0.041(2) Uani 1 4 d .
C50 C -0.2082(7) 0.2556(6) 0.2914(3) 0.040(2) Uani 1 4 d .
C51 C -0.1041(6) 0.2620(5) 0.2971(3) 0.030(2) Uani 1 4 d .
C52 C -0.0215(7) 0.2960(5) 0.2013(3) 0.035(2) Uani 1 4 d .
C53 C -0.0393(8) 0.3657(6) 0.1880(3) 0.046(3) Uani 1 4 d .
C54 C -0.0408(8) 0.2446(6) 0.1722(3) 0.047(3) Uani 1 4 d .
C55 C -0.0625(7) 0.2553(5) 0.3337(3) 0.034(2) Uani 1 4 d .
C56 C -0.1243(8) 0.2946(5) 0.3609(3) 0.040(2) Uani 1 4 d .
C57 C -0.0540(7) 0.1834(5) 0.3446(3) 0.038(2) Uani 1 4 d .
C58 C 0.3082(6) 0.2261(5) 0.2924(3) 0.0274(19) Uani 1 4 d .
C59 C 0.3166(6) 0.1919(5) 0.3241(2) 0.0275(19) Uani 1 4 d .
C60 C 0.4063(6) 0.1583(5) 0.3307(3) 0.031(2) Uani 1 4 d .
C61 C 0.4837(7) 0.1590(5) 0.3064(3) 0.034(2) Uani 1 4 d .
C62 C 0.4744(7) 0.1945(5) 0.2755(3) 0.032(2) Uani 1 4 d .
C63 C 0.3867(6) 0.2294(5) 0.2676(2) 0.0279(19) Uani 1 4 d .
C64 C 0.2353(6) 0.1941(5) 0.3521(2) 0.032(2) Uani 1 4 d .
C65 C 0.2562(8) 0.2501(6) 0.3783(3) 0.039(2) Uani 1 4 d .
C66 C 0.2228(8) 0.1282(6) 0.3711(3) 0.040(2) Uani 1 4 d .
C67 C 0.3824(6) 0.2745(5) 0.2357(3) 0.035(2) Uani 1 4 d .
C68 C 0.4460(7) 0.3368(5) 0.2433(3) 0.039(2) Uani 1 4 d .
C69 C 0.4179(8) 0.2399(6) 0.2020(3) 0.041(2) Uani 1 4 d .
C71 C 0.0338(7) 0.0895(5) 0.2638(3) 0.0304(19) Uani 1 4 d .
C72 C 0.1307(8) 0.0859(5) 0.2788(3) 0.036(2) Uani 1 4 d .
C73 C 0.2049(8) 0.0305(6) 0.2727(3) 0.053(3) Uani 1 4 d .
C74 C 0.2122(8) 0.0086(6) 0.2345(4) 0.058(3) Uani 1 4 d .
C75 C 0.1958(8) 0.0654(5) 0.2094(3) 0.047(3) Uani 1 4 d .
C76 C 0.1055(8) 0.0815(6) 0.1944(3) 0.045(3) Uani 1 4 d .
C77 C 0.0075(9) 0.0454(6) 0.2026(3) 0.050(3) Uani 1 4 d .
C78 C -0.0117(7) 0.0349(5) 0.2413(3) 0.036(2) Uani 1 4 d .
C81 C 0.3498(6) 0.4359(4) 0.0936(2) 0.0253(17) Uani 1 4 d .
C83 C 0.3920(6) 0.3301(5) 0.1102(2) 0.029(2) Uani 1 4 d .
C84 C 0.2944(6) 0.3394(5) 0.1191(2) 0.0276(19) Uani 1 4 d .
C86 C 0.5276(6) 0.4017(4) 0.0851(2) 0.0246(18) Uani 1 4 d .
C87 C 0.5520(6) 0.4047(5) 0.0498(2) 0.029(2) Uani 1 4 d .
C88 C 0.6522(7) 0.4203(6) 0.0413(3) 0.039(2) Uani 1 4 d .
C89 C 0.7217(7) 0.4319(6) 0.0670(3) 0.045(3) Uani 1 4 d .
C90 C 0.6954(7) 0.4274(6) 0.1016(3) 0.037(2) Uani 1 4 d .
C91 C 0.5981(6) 0.4122(5) 0.1117(2) 0.029(2) Uani 1 4 d .
C92 C 0.4788(7) 0.3888(5) 0.0203(3) 0.033(2) Uani 1 4 d .
C93 C 0.5045(8) 0.3209(6) 0.0045(3) 0.043(3) Uani 1 4 d .
C94 C 0.4770(8) 0.4430(6) -0.0077(3) 0.041(2) Uani 1 4 d .
C95 C 0.5716(6) 0.4078(5) 0.1504(3) 0.031(2) Uani 1 4 d .
C96 C 0.6386(8) 0.3577(6) 0.1693(3) 0.050(3) Uani 1 4 d .
C97 C 0.5755(10) 0.4759(6) 0.1682(3) 0.052(3) Uani 1 4 d .
C98 C 0.1757(6) 0.4364(4) 0.1173(2) 0.0264(18) Uani 1 4 d .
C99 C 0.1699(6) 0.4734(4) 0.1479(2) 0.0270(18) Uani 1 4 d .
C100 C 0.0790(6) 0.5067(5) 0.1546(3) 0.032(2) Uani 1 4 d .
C101 C 0.0006(7) 0.5028(5) 0.1315(3) 0.039(2) Uani 1 4 d .
C102 C 0.0063(7) 0.4644(6) 0.1023(3) 0.041(3) Uani 1 4 d .
C103 C 0.0945(6) 0.4289(5) 0.0938(3) 0.031(2) Uani 1 4 d .
C104 C 0.2517(6) 0.4730(5) 0.1761(2) 0.033(2) Uani 1 4 d .
C105 C 0.2293(7) 0.4186(5) 0.2031(3) 0.037(2) Uani 1 4 d .
C106 C 0.2662(8) 0.5408(6) 0.1943(3) 0.041(3) Uani 1 4 d .
C107 C 0.0983(7) 0.3835(6) 0.0627(3) 0.040(2) Uani 1 4 d .
C108 C 0.0568(9) 0.3143(6) 0.0730(3) 0.053(3) Uani 1 4 d .
C109 C 0.0406(8) 0.4126(7) 0.0310(3) 0.053(3) Uani 1 4 d .
C111 C 0.4666(7) 0.5678(5) 0.0882(3) 0.033(2) Uani 1 4 d .
C112 C 0.3841(7) 0.5841(5) 0.1095(2) 0.031(2) Uani 1 4 d .
C113 C 0.3347(9) 0.6525(5) 0.1100(3) 0.045(3) Uani 1 4 d .
C114 C 0.2463(10) 0.6557(6) 0.0846(3) 0.052(3) Uani 1 4 d .
C115 C 0.2602(9) 0.6136(6) 0.0523(3) 0.044(3) Uani 1 4 d .
C116 C 0.3464(8) 0.6106(5) 0.0325(3) 0.038(2) Uani 1 4 d .
C117 C 0.4386(9) 0.6512(6) 0.0390(3) 0.049(3) Uani 1 4 d .
C118 C 0.5141(8) 0.6137(6) 0.0616(3) 0.043(2) Uani 1 4 d .
H3 H 0.47338 0.47085 0.47162 0.0385 Uiso 1 4 calc R
H4 H 0.29804 0.51202 0.47761 0.0379 Uiso 1 4 calc R
H8 H 0.69296 0.39127 0.35264 0.0461 Uiso 1 4 calc R
H9 H 0.80617 0.4801 0.36102 0.0542 Uiso 1 4 calc R
H10 H 0.76501 0.56766 0.39721 0.0474 Uiso 1 4 calc R
H10A H 0.23 0.37489 0.19161 0.0444 Uiso 1 4 calc R
H10B H 0.16308 0.42651 0.2135 0.0444 Uiso 1 4 calc R
H10C H 0.28062 0.41964 0.22152 0.0444 Uiso 1 4 calc R
H10D H 0.20874 0.54981 0.20959 0.0495 Uiso 1 4 calc R
H10E H 0.27117 0.57603 0.1765 0.0495 Uiso 1 4 calc R
H10F H 0.32795 0.53987 0.20822 0.0495 Uiso 1 4 calc R
H10G H -0.01369 0.31858 0.08 0.0640 Uiso 1 4 calc R
H10H H 0.09598 0.29637 0.09261 0.0640 Uiso 1 4 calc R
H10I H 0.06194 0.28402 0.05291 0.0640 Uiso 1 4 calc R
H10J H 0.06496 0.45785 0.02612 0.0640 Uiso 1 4 calc R
H10K H -0.03131 0.41416 0.03634 0.0640 Uiso 1 4 calc R
H10L H 0.05182 0.38429 0.01043 0.0640 Uiso 1 4 calc R
H11A H 0.38479 0.68683 0.10345 0.0537 Uiso 1 4 calc R
H11B H 0.31081 0.66249 0.13399 0.0537 Uiso 1 4 calc R
H11C H 0.18484 0.64076 0.09695 0.0623 Uiso 1 4 calc R
H11D H 0.23593 0.70263 0.0774 0.0623 Uiso 1 4 calc R
H11E H 0.41961 0.69326 0.0509 0.0585 Uiso 1 4 calc R
H11F H 0.47021 0.66278 0.01636 0.0585 Uiso 1 4 calc R
H11G H 0.55838 0.58708 0.04615 0.0515 Uiso 1 4 calc R
H11H H 0.55667 0.64656 0.07406 0.0515 Uiso 1 4 calc R
H12 H 0.43901 0.38848 0.38045 0.0418 Uiso 1 4 calc R
H13A H 0.51162 0.3475 0.4322 0.0681 Uiso 1 4 calc R
H13B H 0.59007 0.30438 0.40991 0.0681 Uiso 1 4 calc R
H13C H 0.47288 0.2868 0.40853 0.0681 Uiso 1 4 calc R
H14A H 0.58442 0.30914 0.34425 0.0702 Uiso 1 4 calc R
H14B H 0.51718 0.36445 0.32514 0.0702 Uiso 1 4 calc R
H14C H 0.46507 0.30033 0.34231 0.0702 Uiso 1 4 calc R
H15 H 0.53088 0.5885 0.4432 0.0471 Uiso 1 4 calc R
H16A H 0.65577 0.63709 0.47995 0.0616 Uiso 1 4 calc R
H16B H 0.74161 0.60182 0.45716 0.0616 Uiso 1 4 calc R
H16C H 0.66494 0.55745 0.47954 0.0616 Uiso 1 4 calc R
H17A H 0.55912 0.6563 0.39319 0.0650 Uiso 1 4 calc R
H17B H 0.67035 0.67088 0.40713 0.0650 Uiso 1 4 calc R
H17C H 0.57527 0.69581 0.4292 0.0650 Uiso 1 4 calc R
H20 H 0.10906 0.70422 0.41138 0.0365 Uiso 1 4 calc R
H21 H -0.02775 0.6423 0.39162 0.0384 Uiso 1 4 calc R
H22 H -0.0184 0.52751 0.38819 0.0366 Uiso 1 4 calc R
H24 H 0.35409 0.64001 0.43031 0.0386 Uiso 1 4 calc R
H25A H 0.26454 0.63576 0.48422 0.0474 Uiso 1 4 calc R
H25B H 0.21606 0.70713 0.47594 0.0474 Uiso 1 4 calc R
H25C H 0.33445 0.70065 0.48236 0.0474 Uiso 1 4 calc R
H26A H 0.25063 0.76316 0.41792 0.0512 Uiso 1 4 calc R
H26B H 0.31245 0.72467 0.38817 0.0512 Uiso 1 4 calc R
H26C H 0.36962 0.75429 0.42162 0.0512 Uiso 1 4 calc R
H27 H 0.2023 0.42813 0.40115 0.0398 Uiso 1 4 calc R
H28A H 0.06807 0.36769 0.43266 0.0942 Uiso 1 4 calc R
H28B H 0.02838 0.44039 0.44316 0.0942 Uiso 1 4 calc R
H28C H 0.13824 0.41686 0.45487 0.0942 Uiso 1 4 calc R
H29A H 0.10237 0.43394 0.35045 0.0476 Uiso 1 4 calc R
H29B H 0.00419 0.42418 0.37409 0.0476 Uiso 1 4 calc R
H29C H 0.08554 0.3656 0.37136 0.0476 Uiso 1 4 calc R
H33A H 0.26424 0.67087 0.32882 0.0470 Uiso 1 4 calc R
H33B H 0.35553 0.68217 0.3024 0.0470 Uiso 1 4 calc R
H34A H 0.29878 0.61381 0.2669 0.1371 Uiso 1 4 calc R
H34B H 0.19764 0.61577 0.28927 0.1371 Uiso 1 4 calc R
H37A H 0.49867 0.48331 0.26845 0.1703 Uiso 1 4 calc R
H37B H 0.43856 0.54488 0.25236 0.1703 Uiso 1 4 calc R
H38A H 0.51434 0.60965 0.28376 0.0518 Uiso 1 4 calc R
H38B H 0.58057 0.54875 0.2975 0.0518 Uiso 1 4 calc R
H43 H 0.06487 0.37872 0.29338 0.0349 Uiso 1 4 calc R
H44 H 0.24338 0.35404 0.30837 0.0342 Uiso 1 4 calc R
H48 H -0.21903 0.27995 0.20761 0.0443 Uiso 1 4 calc R
H49 H -0.31913 0.25792 0.256 0.0487 Uiso 1 4 calc R
H50 H -0.2511 0.24647 0.31071 0.0475 Uiso 1 4 calc R
H52 H 0.05087 0.29254 0.20815 0.0417 Uiso 1 4 calc R
H53A H -0.01853 0.39796 0.20594 0.0552 Uiso 1 4 calc R
H53B H -0.11081 0.37163 0.18289 0.0552 Uiso 1 4 calc R
H53C H 0.0 0.3729 0.16665 0.0552 Uiso 1 4 calc R
H54A H 0.00534 0.25291 0.1526 0.0568 Uiso 1 4 calc R
H54B H -0.11022 0.24874 0.16393 0.0568 Uiso 1 4 calc R
H54C H -0.02969 0.19955 0.18132 0.0568 Uiso 1 4 calc R
H55 H 0.00683 0.27452 0.3336 0.0409 Uiso 1 4 calc R
H56A H -0.19326 0.27754 0.36134 0.0478 Uiso 1 4 calc R
H56B H -0.12493 0.34199 0.35459 0.0478 Uiso 1 4 calc R
H56C H -0.09394 0.28921 0.38415 0.0478 Uiso 1 4 calc R
H57A H -0.00714 0.16029 0.32896 0.0461 Uiso 1 4 calc R
H57B H -0.12019 0.16218 0.34318 0.0461 Uiso 1 4 calc R
H57C H -0.02915 0.18095 0.36874 0.0461 Uiso 1 4 calc R
H60 H 0.4144 0.13464 0.35215 0.0368 Uiso 1 4 calc R
H61 H 0.54364 0.13478 0.31101 0.0412 Uiso 1 4 calc R
H62 H 0.52879 0.19515 0.2594 0.0388 Uiso 1 4 calc R
H64 H 0.17025 0.2044 0.34013 0.0381 Uiso 1 4 calc R
H65A H 0.25892 0.29293 0.36587 0.0472 Uiso 1 4 calc R
H65B H 0.32061 0.24195 0.38994 0.0472 Uiso 1 4 calc R
H65C H 0.20244 0.25144 0.39581 0.0472 Uiso 1 4 calc R
H66A H 0.28307 0.11904 0.38508 0.0484 Uiso 1 4 calc R
H66B H 0.21297 0.0923 0.35404 0.0484 Uiso 1 4 calc R
H66C H 0.16423 0.13067 0.38666 0.0484 Uiso 1 4 calc R
H67 H 0.31117 0.2889 0.23232 0.0415 Uiso 1 4 calc R
H68A H 0.51633 0.3238 0.24653 0.0473 Uiso 1 4 calc R
H68B H 0.42137 0.35864 0.2646 0.0473 Uiso 1 4 calc R
H68C H 0.44088 0.36788 0.2235 0.0473 Uiso 1 4 calc R
H69A H 0.3766 0.2002 0.19774 0.0492 Uiso 1 4 calc R
H69B H 0.48835 0.22661 0.20456 0.0492 Uiso 1 4 calc R
H69C H 0.41128 0.27074 0.18222 0.0492 Uiso 1 4 calc R
H73A H 0.18544 -0.00844 0.28711 0.0632 Uiso 1 4 calc R
H73B H 0.27206 0.04541 0.28061 0.0632 Uiso 1 4 calc R
H74A H 0.27943 -0.011 0.23031 0.0691 Uiso 1 4 calc R
H74B H 0.16152 -0.02651 0.23001 0.0691 Uiso 1 4 calc R
H77A H -0.04892 0.07132 0.19256 0.0603 Uiso 1 4 calc R
H77B H 0.00837 0.0013 0.19079 0.0603 Uiso 1 4 calc R
H78A H 0.01687 -0.00866 0.24843 0.0432 Uiso 1 4 calc R
H78B H -0.08503 0.0333 0.24542 0.0432 Uiso 1 4 calc R
H83 H 0.43057 0.29077 0.11369 0.0348 Uiso 1 4 calc R
H84 H 0.25115 0.30799 0.13004 0.0331 Uiso 1 4 calc R
H88 H 0.67185 0.42287 0.01739 0.0466 Uiso 1 4 calc R
H89 H 0.78872 0.44304 0.06085 0.0539 Uiso 1 4 calc R
H90 H 0.74497 0.43491 0.11904 0.0442 Uiso 1 4 calc R
H92 H 0.40994 0.38572 0.03063 0.0400 Uiso 1 4 calc R
H93A H 0.49529 0.28608 0.0223 0.0511 Uiso 1 4 calc R
H93B H 0.5746 0.32093 -0.00337 0.0511 Uiso 1 4 calc R
H93C H 0.4603 0.31193 -0.01546 0.0511 Uiso 1 4 calc R
H94A H 0.54257 0.4451 -0.01933 0.0487 Uiso 1 4 calc R
H94B H 0.46228 0.48617 0.00324 0.0487 Uiso 1 4 calc R
H94C H 0.42496 0.43268 -0.02506 0.0487 Uiso 1 4 calc R
H95 H 0.50093 0.39125 0.15211 0.0376 Uiso 1 4 calc R
H96A H 0.7092 0.36949 0.16556 0.0599 Uiso 1 4 calc R
H96B H 0.62598 0.31283 0.15998 0.0599 Uiso 1 4 calc R
H96C H 0.6236 0.3584 0.19442 0.0599 Uiso 1 4 calc R
H97A H 0.64347 0.49432 0.16625 0.0629 Uiso 1 4 calc R
H97B H 0.55775 0.47111 0.19301 0.0629 Uiso 1 4 calc R
H97C H 0.52772 0.50618 0.15681 0.0629 Uiso 1 4 calc R
H100 H 0.072 0.53233 0.17537 0.0384 Uiso 1 4 calc R
H101 H -0.05901 0.52743 0.13604 0.0463 Uiso 1 4 calc R
H102 H -0.05038 0.46133 0.0873 0.0495 Uiso 1 4 calc R
H104 H 0.31651 0.46122 0.1644 0.0392 Uiso 1 4 calc R
H107 H 0.17022 0.37796 0.05581 0.0483 Uiso 1 4 calc R
H31 H 0.51107 0.55866 0.35096 0.0356 Uiso 1 4 calc R
H32 H 0.3735 0.61973 0.36553 0.0368 Uiso 1 4 calc R
H35 H 0.22232 0.51028 0.30709 0.0580 Uiso 1 4 calc R
H36 H 0.3547 0.44727 0.29314 0.0551 Uiso 1 4 calc R
H71 H -0.00506 0.12847 0.26798 0.0365 Uiso 1 4 calc R
H72 H 0.15049 0.12113 0.29401 0.0431 Uiso 1 4 calc R
H75 H 0.25229 0.09218 0.20352 0.0564 Uiso 1 4 calc R
H76 H 0.10387 0.11715 0.17797 0.0535 Uiso 1 4 calc R
H111 H 0.49469 0.5245 0.09078 0.0391 Uiso 1 4 calc R
H112 H 0.35768 0.5505 0.12447 0.0376 Uiso 1 4 calc R
H115 H 0.20502 0.58688 0.04506 0.0522 Uiso 1 4 calc R
H116 H 0.34726 0.5806 0.01318 0.0459 Uiso 1 4 calc R

loop_
_atom_site_aniso_label
_atom_site_aniso_U_11
_atom_site_aniso_U_22
_atom_site_aniso_U_33
_atom_site_aniso_U_12
_atom_site_aniso_U_13
_atom_site_aniso_U_23
Rh1 0.0144(3) 0.0305(4) 0.0307(3) -0.0006(3) -0.0015(3) -0.0006(3)
Rh41 0.0147(3) 0.0320(4) 0.0387(4) -0.0024(3) 0.0013(3) -0.0054(3)
Rh81 0.0166(3) 0.0319(4) 0.0297(3) 0.0018(3) 0.0013(3) 0.0021(3)
F1 0.022(2) 0.036(3) 0.038(3) -0.007(2) -0.004(2) -0.002(2)
F41 0.026(3) 0.043(3) 0.054(4) -0.009(2) 0.000(2) -0.004(3)
F81 0.023(2) 0.046(3) 0.034(3) -0.002(2) -0.008(2) -0.001(2)
O1 0.038(4) 0.049(4) 0.036(4) -0.019(3) 0.002(3) -0.000(3)
N2 0.018(3) 0.031(4) 0.031(4) -0.000(3) -0.004(3) -0.001(3)
N5 0.019(3) 0.025(4) 0.031(4) 0.002(3) -0.003(3) 0.001(3)
N42 0.009(3) 0.033(4) 0.040(4) -0.001(3) -0.002(3) -0.002(3)
N45 0.009(3) 0.032(4) 0.037(4) 0.000(3) -0.001(3) -0.003(3)
N82 0.016(3) 0.030(4) 0.028(4) -0.001(3) 0.001(3) -0.001(3)
N85 0.012(3) 0.031(4) 0.029(4) 0.000(3) -0.001(3) -0.002(3)
C1 0.018(4) 0.023(4) 0.031(4) 0.003(3) -0.006(3) -0.001(3)
C3 0.024(4) 0.035(5) 0.037(5) 0.001(4) -0.007(4) 0.002(4)
C4 0.026(4) 0.035(5) 0.034(5) 0.001(4) -0.005(4) -0.000(4)
C6 0.018(4) 0.037(5) 0.034(5) 0.003(4) -0.006(3) 0.005(4)
C7 0.019(4) 0.036(5) 0.042(5) 0.004(4) -0.007(4) 0.002(4)
C8 0.026(5) 0.040(6) 0.049(6) 0.002(4) -0.003(4) -0.003(5)
C9 0.016(4) 0.055(7) 0.065(7) -0.002(5) -0.000(4) 0.014(6)
C10 0.020(4) 0.040(6) 0.058(6) -0.004(4) -0.004(4) 0.001(5)
C11 0.020(4) 0.033(5) 0.042(5) 0.004(4) -0.009(4) 0.006(4)
C12 0.015(4) 0.033(5) 0.056(6) 0.002(4) -0.002(4) -0.004(4)
C13 0.041(6) 0.048(7) 0.081(9) -0.006(5) -0.017(6) 0.001(6)
C14 0.036(6) 0.065(8) 0.075(8) -0.009(5) 0.007(6) -0.029(7)
C15 0.023(4) 0.036(5) 0.059(6) -0.007(4) -0.008(4) -0.005(5)
C16 0.034(6) 0.056(7) 0.064(7) 0.001(5) -0.017(5) -0.006(6)
C17 0.047(7) 0.043(7) 0.072(8) 0.003(5) -0.012(6) -0.003(6)
C18 0.013(4) 0.033(5) 0.032(5) 0.004(3) -0.000(3) 0.004(4)
C19 0.018(4) 0.036(5) 0.031(5) 0.002(4) 0.003(3) 0.002(4)
C20 0.025(4) 0.036(5) 0.031(5) 0.008(4) -0.001(3) 0.002(4)
C21 0.016(4) 0.048(6) 0.032(5) 0.003(4) -0.005(4) 0.004(4)
C22 0.023(4) 0.039(6) 0.030(5) -0.004(4) -0.008(4) -0.003(4)
C23 0.021(4) 0.038(5) 0.025(4) 0.002(4) 0.001(3) -0.001(4)
C24 0.021(4) 0.031(5) 0.044(5) 0.001(4) -0.003(4) -0.008(4)
C25 0.027(5) 0.042(6) 0.049(6) -0.004(4) -0.005(4) -0.003(5)
C26 0.030(5) 0.035(6) 0.062(7) -0.002(4) 0.008(5) -0.005(5)
C27 0.025(4) 0.036(5) 0.038(5) -0.002(4) -0.004(4) 0.004(4)
C28 0.155(16) 0.036(7) 0.044(7) -0.011(8) 0.010(8) -0.002(6)
C29 0.024(5) 0.044(6) 0.052(6) -0.002(4) -0.006(4) -0.008(5)
C31 0.024(4) 0.028(5) 0.038(5) -0.009(4) -0.005(4) 0.008(4)
C32 0.027(5) 0.025(5) 0.039(5) -0.005(4) -0.002(4) 0.003(4)
C33 0.032(5) 0.036(5) 0.049(6) 0.006(4) -0.010(4) 0.000(5)
C34 0.151(17) 0.037(8) 0.154(17) -0.013(9) -0.119(15) 0.019(9)
C35 0.052(7) 0.049(7) 0.045(6) -0.012(5) -0.023(5) 0.004(5)
C36 0.050(6) 0.061(7) 0.027(5) -0.022(6) 0.003(4) -0.007(4)
C37 0.154(18) 0.21(2) 0.064(9) -0.152(18) 0.059(11) -0.068(12)
C38 0.025(5) 0.059(7) 0.046(6) -0.007(5) 0.003(4) -0.001(5)
C41 0.015(4) 0.023(4) 0.033(4) -0.002(3) -0.001(3) 0.001(3)
C43 0.016(4) 0.031(5) 0.040(5) 0.002(3) -0.000(3) -0.003(4)
C44 0.016(4) 0.035(5) 0.034(5) -0.004(4) 0.002(3) -0.001(4)
C46 0.007(4) 0.032(5) 0.049(6) -0.003(3) 0.000(4) -0.004(4)
C47 0.017(4) 0.024(5) 0.043(5) 0.000(3) -0.003(4) -0.003(4)
C48 0.022(5) 0.044(6) 0.045(6) 0.002(4) -0.006(4) 0.002(5)
C49 0.012(4) 0.054(7) 0.056(6) -0.003(4) 0.000(4) -0.001(5)
C50 0.015(4) 0.055(7) 0.049(6) 0.000(4) 0.007(4) 0.003(5)
C51 0.017(4) 0.034(5) 0.040(5) -0.000(4) -0.000(4) -0.001(4)
C52 0.020(4) 0.045(6) 0.039(5) -0.005(4) -0.001(4) -0.001(4)
C53 0.028(5) 0.051(7) 0.059(7) -0.003(5) -0.004(5) 0.006(5)
C54 0.038(6) 0.053(7) 0.052(6) -0.017(5) -0.000(5) 0.000(5)
C55 0.017(4) 0.047(6) 0.038(5) -0.007(4) 0.005(4) -0.002(4)
C56 0.036(5) 0.041(6) 0.043(6) -0.004(4) 0.003(4) -0.008(4)
C57 0.027(5) 0.045(6) 0.044(6) -0.002(4) 0.003(4) -0.001(5)
C58 0.008(4) 0.033(5) 0.041(5) -0.001(3) -0.004(3) -0.007(4)
C59 0.014(4) 0.034(5) 0.035(5) 0.001(3) -0.005(3) -0.002(4)
C60 0.019(4) 0.034(5) 0.039(5) -0.000(4) -0.005(4) 0.002(4)
C61 0.018(4) 0.038(6) 0.047(6) 0.004(4) -0.001(4) 0.000(5)
C62 0.016(4) 0.039(6) 0.042(5) 0.003(4) 0.004(4) -0.004(4)
C63 0.008(4) 0.037(5) 0.038(5) -0.002(3) 0.000(3) -0.005(4)
C64 0.014(4) 0.043(6) 0.038(5) -0.004(4) 0.001(4) -0.000(4)
C65 0.030(5) 0.048(6) 0.040(6) 0.002(4) 0.007(4) 0.004(5)
C66 0.027(5) 0.054(7) 0.039(6) -0.003(4) 0.000(4) 0.003(5)
C67 0.018(4) 0.039(5) 0.046(6) 0.003(4) 0.005(4) 0.001(4)
C68 0.022(4) 0.040(6) 0.055(6) -0.006(4) 0.001(4) 0.007(5)
C69 0.032(5) 0.054(7) 0.037(5) 0.013(5) 0.008(4) 0.004(5)
C71 0.024(4) 0.032(5) 0.036(5) -0.000(4) 0.001(4) 0.006(4)
C72 0.034(5) 0.029(5) 0.044(5) -0.006(4) -0.010(4) 0.006(4)
C73 0.032(5) 0.043(7) 0.084(9) -0.001(5) -0.017(5) 0.006(6)
C74 0.026(5) 0.039(6) 0.107(10) 0.007(4) 0.010(6) -0.003(7)
C75 0.035(6) 0.034(6) 0.072(8) -0.006(4) 0.016(5) -0.019(6)
C76 0.040(6) 0.038(6) 0.056(7) -0.016(5) 0.016(5) -0.021(5)
C77 0.046(6) 0.055(7) 0.050(7) -0.026(5) 0.004(5) -0.011(5)
C78 0.021(4) 0.044(6) 0.043(5) -0.009(4) 0.002(4) -0.005(5)
C81 0.015(4) 0.030(4) 0.030(4) -0.002(3) -0.004(3) -0.002(3)
C83 0.022(4) 0.029(5) 0.036(5) -0.000(3) 0.001(3) -0.005(4)
C84 0.021(4) 0.026(5) 0.035(5) 0.001(4) 0.001(3) -0.002(4)
C86 0.011(4) 0.028(5) 0.035(5) 0.002(3) 0.003(3) 0.000(4)
C87 0.011(4) 0.037(5) 0.037(5) 0.005(4) 0.002(3) 0.001(4)
C88 0.018(4) 0.063(7) 0.036(5) -0.001(4) 0.002(4) 0.007(5)
C89 0.015(4) 0.073(8) 0.046(6) -0.001(4) 0.000(4) 0.005(6)
C90 0.018(4) 0.055(7) 0.038(5) -0.003(4) -0.007(4) 0.006(5)
C91 0.019(4) 0.033(5) 0.034(5) 0.003(4) -0.001(3) -0.003(4)
C92 0.019(4) 0.047(6) 0.034(5) 0.004(4) 0.000(4) 0.001(4)
C93 0.029(5) 0.053(7) 0.046(6) 0.011(5) 0.000(4) -0.007(5)
C94 0.031(5) 0.056(7) 0.035(5) 0.008(5) -0.004(4) 0.006(5)
C95 0.018(4) 0.039(5) 0.037(5) -0.003(4) -0.002(4) -0.000(4)
C96 0.028(5) 0.072(8) 0.049(6) 0.017(5) 0.010(5) 0.020(5)
C97 0.065(7) 0.060(7) 0.032(5) -0.010(6) 0.001(5) -0.004(5)
C98 0.015(4) 0.028(5) 0.036(5) 0.004(3) 0.002(3) 0.004(4)
C99 0.017(4) 0.027(4) 0.037(5) -0.007(3) 0.001(3) 0.002(4)
C100 0.023(4) 0.035(5) 0.038(5) 0.002(4) 0.009(4) -0.000(4)
C101 0.020(4) 0.045(6) 0.050(6) 0.006(4) 0.004(4) 0.005(5)
C102 0.014(4) 0.062(7) 0.047(6) -0.004(4) 0.000(4) 0.004(5)
C103 0.015(4) 0.040(6) 0.037(5) -0.003(4) -0.000(3) 0.003(4)
C104 0.018(4) 0.041(5) 0.039(5) -0.003(4) -0.003(4) -0.002(4)
C105 0.029(5) 0.042(6) 0.040(6) 0.003(4) 0.001(4) 0.001(5)
C106 0.029(5) 0.052(7) 0.043(6) -0.004(4) -0.003(4) -0.009(5)
C107 0.018(4) 0.066(7) 0.037(5) -0.001(4) 0.001(4) 0.002(5)
C108 0.045(6) 0.060(7) 0.055(7) -0.015(6) 0.008(5) -0.019(6)
C109 0.025(5) 0.096(10) 0.039(6) 0.005(6) -0.002(4) -0.001(6)
C111 0.029(5) 0.030(5) 0.038(5) -0.007(4) 0.000(4) -0.007(4)
C112 0.031(5) 0.030(5) 0.034(5) -0.005(4) 0.003(4) -0.001(4)
C113 0.062(7) 0.036(5) 0.036(5) 0.007(5) 0.002(5) -0.000(4)
C114 0.062(7) 0.048(7) 0.046(6) 0.024(6) 0.012(5) -0.004(5)
C115 0.050(6) 0.042(6) 0.039(6) 0.015(5) 0.000(5) 0.006(5)
C116 0.048(6) 0.035(5) 0.032(5) 0.009(5) 0.005(4) 0.004(4)
C117 0.058(7) 0.038(6) 0.050(6) -0.004(5) 0.010(5) 0.007(5)
C118 0.039(6) 0.042(6) 0.047(6) -0.015(5) 0.008(5) -0.004(5)

loop_
_atom_type_symbol
_atom_type_description
_atom_type_scat_dispersion_real
_atom_type_scat_dispersion_imag
_atom_type_scat_source
C C 0.0033 0.0016
;
International Tables for Crystallography
(Vol. C, Tables 4.2.6.8 and 6.1.1.4)
;
H H 0.0000 0.0000
;
International Tables for Crystallography
(Vol. C, Table 6.1.1.4)
;
F F 0.0171 0.0103
;
International Tables for Crystallography
(Vol. C, Tables 4.2.6.8 and 6.1.1.4)
;
N N 0.0061 0.0033
;
International Tables for Crystallography
(Vol. C, Tables 4.2.6.8 and 6.1.1.4)
;
Rh Rh -1.1178 0.9187
;
International Tables for Crystallography
(Vol. C, Tables 4.2.6.8 and 6.1.1.4)
;
O O 0.0106 0.0060
;
International Tables for Crystallography
(Vol. C, Tables 4.2.6.8 and 6.1.1.4)
;

loop_
_geom_angle_atom_site_label_1
_geom_angle_atom_site_label_2
_geom_angle_atom_site_label_3
_geom_angle
_geom_angle_publ_flag
F1 Rh1 C1 89.1(3) yes
F1 Rh1 C31 153.3(3) yes
F1 Rh1 C32 167.0(3) yes
F1 Rh1 C35 91.6(3) yes
F1 Rh1 C36 85.4(3) yes
C1 Rh1 C31 98.1(3) yes
C1 Rh1 C32 92.5(4) yes
C1 Rh1 C35 155.0(4) yes
C1 Rh1 C36 168.0(4) yes
C31 Rh1 C32 38.9(3) yes
C31 Rh1 C35 92.4(4) yes
C31 Rh1 C36 82.3(4) yes
C32 Rh1 C35 81.5(4) yes
C32 Rh1 C36 95.2(4) yes
C35 Rh1 C36 36.1(4) yes
F41 Rh41 C41 85.6(3) yes
F41 Rh41 C71 160.1(3) yes
F41 Rh41 C72 160.3(3) yes
F41 Rh41 C75 92.2(3) yes
F41 Rh41 C76 87.7(3) yes
C41 Rh41 C71 99.9(3) yes
C41 Rh41 C72 92.3(3) yes
C41 Rh41 C75 157.8(4) yes
C41 Rh41 C76 164.5(4) yes
C71 Rh41 C72 39.4(4) yes
C71 Rh41 C75 89.7(4) yes
C71 Rh41 C76 82.0(4) yes
C72 Rh41 C75 82.4(4) yes
C72 Rh41 C76 98.6(4) yes
C75 Rh41 C76 36.5(4) yes
F81 Rh81 C81 88.0(3) yes
F81 Rh81 C111 154.2(3) yes
F81 Rh81 C112 165.5(3) yes
F81 Rh81 C115 87.9(3) yes
F81 Rh81 C116 88.9(3) yes
C81 Rh81 C111 96.6(4) yes
C81 Rh81 C112 95.8(3) yes
C81 Rh81 C115 153.3(4) yes
C81 Rh81 C116 169.0(4) yes
C111 Rh81 C112 39.3(4) yes
C111 Rh81 C115 98.5(4) yes
C111 Rh81 C116 81.7(4) yes
C112 Rh81 C115 82.4(4) yes
C112 Rh81 C116 89.8(4) yes
C115 Rh81 C116 37.0(4) yes
C1 N2 C3 111.3(7) yes
C1 N2 C6 122.4(7) yes
C3 N2 C6 125.2(7) yes
C1 N5 C4 112.0(7) yes
C1 N5 C18 123.1(7) yes
C4 N5 C18 124.3(7) yes
C41 N42 C43 111.7(7) yes
C41 N42 C46 125.7(7) yes
C43 N42 C46 121.3(7) yes
C41 N45 C44 112.0(7) yes
C41 N45 C58 124.8(7) yes
C44 N45 C58 122.8(7) yes
C81 N82 C83 112.0(7) yes
C81 N82 C86 124.4(7) yes
C83 N82 C86 123.4(7) yes
C81 N85 C84 112.1(7) yes
C81 N85 C98 123.6(7) yes
C84 N85 C98 124.0(7) yes
Rh1 C1 N2 129.4(6) yes
Rh1 C1 N5 125.8(6) yes
N2 C1 N5 103.7(7) yes
N2 C3 C4 107.3(8) yes
N5 C4 C3 105.7(8) yes
N2 C6 C7 118.9(8) yes
N2 C6 C11 117.2(8) yes
C7 C6 C11 123.8(8) yes
C6 C7 C8 117.1(9) yes
C6 C7 C12 121.6(8) yes
C8 C7 C12 121.3(9) yes
C7 C8 C9 120.7(10) yes
C8 C9 C10 120.2(9) yes
C9 C10 C11 121.5(9) yes
C6 C11 C10 116.6(9) yes
C6 C11 C15 124.0(8) yes
C10 C11 C15 119.3(8) yes
C7 C12 C13 109.9(8) yes
C7 C12 C14 113.4(8) yes
C13 C12 C14 110.6(9) yes
C11 C15 C16 111.0(8) yes
C11 C15 C17 112.6(9) yes
C16 C15 C17 110.6(9) yes
N5 C18 C19 118.5(7) yes
N5 C18 C23 118.6(8) yes
C19 C18 C23 122.9(8) yes
C18 C19 C20 117.9(8) yes
C18 C19 C24 122.8(8) yes
C20 C19 C24 119.2(8) yes
C19 C20 C21 120.4(9) yes
C20 C21 C22 120.4(8) yes
C21 C22 C23 121.6(8) yes
C18 C23 C22 116.7(9) yes
C18 C23 C27 122.7(8) yes
C22 C23 C27 120.5(8) yes
C19 C24 C25 110.2(7) yes
C19 C24 C26 113.1(8) yes
C25 C24 C26 111.2(8) yes
C23 C27 C28 109.8(8) yes
C23 C27 C29 112.7(8) yes
C28 C27 C29 110.1(9) yes
Rh1 C31 C32 71.2(5) yes
Rh1 C31 C38 111.3(7) yes
C32 C31 C38 125.6(9) yes
Rh1 C32 C31 69.9(5) yes
Rh1 C32 C33 110.5(6) yes
C31 C32 C33 125.1(9) yes
C32 C33 C34 116.4(10) yes
C33 C34 C35 116.7(15) yes
Rh1 C35 C34 111.2(10) yes
Rh1 C35 C36 72.1(6) yes
C34 C35 C36 125.5(13) yes
Rh1 C36 C35 71.8(6) yes
Rh1 C36 C37 108.2(9) yes
C35 C36 C37 123.4(13) yes
C36 C37 C38 117.9(13) yes
C31 C38 C37 117.2(11) yes
Rh41 C41 N42 128.8(6) yes
Rh41 C41 N45 125.1(6) yes
N42 C41 N45 103.5(7) yes
N42 C43 C44 106.8(8) yes
N45 C44 C43 106.0(8) yes
N42 C46 C47 119.5(8) yes
N42 C46 C51 116.8(8) yes
C47 C46 C51 123.6(8) yes
C46 C47 C48 117.7(9) yes
C46 C47 C52 123.9(8) yes
C48 C47 C52 118.4(9) yes
C47 C48 C49 119.9(9) yes
C48 C49 C50 121.4(8) yes
C49 C50 C51 121.4(9) yes
C46 C51 C50 116.0(9) yes
C46 C51 C55 124.3(8) yes
C50 C51 C55 119.7(9) yes
C47 C52 C53 111.9(8) yes
C47 C52 C54 111.2(8) yes
C53 C52 C54 110.5(9) yes
C51 C55 C56 112.6(8) yes
C51 C55 C57 111.5(8) yes
C56 C55 C57 110.1(8) yes
N45 C58 C59 118.4(7) yes
N45 C58 C63 118.5(8) yes
C59 C58 C63 123.1(8) yes
C58 C59 C60 117.6(8) yes
C58 C59 C64 122.5(7) yes
C60 C59 C64 119.7(8) yes
C59 C60 C61 120.6(9) yes
C60 C61 C62 120.6(8) yes
C61 C62 C63 121.3(8) yes
C58 C63 C62 116.7(8) yes
C58 C63 C67 122.5(7) yes
C62 C63 C67 120.4(8) yes
C59 C64 C65 110.5(8) yes
C59 C64 C66 113.0(8) yes
C65 C64 C66 110.2(8) yes
C63 C67 C68 108.3(8) yes
C63 C67 C69 113.0(8) yes
C68 C67 C69 110.8(8) yes
Rh41 C71 C72 69.5(5) yes
Rh41 C71 C78 114.1(6) yes
C72 C71 C78 123.8(8) yes
Rh41 C72 C71 71.1(6) yes
Rh41 C72 C73 109.6(7) yes
C71 C72 C73 125.0(9) yes
C72 C73 C74 113.9(10) yes
C73 C74 C75 112.4(10) yes
Rh41 C75 C74 110.6(8) yes
Rh41 C75 C76 71.7(7) yes
C74 C75 C76 124.9(10) yes
Rh41 C76 C75 71.8(7) yes
Rh41 C76 C77 107.9(7) yes
C75 C76 C77 123.6(10) yes
C76 C77 C78 114.2(9) yes
C71 C78 C77 112.7(9) yes
Rh81 C81 N82 132.1(6) yes
Rh81 C81 N85 123.9(6) yes
N82 C81 N85 103.0(7) yes
N82 C83 C84 106.5(8) yes
N85 C84 C83 106.3(8) yes
N82 C86 C87 119.1(7) yes
N82 C86 C91 118.1(8) yes
C87 C86 C91 122.7(8) yes
C86 C87 C88 117.0(8) yes
C86 C87 C92 124.0(8) yes
C88 C87 C92 118.9(8) yes
C87 C88 C89 120.9(9) yes
C88 C89 C90 120.5(9) yes
C89 C90 C91 121.5(9) yes
C86 C91 C90 117.3(8) yes
C86 C91 C95 122.7(8) yes
C90 C91 C95 120.0(8) yes
C87 C92 C93 109.5(8) yes
C87 C92 C94 112.2(8) yes
C93 C92 C94 111.3(8) yes
C91 C95 C96 111.2(8) yes
C91 C95 C97 111.9(8) yes
C96 C95 C97 111.1(8) yes
N85 C98 C99 118.0(7) yes
N85 C98 C103 118.6(8) yes
C99 C98 C103 123.4(8) yes
C98 C99 C100 117.1(8) yes
C98 C99 C104 123.4(7) yes
C100 C99 C104 119.1(8) yes
C99 C100 C101 120.9(9) yes
C100 C101 C102 121.2(9) yes
C101 C102 C103 121.5(9) yes
C98 C103 C102 115.9(9) yes
C98 C103 C107 122.9(8) yes
C102 C103 C107 121.2(8) yes
C99 C104 C105 109.8(7) yes
C99 C104 C106 113.7(8) yes
C105 C104 C106 110.5(8) yes
C103 C107 C108 109.5(8) yes
C103 C107 C109 112.0(9) yes
C108 C107 C109 111.1(9) yes
Rh81 C111 C112 71.0(5) yes
Rh81 C111 C118 110.2(7) yes
C112 C111 C118 125.1(9) yes
Rh81 C112 C111 69.7(5) yes
Rh81 C112 C113 113.5(6) yes
C111 C112 C113 123.7(9) yes
C112 C113 C114 111.3(9) yes
C113 C114 C115 113.7(10) yes
Rh81 C115 C114 107.9(7) yes
Rh81 C115 C116 73.2(6) yes
C114 C115 C116 125.3(10) yes
Rh81 C116 C115 69.9(6) yes
Rh81 C116 C117 111.8(7) yes
C115 C116 C117 124.7(9) yes
C116 C117 C118 111.7(9) yes
C111 C118 C117 113.9(9) yes
N2 C3 H3 126.346 no
C4 C3 H3 126.310 no
N5 C4 H4 127.146 no
C3 C4 H4 127.143 no
C7 C8 H8 119.659 no
C9 C8 H8 119.643 no
C8 C9 H9 119.885 no
C10 C9 H9 119.889 no
C9 C10 H10 119.264 no
C11 C10 H10 119.281 no
C7 C12 H12 107.540 no
C13 C12 H12 107.566 no
C14 C12 H12 107.533 no
C12 C13 H13A 109.461 no
C12 C13 H13B 109.463 no
C12 C13 H13C 109.468 no
H13A C13 H13B 109.477 no
H13A C13 H13C 109.474 no
H13B C13 H13C 109.484 no
C12 C14 H14A 109.476 no
C12 C14 H14B 109.479 no
C12 C14 H14C 109.478 no
H14A C14 H14B 109.478 no
H14A C14 H14C 109.460 no
H14B C14 H14C 109.457 no
C11 C15 H15 107.478 no
C16 C15 H15 107.481 no
C17 C15 H15 107.480 no
C15 C16 H16A 109.480 no
C15 C16 H16B 109.467 no
C15 C16 H16C 109.481 no
H16A C16 H16B 109.476 no
H16A C16 H16C 109.457 no
H16B C16 H16C 109.466 no
C15 C17 H17A 109.469 no
C15 C17 H17B 109.470 no
C15 C17 H17C 109.473 no
H17A C17 H17B 109.482 no
H17A C17 H17C 109.462 no
H17B C17 H17C 109.471 no
C19 C20 H20 119.801 no
C21 C20 H20 119.788 no
C20 C21 H21 119.814 no
C22 C21 H21 119.817 no
C21 C22 H22 119.183 no
C23 C22 H22 119.174 no
C19 C24 H24 107.365 no
C25 C24 H24 107.375 no
C26 C24 H24 107.370 no
C24 C25 H25A 109.477 no
C24 C25 H25B 109.493 no
C24 C25 H25C 109.477 no
H25A C25 H25B 109.453 no
H25A C25 H25C 109.467 no
H25B C25 H25C 109.461 no
C24 C26 H26A 109.479 no
C24 C26 H26B 109.481 no
C24 C26 H26C 109.482 no
H26A C26 H26B 109.453 no
H26A C26 H26C 109.466 no
H26B C26 H26C 109.467 no
C23 C27 H27 108.053 no
C28 C27 H27 108.032 no
C29 C27 H27 108.030 no
C27 C28 H28A 109.456 no
C27 C28 H28B 109.456 no
C27 C28 H28C 109.467 no
H28A C28 H28B 109.470 no
H28A C28 H28C 109.484 no
H28B C28 H28C 109.494 no
C27 C29 H29A 109.472 no
C27 C29 H29B 109.481 no
C27 C29 H29C 109.471 no
H29A C29 H29B 109.460 no
H29A C29 H29C 109.471 no
H29B C29 H29C 109.472 no
Rh1 C31 H31 87.424 no
C32 C31 H31 117.193 no
C38 C31 H31 117.188 no
Rh1 C32 H32 89.553 no
C31 C32 H32 117.451 no
C33 C32 H32 117.453 no
C32 C33 H33A 108.193 no
C32 C33 H33B 108.189 no
C34 C33 H33A 108.185 no
C34 C33 H33B 108.188 no
H33A C33 H33B 107.348 no
C33 C34 H34A 108.124 no
C33 C34 H34B 108.136 no
C35 C34 H34A 108.114 no
C35 C34 H34B 108.121 no
H34A C34 H34B 107.299 no
Rh1 C35 H35 86.609 no
C34 C35 H35 117.253 no
C36 C35 H35 117.255 no
Rh1 C36 H36 90.021 no
C35 C36 H36 118.279 no
C37 C36 H36 118.288 no
C36 C37 H37A 107.834 no
C36 C37 H37B 107.846 no
C38 C37 H37A 107.831 no
C38 C37 H37B 107.849 no
H37A C37 H37B 107.171 no
C31 C38 H38A 107.997 no
C31 C38 H38B 108.008 no
C37 C38 H38A 107.991 no
C37 C38 H38B 108.009 no
H38A C38 H38B 107.240 no
N42 C43 H43 126.595 no
C44 C43 H43 126.599 no
N45 C44 H44 127.015 no
C43 C44 H44 127.016 no
C47 C48 H48 120.020 no
C49 C48 H48 120.033 no
C48 C49 H49 119.330 no
C50 C49 H49 119.318 no
C49 C50 H50 119.318 no
C51 C50 H50 119.298 no
C47 C52 H52 107.691 no
C53 C52 H52 107.679 no
C54 C52 H52 107.668 no
C52 C53 H53A 109.464 no
C52 C53 H53B 109.476 no
C52 C53 H53C 109.478 no
H53A C53 H53B 109.466 no
H53A C53 H53C 109.463 no
H53B C53 H53C 109.480 no
C52 C54 H54A 109.467 no
C52 C54 H54B 109.479 no
C52 C54 H54C 109.463 no
H54A C54 H54B 109.458 no
H54A C54 H54C 109.479 no
H54B C54 H54C 109.482 no
C51 C55 H55 107.461 no
C56 C55 H55 107.464 no
C57 C55 H55 107.457 no
C55 C56 H56A 109.487 no
C55 C56 H56B 109.484 no
C55 C56 H56C 109.481 no
H56A C56 H56B 109.464 no
H56A C56 H56C 109.459 no
H56B C56 H56C 109.451 no
C55 C57 H57A 109.466 no
C55 C57 H57B 109.467 no
C55 C57 H57C 109.471 no
H57A C57 H57B 109.466 no
H57A C57 H57C 109.473 no
H57B C57 H57C 109.484 no
C59 C60 H60 119.679 no
C61 C60 H60 119.686 no
C60 C61 H61 119.702 no
C62 C61 H61 119.689 no
C61 C62 H62 119.373 no
C63 C62 H62 119.361 no
C59 C64 H64 107.656 no
C65 C64 H64 107.663 no
C66 C64 H64 107.666 no
C64 C65 H65A 109.478 no
C64 C65 H65B 109.481 no
C64 C65 H65C 109.480 no
H65A C65 H65B 109.463 no
H65A C65 H65C 109.471 no
H65B C65 H65C 109.454 no
C64 C66 H66A 109.474 no
C64 C66 H66B 109.464 no
C64 C66 H66C 109.464 no
H66A C66 H66B 109.476 no
H66A C66 H66C 109.474 no
H66B C66 H66C 109.475 no
C63 C67 H67 108.201 no
C68 C67 H67 108.213 no
C69 C67 H67 108.223 no
C67 C68 H68A 109.471 no
C67 C68 H68B 109.467 no
C67 C68 H68C 109.467 no
H68A C68 H68B 109.460 no
H68A C68 H68C 109.486 no
H68B C68 H68C 109.477 no
C67 C69 H69A 109.469 no
C67 C69 H69B 109.479 no
C67 C69 H69C 109.461 no
H69A C69 H69B 109.464 no
H69A C69 H69C 109.480 no
H69B C69 H69C 109.474 no
Rh41 C71 H71 86.450 no
C72 C71 H71 118.080 no
C78 C71 H71 118.074 no
Rh41 C72 H72 89.287 no
C71 C72 H72 117.514 no
C73 C72 H72 117.511 no
C72 C73 H73A 108.777 no
C72 C73 H73B 108.783 no
C74 C73 H73A 108.778 no
C74 C73 H73B 108.810 no
H73A C73 H73B 107.656 no
C73 C74 H74A 109.114 no
C73 C74 H74B 109.129 no
C75 C74 H74A 109.119 no
C75 C74 H74B 109.119 no
H74A C74 H74B 107.856 no
Rh41 C75 H75 87.669 no
C74 C75 H75 117.569 no
C76 C75 H75 117.551 no
Rh41 C76 H76 90.221 no
C75 C76 H76 118.197 no
C77 C76 H76 118.191 no
C76 C77 H77A 108.712 no
C76 C77 H77B 108.714 no
C78 C77 H77A 108.704 no
C78 C77 H77B 108.718 no
H77A C77 H77B 107.624 no
C71 C78 H78A 109.057 no
C71 C78 H78B 109.056 no
C77 C78 H78A 109.067 no
C77 C78 H78B 109.074 no
H78A C78 H78B 107.819 no
N82 C83 H83 126.744 no
C84 C83 H83 126.728 no
N85 C84 H84 126.846 no
C83 C84 H84 126.842 no
C87 C88 H88 119.557 no
C89 C88 H88 119.561 no
C88 C89 H89 119.751 no
C90 C89 H89 119.718 no
C89 C90 H90 119.250 no
C91 C90 H90 119.257 no
C87 C92 H92 107.857 no
C93 C92 H92 107.883 no
C94 C92 H92 107.882 no
C92 C93 H93A 109.461 no
C92 C93 H93B 109.469 no
C92 C93 H93C 109.476 no
H93A C93 H93B 109.473 no
H93A C93 H93C 109.479 no
H93B C93 H93C 109.469 no
C92 C94 H94A 109.470 no
C92 C94 H94B 109.470 no
C92 C94 H94C 109.462 no
H94A C94 H94B 109.477 no
H94A C94 H94C 109.479 no
H94B C94 H94C 109.469 no
C91 C95 H95 107.497 no
C96 C95 H95 107.488 no
C97 C95 H95 107.480 no
C95 C96 H96A 109.467 no
C95 C96 H96B 109.458 no
C95 C96 H96C 109.472 no
H96A C96 H96B 109.473 no
H96A C96 H96C 109.476 no
H96B C96 H96C 109.480 no
C95 C97 H97A 109.469 no
C95 C97 H97B 109.471 no
C95 C97 H97C 109.467 no
H97A C97 H97B 109.468 no
H97A C97 H97C 109.471 no
H97B C97 H97C 109.480 no
C99 C100 H100 119.549 no
C101 C100 H100 119.563 no
C100 C101 H101 119.385 no
C102 C101 H101 119.422 no
C101 C102 H102 119.234 no
C103 C102 H102 119.239 no
C99 C104 H104 107.519 no
C105 C104 H104 107.516 no
C106 C104 H104 107.520 no
C104 C105 H10A 109.473 no
C104 C105 H10B 109.460 no
C104 C105 H10C 109.460 no
H10A C105 H10B 109.467 no
H10A C105 H10C 109.466 no
H10B C105 H10C 109.501 no
C104 C106 H10D 109.475 no
C104 C106 H10E 109.470 no
C104 C106 H10F 109.473 no
H10D C106 H10E 109.463 no
H10D C106 H10F 109.481 no
H10E C106 H10F 109.466 no
C103 C107 H107 108.033 no
C108 C107 H107 108.038 no
C109 C107 H107 108.044 no
C107 C108 H10G 109.467 no
C107 C108 H10H 109.474 no
C107 C108 H10I 109.466 no
H10G C108 H10H 109.465 no
H10G C108 H10I 109.480 no
H10H C108 H10I 109.476 no
C107 C109 H10J 109.475 no
C107 C109 H10K 109.493 no
C107 C109 H10L 109.472 no
H10J C109 H10K 109.466 no
H10J C109 H10L 109.462 no
H10K C109 H10L 109.459 no
Rh81 C111 H111 88.771 no
C112 C111 H111 117.429 no
C118 C111 H111 117.447 no
Rh81 C112 H112 86.828 no
C111 C112 H112 118.161 no
C113 C112 H112 118.161 no
C112 C113 H11A 109.361 no
C112 C113 H11B 109.363 no
C114 C113 H11A 109.358 no
C114 C113 H11B 109.367 no
H11A C113 H11B 107.993 no
C113 C114 H11C 108.823 no
C113 C114 H11D 108.833 no
C115 C114 H11C 108.822 no
C115 C114 H11D 108.823 no
H11C C114 H11D 107.691 no
Rh81 C115 H115 88.882 no
C114 C115 H115 117.335 no
C116 C115 H115 117.361 no
Rh81 C116 H116 88.381 no
C115 C116 H116 117.650 no
C117 C116 H116 117.659 no
C116 C117 H11E 109.278 no
C116 C117 H11F 109.277 no
C118 C117 H11E 109.284 no
C118 C117 H11F 109.280 no
H11E C117 H11F 107.948 no
C111 C118 H11G 108.793 no
C111 C118 H11H 108.793 no
C117 C118 H11G 108.771 no
C117 C118 H11H 108.775 no
H11G C118 H11H 107.657 no

loop_
_geom_bond_atom_site_label_1
_geom_bond_atom_site_label_2
_geom_bond_distance
_geom_bond_publ_flag
Rh1 F1 2.028(5) yes
Rh1 C1 2.044(8) yes
Rh1 C31 2.092(9) yes
Rh1 C32 2.109(9) yes
Rh1 C35 2.168(11) yes
Rh1 C36 2.172(9) yes
Rh41 F41 2.086(6) yes
Rh41 C41 2.063(8) yes
Rh41 C71 2.107(9) yes
Rh41 C72 2.085(10) yes
Rh41 C75 2.190(11) yes
Rh41 C76 2.188(11) yes
Rh81 F81 2.033(5) yes
Rh81 C81 2.035(8) yes
Rh81 C111 2.082(9) yes
Rh81 C112 2.099(9) yes
Rh81 C115 2.149(11) yes
Rh81 C116 2.191(10) yes
N2 C1 1.370(10) yes
N2 C3 1.387(11) yes
N2 C6 1.462(11) yes
N5 C1 1.356(10) yes
N5 C4 1.404(11) yes
N5 C18 1.450(11) yes
N42 C41 1.350(11) yes
N42 C43 1.376(12) yes
N42 C46 1.463(10) yes
N45 C41 1.363(11) yes
N45 C44 1.372(12) yes
N45 C58 1.453(10) yes
N82 C81 1.364(11) yes
N82 C83 1.390(12) yes
N82 C86 1.446(10) yes
N85 C81 1.370(11) yes
N85 C84 1.385(12) yes
N85 C98 1.453(11) yes
C3 C4 1.350(12) yes
C6 C7 1.386(14) yes
C6 C11 1.403(13) yes
C7 C8 1.392(13) yes
C7 C12 1.509(13) yes
C8 C9 1.411(15) yes
C9 C10 1.361(16) yes
C10 C11 1.402(13) yes
C11 C15 1.521(14) yes
C12 C13 1.522(17) yes
C12 C14 1.534(17) yes
C15 C16 1.541(16) yes
C15 C17 1.507(16) yes
C18 C19 1.390(13) yes
C18 C23 1.399(12) yes
C19 C20 1.399(12) yes
C19 C24 1.532(13) yes
C20 C21 1.385(13) yes
C21 C22 1.371(14) yes
C22 C23 1.401(13) yes
C23 C27 1.512(13) yes
C24 C25 1.540(14) yes
C24 C26 1.541(14) yes
C27 C28 1.509(17) yes
C27 C29 1.490(14) yes
C31 C32 1.399(13) yes
C31 C38 1.496(14) yes
C32 C33 1.515(14) yes
C33 C34 1.44(2) yes
C34 C35 1.473(18) yes
C35 C36 1.347(16) yes
C36 C37 1.50(2) yes
C37 C38 1.42(2) yes
C43 C44 1.356(12) yes
C46 C47 1.381(14) yes
C46 C51 1.401(13) yes
C47 C48 1.403(12) yes
C47 C52 1.535(14) yes
C48 C49 1.379(14) yes
C49 C50 1.357(15) yes
C50 C51 1.409(12) yes
C51 C55 1.511(14) yes
C52 C53 1.504(15) yes
C52 C54 1.537(15) yes
C55 C56 1.540(14) yes
C55 C57 1.503(14) yes
C58 C59 1.395(13) yes
C58 C63 1.412(12) yes
C59 C60 1.394(12) yes
C59 C64 1.521(12) yes
C60 C61 1.388(13) yes
C61 C62 1.383(14) yes
C62 C63 1.394(12) yes
C63 C67 1.514(13) yes
C64 C65 1.529(14) yes
C64 C66 1.517(15) yes
C67 C68 1.536(14) yes
C67 C69 1.536(14) yes
C71 C72 1.414(13) yes
C71 C78 1.517(14) yes
C72 C73 1.504(15) yes
C73 C74 1.523(19) yes
C74 C75 1.505(17) yes
C75 C76 1.371(15) yes
C76 C77 1.525(16) yes
C77 C78 1.514(15) yes
C83 C84 1.355(12) yes
C86 C87 1.388(13) yes
C86 C91 1.399(12) yes
C87 C88 1.407(12) yes
C87 C92 1.523(13) yes
C88 C89 1.369(14) yes
C89 C90 1.366(15) yes
C90 C91 1.385(13) yes
C91 C95 1.522(13) yes
C92 C93 1.526(15) yes
C92 C94 1.523(15) yes
C95 C96 1.525(15) yes
C95 C97 1.525(15) yes
C98 C99 1.385(12) yes
C98 C103 1.412(12) yes
C99 C100 1.405(12) yes
C99 C104 1.532(12) yes
C100 C101 1.368(13) yes
C101 C102 1.355(15) yes
C102 C103 1.412(13) yes
C103 C107 1.494(14) yes
C104 C105 1.529(14) yes
C104 C106 1.537(15) yes
C107 C108 1.543(16) yes
C107 C109 1.548(15) yes
C111 C112 1.405(13) yes
C111 C118 1.509(15) yes
C112 C113 1.520(14) yes
C113 C114 1.525(17) yes
C114 C115 1.504(16) yes
C115 C116 1.376(16) yes
C116 C117 1.494(16) yes
C117 C118 1.521(16) yes
C3 H3 0.950 no
C4 H4 0.950 no
C8 H8 0.950 no
C9 H9 0.950 no
C10 H10 0.950 no
C12 H12 1.000 no
C13 H13A 0.980 no
C13 H13B 0.980 no
C13 H13C 0.980 no
C14 H14A 0.980 no
C14 H14B 0.980 no
C14 H14C 0.980 no
C15 H15 1.000 no
C16 H16A 0.980 no
C16 H16B 0.980 no
C16 H16C 0.980 no
C17 H17A 0.980 no
C17 H17B 0.980 no
C17 H17C 0.980 no
C20 H20 0.950 no
C21 H21 0.950 no
C22 H22 0.950 no
C24 H24 1.000 no
C25 H25A 0.980 no
C25 H25B 0.980 no
C25 H25C 0.980 no
C26 H26A 0.980 no
C26 H26B 0.980 no
C26 H26C 0.980 no
C27 H27 1.000 no
C28 H28A 0.980 no
C28 H28B 0.980 no
C28 H28C 0.980 no
C29 H29A 0.980 no
C29 H29B 0.980 no
C29 H29C 0.980 no
C31 H31 0.950 no
C32 H32 0.950 no
C33 H33A 0.990 no
C33 H33B 0.990 no
C34 H34A 0.990 no
C34 H34B 0.990 no
C35 H35 0.950 no
C36 H36 0.950 no
C37 H37A 0.990 no
C37 H37B 0.990 no
C38 H38A 0.990 no
C38 H38B 0.990 no
C43 H43 0.950 no
C44 H44 0.950 no
C48 H48 0.950 no
C49 H49 0.950 no
C50 H50 0.950 no
C52 H52 1.000 no
C53 H53A 0.980 no
C53 H53B 0.980 no
C53 H53C 0.980 no
C54 H54A 0.980 no
C54 H54B 0.980 no
C54 H54C 0.980 no
C55 H55 1.000 no
C56 H56A 0.980 no
C56 H56B 0.980 no
C56 H56C 0.980 no
C57 H57A 0.980 no
C57 H57B 0.980 no
C57 H57C 0.980 no
C60 H60 0.950 no
C61 H61 0.950 no
C62 H62 0.950 no
C64 H64 1.000 no
C65 H65A 0.980 no
C65 H65B 0.980 no
C65 H65C 0.980 no
C66 H66A 0.980 no
C66 H66B 0.980 no
C66 H66C 0.980 no
C67 H67 1.000 no
C68 H68A 0.980 no
C68 H68B 0.980 no
C68 H68C 0.980 no
C69 H69A 0.980 no
C69 H69B 0.980 no
C69 H69C 0.980 no
C71 H71 0.950 no
C72 H72 0.950 no
C73 H73A 0.990 no
C73 H73B 0.990 no
C74 H74A 0.990 no
C74 H74B 0.990 no
C75 H75 0.950 no
C76 H76 0.950 no
C77 H77A 0.990 no
C77 H77B 0.990 no
C78 H78A 0.990 no
C78 H78B 0.990 no
C83 H83 0.950 no
C84 H84 0.950 no
C88 H88 0.950 no
C89 H89 0.950 no
C90 H90 0.950 no
C92 H92 1.000 no
C93 H93A 0.980 no
C93 H93B 0.980 no
C93 H93C 0.980 no
C94 H94A 0.980 no
C94 H94B 0.980 no
C94 H94C 0.980 no
C95 H95 1.000 no
C96 H96A 0.980 no
C96 H96B 0.980 no
C96 H96C 0.980 no
C97 H97A 0.980 no
C97 H97B 0.980 no
C97 H97C 0.980 no
C100 H100 0.950 no
C101 H101 0.950 no
C102 H102 0.950 no
C104 H104 1.000 no
C105 H10A 0.980 no
C105 H10B 0.980 no
C105 H10C 0.980 no
C106 H10D 0.980 no
C106 H10E 0.980 no
C106 H10F 0.980 no
C107 H107 1.000 no
C108 H10G 0.980 no
C108 H10H 0.980 no
C108 H10I 0.980 no
C109 H10J 0.980 no
C109 H10K 0.980 no
C109 H10L 0.980 no
C111 H111 0.950 no
C112 H112 0.950 no
C113 H11A 0.990 no
C113 H11B 0.990 no
C114 H11C 0.990 no
C114 H11D 0.990 no
C115 H115 0.950 no
C116 H116 0.950 no
C117 H11E 0.990 no
C117 H11F 0.990 no
C118 H11G 0.990 no
C118 H11H 0.990 no

loop_
_geom_contact_atom_site_label_1
_geom_contact_atom_site_label_2
_geom_contact_distance
_geom_contact_publ_flag
_geom_contact_site_symmetry_2
Rh1 C6 3.515(8) no .
Rh1 C18 3.409(9) no .
Rh41 C58 3.467(9) no .
Rh81 C86 3.584(8) no .
Rh81 C98 3.371(9) no .
F1 N5 3.491(9) no .
F1 C12 3.232(10) no .
F1 C14 3.467(13) no .
F1 C27 3.042(11) no .
F1 C29 3.052(11) no .
F41 N42 3.529(9) no .
F41 N45 3.413(9) no .
F41 C52 3.225(11) no .
F41 C54 3.287(12) no .
F41 C67 3.128(11) no .
F41 C69 3.063(12) no .
F81 N85 3.341(9) no .
F81 C92 3.424(11) no .
F81 C94 3.308(11) no .
F81 C98 3.593(10) no .
F81 C103 3.399(10) no .
F81 C107 3.078(11) no .
F81 C109 3.157(12) no .
N2 C12 2.890(12) no .
N2 C13 3.461(15) no .
N2 C15 2.925(12) no .
N2 C18 3.543(11) no .
N5 C6 3.545(10) no .
N5 C24 2.916(12) no .
N5 C27 2.911(12) no .
N42 C52 2.957(12) no .
N42 C55 2.913(12) no .
N42 C58 3.540(10) no .
N45 C46 3.548(10) no .
N45 C64 2.906(12) no .
N45 C67 2.923(11) no .
N82 C92 2.947(12) no .
N82 C95 2.902(12) no .
N82 C98 3.546(11) no .
N85 C86 3.545(10) no .
N85 C104 2.920(12) no .
N85 C107 2.922(12) no .
C1 C7 3.240(12) no .
C1 C11 3.369(12) no .
C1 C12 3.419(12) no .
C1 C19 3.307(12) no .
C1 C23 3.323(11) no .
C1 C24 3.557(12) no .
C1 C27 3.564(12) no .
C3 C7 3.529(13) no .
C3 C11 3.206(12) no .
C3 C15 3.227(13) no .
C3 C18 3.590(12) no .
C4 C19 3.279(13) no .
C4 C23 3.431(12) no .
C4 C24 3.364(13) no .
C4 C25 3.569(14) no .
C6 C9 2.743(12) no .
C6 C13 3.256(16) no .
C6 C31 3.497(13) no .
C7 C10 2.807(14) no .
C8 C11 2.803(14) no .
C8 C13 3.351(16) no .
C8 C14 2.933(16) no .
C10 C16 3.098(16) no .
C10 C17 3.090(16) no .
C18 C21 2.751(12) no .
C18 C25 3.420(14) no .
C18 C28 3.384(17) no .
C19 C22 2.786(13) no .
C20 C23 2.806(14) no .
C20 C25 3.250(13) no .
C20 C26 2.993(14) no .
C22 C28 3.232(16) no .
C22 C29 2.948(15) no .
C31 C34 3.20(2) no .
C32 C37 3.28(2) no .
C33 C36 3.287(16) no .
C33 C37 3.49(2) no .
C33 C38 3.142(15) no .
C34 C37 3.03(3) no .
C34 C38 3.31(2) no .
C35 C38 3.172(15) no .
C41 C47 3.335(12) no .
C41 C51 3.370(12) no .
C41 C52 3.543(13) no .
C41 C55 3.595(12) no .
C41 C59 3.319(12) no .
C41 C63 3.382(11) no .
C41 C64 3.520(12) no .
C43 C47 3.433(13) no .
C43 C51 3.137(12) no .
C43 C55 3.225(13) no .
C43 C58 3.572(12) no .
C44 C46 3.577(12) no .
C44 C59 3.276(13) no .
C44 C63 3.361(12) no .
C44 C64 3.405(13) no .
C44 C65 3.539(14) no .
C44 C67 3.542(13) no .
C46 C49 2.732(12) no .
C46 C53 3.541(15) no .
C46 C57 3.464(14) no .
C47 C50 2.785(14) no .
C48 C51 2.808(14) no .
C48 C53 3.140(15) no .
C48 C54 3.027(15) no .
C50 C56 2.983(15) no .
C50 C57 3.229(15) no .
C58 C61 2.748(12) no .
C58 C65 3.385(14) no .
C58 C68 3.436(13) no .
C59 C62 2.802(12) no .
C60 C63 2.813(13) no .
C60 C65 3.266(14) no .
C60 C66 2.950(13) no .
C62 C68 3.129(14) no .
C62 C69 3.043(14) no .
C71 C74 3.085(14) no .
C72 C77 3.439(15) no .
C73 C76 3.423(17) no .
C73 C78 3.123(14) no .
C74 C77 3.076(16) no .
C74 C78 3.038(14) no .
C75 C78 3.079(14) no .
C81 C87 3.230(12) no .
C81 C91 3.411(12) no .
C81 C92 3.415(12) no .
C81 C99 3.255(12) no .
C81 C103 3.401(12) no .
C81 C104 3.490(12) no .
C83 C87 3.478(13) no .
C83 C91 3.201(12) no .
C83 C95 3.239(13) no .
C83 C98 3.592(12) no .
C84 C86 3.589(12) no .
C84 C99 3.340(12) no .
C84 C103 3.351(12) no .
C84 C104 3.495(13) no .
C84 C107 3.496(13) no .
C86 C89 2.741(12) no .
C86 C93 3.488(14) no .
C86 C97 3.561(14) no .
C86 C111 3.428(13) no .
C87 C90 2.786(13) no .
C88 C91 2.785(13) no .
C88 C93 3.131(15) no .
C88 C94 3.024(14) no .
C90 C96 3.033(15) no .
C90 C97 3.156(15) no .
C98 C101 2.738(13) no .
C98 C105 3.372(13) no .
C98 C108 3.367(15) no .
C99 C102 2.792(13) no .
C100 C103 2.802(14) no .
C100 C105 3.248(14) no .
C100 C106 2.995(14) no .
C102 C108 3.278(17) no .
C102 C109 2.949(16) no .
C111 C114 3.424(16) no .
C112 C117 3.093(15) no .
C113 C116 3.079(14) no .
C113 C117 3.040(16) no .
C113 C118 3.117(16) no .
C114 C117 3.096(17) no .
C115 C118 3.399(16) no .
F1 C44 3.035(10) no .
F41 O1 2.356(9) no .
F81 C4 3.087(10) no 4_564
O1 F41 2.356(9) no .
O1 C17 3.483(14) no 3_645
O1 C54 3.483(13) no .
O1 C76 3.401(13) no .
O1 C84 3.193(12) no .
C4 F81 3.087(10) no 4_565
C17 O1 3.483(14) no 3_655
C17 C83 3.530(15) no 3_655
C29 C43 3.534(14) no .
C33 C48 3.526(14) no 3_555
C43 C29 3.534(14) no .
C44 F1 3.035(10) no .
C48 C33 3.526(14) no 3_545
C53 C100 3.478(14) no .
C53 C101 3.532(16) no .
C54 O1 3.483(13) no .
C57 C100 3.556(14) no 3_545
C76 O1 3.401(13) no .
C83 C17 3.530(15) no 3_645
C84 O1 3.193(12) no .
C100 C53 3.478(14) no .
C100 C57 3.556(14) no 3_555
C101 C53 3.532(16) no .
Rh1 H12 3.0154 no .
Rh1 H27 3.4127 no .
Rh1 H33A 3.4764 no .
Rh1 H37A 3.5257 no .
Rh1 H38B 3.5595 no .
Rh41 H52 3.2118 no .
Rh41 H54C 3.1860 no .
Rh41 H73B 3.2779 no .
Rh41 H77A 3.3838 no .
Rh81 H11A 3.5935 no .
Rh81 H11C 3.2995 no .
Rh81 H11G 3.2971 no .
Rh81 H92 3.2517 no .
Rh81 H94B 3.0528 no .
F1 H12 2.3493 no .
F1 H14B 3.2833 no .
F1 H14C 3.3021 no .
F1 H27 2.3551 no .
F1 H29A 2.5829 no .
F1 H29C 3.1154 no .
F1 H35 2.6004 no .
F1 H36 2.3331 no .
F41 H52 2.4087 no .
F41 H54A 3.1142 no .
F41 H54C 3.0289 no .
F41 H67 2.4941 no .
F41 H69A 2.5055 no .
F41 H69C 3.1911 no .
F41 H75 2.6565 no .
F41 H76 2.4596 no .
F81 H10J 2.6024 no .
F81 H10L 3.3797 no .
F81 H92 2.6963 no .
F81 H94B 2.9078 no .
F81 H94C 3.1689 no .
F81 H107 2.4764 no .
F81 H115 2.4209 no .
F81 H116 2.5067 no .
N2 H4 3.1296 no .
N2 H12 2.4875 no .
N2 H13A 2.9896 no .
N2 H15 2.4225 no .
N2 H24 3.3393 no .
N2 H31 2.9997 no .
N2 H32 3.4655 no .
N5 H3 3.1204 no .
N5 H15 3.3956 no .
N5 H24 2.4589 no .
N5 H25A 3.3059 no .
N5 H27 2.4654 no .
N5 H28C 3.2982 no .
N5 H32 3.0577 no .
N42 H44 3.1165 no .
N42 H52 2.4765 no .
N42 H55 2.4444 no .
N42 H57A 3.3834 no .
N42 H64 3.3338 no .
N42 H71 3.2162 no .
N42 H72 3.5301 no .
N45 H43 3.1020 no .
N45 H55 3.3493 no .
N45 H64 2.4695 no .
N45 H65A 3.1999 no .
N45 H67 2.4426 no .
N45 H68B 3.4487 no .
N45 H72 2.9655 no .
N82 H84 3.1245 no .
N82 H92 2.4700 no .
N82 H93A 3.5913 no .
N82 H95 2.4008 no .
N82 H97C 3.5916 no .
N82 H104 3.3352 no .
N82 H111 2.8678 no .
N82 H112 3.5298 no .
N85 H10A 3.2490 no .
N85 H10H 3.2284 no .
N85 H83 3.1174 no .
N85 H92 3.5406 no .
N85 H95 3.4914 no .
N85 H104 2.4820 no .
N85 H107 2.4842 no .
N85 H112 3.2132 no .
C1 H3 3.1879 no .
C1 H4 3.1990 no .
C1 H12 2.6999 no .
C1 H15 3.0828 no .
C1 H24 2.8544 no .
C1 H27 2.8652 no .
C1 H31 2.7126 no .
C1 H32 2.4951 no .
C3 H12 3.3955 no .
C3 H13A 3.0794 no .
C3 H15 2.4778 no .
C3 H16C 3.5728 no .
C3 H24 3.3681 no .
C4 H15 3.1041 no .
C4 H24 2.8427 no .
C4 H25A 2.9297 no .
C4 H27 3.1880 no .
C4 H28C 3.1974 no .
C6 H3 2.8349 no .
C6 H8 3.2341 no .
C6 H10 3.2507 no .
C6 H12 2.6214 no .
C6 H13A 2.9942 no .
C6 H15 2.6148 no .
C6 H16C 3.5565 no .
C6 H17A 3.4875 no .
C6 H31 2.5871 no .
C7 H9 3.2886 no .
C7 H13A 2.6475 no .
C7 H13B 2.6967 no .
C7 H13C 3.3267 no .
C7 H14A 2.8123 no .
C7 H14B 2.6864 no .
C7 H14C 3.3696 no .
C7 H31 3.0202 no .
C8 H10 3.2591 no .
C8 H12 3.2714 no .
C8 H13B 3.1691 no .
C8 H14A 2.8019 no .
C8 H14B 2.9257 no .
C8 H31 3.4613 no .
C9 H31 3.5519 no .
C10 H8 3.2539 no .
C10 H15 3.3199 no .
C10 H16B 2.8078 no .
C10 H16C 3.3873 no .
C10 H17A 3.2569 no .
C10 H17B 2.8867 no .
C10 H31 3.2429 no .
C11 H3 3.3402 no .
C11 H9 3.2654 no .
C11 H16A 3.3634 no .
C11 H16B 2.7108 no .
C11 H16C 2.7213 no .
C11 H17A 2.6540 no .
C11 H17B 2.7808 no .
C11 H17C 3.3517 no .
C11 H31 2.7694 no .
C12 H8 2.6868 no .
C13 H8 3.4467 no .
C13 H14A 2.6668 no .
C13 H14B 3.3529 no .
C13 H14C 2.7396 no .
C14 H8 2.6037 no .
C14 H13A 3.3562 no .
C14 H13B 2.7198 no .
C14 H13C 2.6796 no .
C15 H3 3.3358 no .
C15 H10 2.6576 no .
C15 H24 3.4028 no .
C15 H31 3.4576 no .
C16 H10 2.9482 no .
C16 H17A 3.3526 no .
C16 H17B 2.6621 no .
C16 H17C 2.7229 no .
C17 H10 2.9326 no .
C17 H16A 2.6550 no .
C17 H16B 2.7480 no .
C17 H16C 3.3446 no .
C17 H24 3.3739 no .
C17 H31 3.3753 no .
C18 H4 2.8323 no .
C18 H20 3.2517 no .
C18 H22 3.2464 no .
C18 H24 2.6230 no .
C18 H25A 3.1923 no .
C18 H27 2.6200 no .
C18 H28B 3.5273 no .
C18 H28C 3.3349 no .
C18 H32 3.1346 no .
C19 H4 3.4474 no .
C19 H21 3.2719 no .
C19 H25A 2.6596 no .
C19 H25B 2.7574 no .
C19 H25C 3.3612 no .
C19 H26A 2.8270 no .
C19 H26B 2.7024 no .
C19 H26C 3.3921 no .
C19 H32 3.0098 no .
C20 H22 3.2434 no .
C20 H24 3.3071 no .
C20 H25A 3.5126 no .
C20 H25B 3.0483 no .
C20 H26A 2.8124 no .
C20 H26B 3.0717 no .
C22 H20 3.2450 no .
C22 H27 3.3081 no .
C22 H28B 2.8851 no .
C22 H29A 3.0459 no .
C22 H29B 2.7291 no .
C23 H21 3.2734 no .
C23 H28A 3.2973 no .
C23 H28B 2.5294 no .
C23 H28C 2.8114 no .
C23 H29A 2.6584 no .
C23 H29B 2.7360 no .
C23 H29C 3.3356 no .
C24 H4 3.5407 no .
C24 H15 3.5771 no .
C24 H20 2.6687 no .
C24 H32 2.9519 no .
C25 H4 3.3586 no .
C25 H20 3.2529 no .
C25 H26A 2.7022 no .
C25 H26B 3.3825 no .
C25 H26C 2.7643 no .
C26 H20 2.7060 no .
C26 H25A 3.3837 no .
C26 H25B 2.7299 no .
C26 H25C 2.7355 no .
C26 H33A 3.5084 no .
C26 H32 3.0470 no .
C27 H22 2.6740 no .
C28 H22 3.2402 no .
C28 H29A 3.3056 no .
C28 H29B 2.6280 no .
C28 H29C 2.6641 no .
C29 H22 2.6686 no .
C29 H28A 2.4952 no .
C29 H28B 2.8362 no .
C29 H28C 3.2681 no .
C31 H17A 3.0262 no .
C31 H33A 3.3557 no .
C31 H33B 2.8534 no .
C31 H34A 3.4885 no .
C31 H37A 3.1049 no .
C31 H37B 3.1567 no .
C31 H36 3.4044 no .
C32 H17A 3.1278 no .
C32 H24 3.4633 no .
C32 H26B 3.0094 no .
C32 H34A 3.0792 no .
C32 H34B 3.2224 no .
C32 H38A 2.7660 no .
C32 H38B 3.3321 no .
C32 H35 3.3128 no .
C33 H26B 3.1764 no .
C33 H37B 3.5539 no .
C33 H38A 2.9846 no .
C33 H31 3.4149 no .
C33 H35 3.0471 no .
C34 H37B 2.9238 no .
C34 H38A 3.2658 no .
C34 H32 3.2011 no .
C34 H36 3.3426 no .
C35 H33A 3.0474 no .
C35 H33B 3.1878 no .
C35 H37A 3.2728 no .
C35 H37B 2.7343 no .
C35 H38A 3.5406 no .
C35 H32 3.4056 no .
C36 H34A 2.6686 no .
C36 H34B 3.2505 no .
C36 H38A 3.1135 no .
C36 H38B 3.1648 no .
C36 H31 3.3708 no .
C37 H34A 2.7957 no .
C37 H31 3.1034 no .
C37 H35 3.3418 no .
C38 H33B 3.1247 no .
C38 H34A 3.1823 no .
C38 H32 3.4020 no .
C38 H36 3.1629 no .
C41 H43 3.1662 no .
C41 H44 3.1799 no .
C41 H52 2.8405 no .
C41 H55 3.0696 no .
C41 H57A 3.2844 no .
C41 H64 2.7990 no .
C41 H67 2.9775 no .
C41 H71 2.8039 no .
C41 H72 2.4592 no .
C43 H52 3.2783 no .
C43 H55 2.4711 no .
C43 H64 3.4523 no .
C44 H55 3.0702 no .
C44 H64 2.9517 no .
C44 H65A 2.8326 no .
C44 H67 2.9823 no .
C44 H68B 3.2959 no .
C46 H43 2.7546 no .
C46 H48 3.2450 no .
C46 H50 3.2478 no .
C46 H52 2.6204 no .
C46 H53A 3.4352 no .
C46 H55 2.6272 no .
C46 H57A 3.3115 no .
C46 H71 2.9571 no .
C47 H49 3.2633 no .
C47 H53A 2.7280 no .
C47 H53B 2.6900 no .
C47 H53C 3.3589 no .
C47 H54A 3.3738 no .
C47 H54B 2.7677 no .
C47 H54C 2.6852 no .
C47 H71 3.4800 no .
C48 H50 3.2359 no .
C48 H52 3.3227 no .
C48 H53A 3.4760 no .
C48 H53B 2.8428 no .
C48 H54B 2.7846 no .
C48 H54C 3.2025 no .
C50 H48 3.2372 no .
C50 H55 3.3069 no .
C50 H56A 2.7125 no .
C50 H56B 3.1689 no .
C50 H57A 3.5871 no .
C50 H57B 2.9633 no .
C51 H43 3.2484 no .
C51 H49 3.2643 no .
C51 H56A 2.7427 no .
C51 H56B 2.7325 no .
C51 H56C 3.3705 no .
C51 H57A 2.7013 no .
C51 H57B 2.6719 no .
C51 H57C 3.3334 no .
C51 H71 3.1816 no .
C52 H48 2.6608 no .
C53 H48 3.0392 no .
C53 H54A 2.6993 no .
C53 H54B 2.6886 no .
C53 H54C 3.3408 no .
C54 H48 2.8221 no .
C54 H53A 3.3444 no .
C54 H53B 2.7405 no .
C54 H53C 2.6346 no .
C54 H77A 3.5602 no .
C54 H76 3.2063 no .
C55 H43 3.3700 no .
C55 H50 2.6658 no .
C55 H64 3.2717 no .
C56 H50 2.7296 no .
C56 H57A 3.3402 no .
C56 H57B 2.7381 no .
C56 H57C 2.6220 no .
C57 H50 3.1862 no .
C57 H56A 2.7202 no .
C57 H56B 3.3358 no .
C57 H56C 2.6554 no .
C57 H64 3.0198 no .
C57 H66C 3.4835 no .
C57 H71 3.1914 no .
C57 H72 3.5632 no .
C58 H44 2.7733 no .
C58 H60 3.2491 no .
C58 H62 3.2543 no .
C58 H64 2.6235 no .
C58 H65A 3.1767 no .
C58 H67 2.6148 no .
C58 H68B 3.2323 no .
C58 H72 2.9718 no .
C59 H44 3.4438 no .
C59 H61 3.2701 no .
C59 H65A 2.6878 no .
C59 H65B 2.7050 no .
C59 H65C 3.3494 no .
C59 H66A 2.7830 no .
C59 H66B 2.6820 no .
C59 H66C 3.3646 no .
C59 H73B 3.4240 no .
C59 H72 2.8677 no .
C60 H62 3.2588 no .
C60 H64 3.2944 no .
C60 H65A 3.5945 no .
C60 H65B 3.0350 no .
C60 H66A 2.7578 no .
C60 H66B 3.0263 no .
C60 H73B 3.4591 no .
C62 H60 3.2602 no .
C62 H67 3.3188 no .
C62 H68A 2.8714 no .
C62 H68B 3.3890 no .
C62 H69A 3.2426 no .
C62 H69B 2.7889 no .
C63 H44 3.5075 no .
C63 H61 3.2723 no .
C63 H68A 2.6826 no .
C63 H68B 2.6322 no .
C63 H68C 3.3228 no .
C63 H69A 2.7307 no .
C63 H69B 2.7588 no .
C63 H69C 3.3756 no .
C64 H55 3.5135 no .
C64 H57A 3.4136 no .
C64 H57C 3.5874 no .
C64 H60 2.6652 no .
C64 H72 2.8840 no .
C65 H44 3.3878 no .
C65 H60 3.2838 no .
C65 H66A 2.6632 no .
C65 H66B 3.3443 no .
C65 H66C 2.7072 no .
C66 H57A 3.5179 no .
C66 H57C 3.5179 no .
C66 H60 2.6551 no .
C66 H65A 3.3414 no .
C66 H65B 2.7211 no .
C66 H65C 2.6563 no .
C66 H72 3.1002 no .
C67 H62 2.6721 no .
C68 H62 3.1068 no .
C68 H69A 3.3715 no .
C68 H69B 2.7161 no .
C68 H69C 2.7194 no .
C69 H62 2.7892 no .
C69 H68A 2.7260 no .
C69 H68B 3.3715 no .
C69 H68C 2.7097 no .
C71 H57A 2.9146 no .
C71 H73A 2.9529 no .
C71 H73B 3.3546 no .
C71 H74B 3.1550 no .
C71 H77A 2.9547 no .
C71 H77B 3.3158 no .
C71 H76 3.4489 no .
C72 H57A 3.0413 no .
C72 H64 3.3741 no .
C72 H66B 3.0743 no .
C72 H74A 3.3339 no .
C72 H74B 2.9513 no .
C72 H78A 2.6894 no .
C72 H78B 3.3147 no .
C72 H75 3.3004 no .
C73 H66B 3.3451 no .
C73 H78A 2.7817 no .
C73 H71 3.4205 no .
C73 H75 2.9804 no .
C74 H77B 3.1896 no .
C74 H78A 2.6769 no .
C74 H72 3.3033 no .
C74 H76 3.3868 no .
C75 H73A 3.3166 no .
C75 H73B 2.9279 no .
C75 H77A 3.3233 no .
C75 H77B 2.8955 no .
C75 H78A 3.1775 no .
C75 H72 3.4686 no .
C76 H54C 3.0133 no .
C76 H74A 3.2675 no .
C76 H74B 2.6623 no .
C76 H78A 2.9849 no .
C76 H78B 3.3407 no .
C76 H71 3.3074 no .
C77 H54C 3.2319 no .
C77 H74B 2.7157 no .
C77 H71 3.0058 no .
C77 H75 3.3915 no .
C78 H73A 3.2709 no .
C78 H74B 2.6483 no .
C78 H72 3.4198 no .
C78 H76 3.3039 no .
C81 H83 3.1934 no .
C81 H84 3.1977 no .
C81 H92 2.7235 no .
C81 H95 3.1370 no .
C81 H104 2.7859 no .
C81 H107 3.0224 no .
C81 H111 2.6242 no .
C81 H112 2.5838 no .
C83 H92 3.2445 no .
C83 H95 2.4813 no .
C83 H104 3.4900 no .
C84 H10A 2.9826 no .
C84 H10H 2.9572 no .
C84 H95 3.1974 no .
C84 H104 3.0048 no .
C84 H107 3.0270 no .
C86 H83 2.7925 no .
C86 H88 3.2468 no .
C86 H90 3.2397 no .
C86 H92 2.6220 no .
C86 H93A 3.3601 no .
C86 H95 2.5904 no .
C86 H97C 3.4456 no .
C86 H111 2.5085 no .
C87 H89 3.2713 no .
C87 H93A 2.7046 no .
C87 H93B 2.6487 no .
C87 H93C 3.3371 no .
C87 H94A 2.7603 no .
C87 H94B 2.6908 no .
C87 H94C 3.3651 no .
C87 H111 2.9654 no .
C88 H11G 3.5716 no .
C88 H90 3.2270 no .
C88 H92 3.3236 no .
C88 H93A 3.4813 no .
C88 H93B 2.8169 no .
C88 H94A 2.7797 no .
C88 H94B 3.2001 no .
C88 H111 3.5099 no .
C90 H88 3.2288 no .
C90 H95 3.3087 no .
C90 H96A 2.7098 no .
C90 H96B 3.3305 no .
C90 H97A 2.8924 no .
C90 H97C 3.4520 no .
C90 H111 3.3305 no .
C91 H83 3.3022 no .
C91 H89 3.2527 no .
C91 H96A 2.6733 no .
C91 H96B 2.7387 no .
C91 H96C 3.3536 no .
C91 H97A 2.7211 no .
C91 H97B 3.3633 no .
C91 H97C 2.7178 no .
C91 H111 2.7552 no .
C92 H88 2.6620 no .
C93 H88 3.0627 no .
C93 H94A 2.6983 no .
C93 H94B 3.3598 no .
C93 H94C 2.7232 no .
C94 H88 2.7948 no .
C94 H93A 3.3552 no .
C94 H93B 2.7747 no .
C94 H93C 2.6521 no .
C94 H116 3.3490 no .
C95 H83 3.3150 no .
C95 H90 2.6560 no .
C95 H111 3.4188 no .
C96 H90 2.8419 no .
C96 H97A 2.7411 no .
C96 H97B 2.6728 no .
C96 H97C 3.3553 no .
C97 H90 3.0476 no .
C97 H96A 2.7800 no .
C97 H96B 3.3512 no .
C97 H96C 2.6376 no .
C97 H104 3.4634 no .
C97 H111 3.2913 no .
C98 H10A 3.1767 no .
C98 H10H 3.1434 no .
C98 H84 2.8048 no .
C98 H100 3.2426 no .
C98 H102 3.2576 no .
C98 H104 2.6455 no .
C98 H107 2.6220 no .
C98 H112 3.3425 no .
C99 H10A 2.7050 no .
C99 H10B 2.6756 no .
C99 H10C 3.3509 no .
C99 H10D 2.8563 no .
C99 H10E 2.6912 no .
C99 H10F 3.3921 no .
C99 H84 3.5511 no .
C99 H101 3.2653 no .
C99 H112 3.0721 no .
C100 H10B 2.9820 no .
C100 H10D 2.8526 no .
C100 H10E 3.0288 no .
C100 H102 3.2220 no .
C100 H104 3.3118 no .
C102 H10G 3.0548 no .
C102 H10H 3.5911 no .
C102 H10J 3.0144 no .
C102 H10K 2.7580 no .
C102 H100 3.2223 no .
C102 H107 3.3037 no .
C103 H10G 2.6894 no .
C103 H10H 2.6548 no .
C103 H10I 3.3229 no .
C103 H10J 2.6758 no .
C103 H10K 2.7745 no .
C103 H10L 3.3524 no .
C103 H84 3.4823 no .
C103 H101 3.2673 no .
C104 H100 2.6714 no .
C104 H112 2.8782 no .
C105 H10D 2.6539 no .
C105 H10E 3.3593 no .
C105 H10F 2.7679 no .
C105 H84 3.5738 no .
C105 H100 3.2706 no .
C106 H10A 3.3605 no .
C106 H10B 2.7693 no .
C106 H10C 2.6483 no .
C106 H11B 3.4032 no .
C106 H100 2.6893 no .
C106 H112 2.9344 no .
C107 H102 2.6880 no .
C108 H10J 3.3884 no .
C108 H10K 2.7085 no .
C108 H10L 2.7696 no .
C108 H84 3.3830 no .
C108 H102 3.3183 no .
C109 H10G 2.7512 no .
C109 H10H 3.3902 no .
C109 H10I 2.7234 no .
C109 H102 2.6526 no .
C111 H11A 2.6851 no .
C111 H11B 3.3091 no .
C111 H11E 2.9557 no .
C111 H11F 3.3379 no .
C111 H97C 3.0061 no .
C111 H116 3.2847 no .
C112 H10E 2.9696 no .
C112 H11C 2.9247 no .
C112 H11D 3.3212 no .
C112 H11E 3.1637 no .
C112 H11G 3.3519 no .
C112 H11H 2.9455 no .
C112 H97C 3.0579 no .
C112 H104 3.3550 no .
C112 H115 3.4258 no .
C113 H10E 3.0831 no .
C113 H11E 2.6510 no .
C113 H11H 3.2601 no .
C113 H111 3.4135 no .
C113 H115 3.2932 no .
C114 H11E 2.7471 no .
C114 H112 2.9922 no .
C114 H116 3.3906 no .
C115 H11A 2.9516 no .
C115 H11B 3.3356 no .
C115 H11E 2.6562 no .
C115 H11F 3.2668 no .
C115 H112 3.2957 no .
C116 H11A 3.1515 no .
C116 H11C 3.3235 no .
C116 H11D 2.9159 no .
C116 H11G 2.9087 no .
C116 H11H 3.2980 no .
C116 H94B 3.1366 no .
C116 H111 3.4390 no .
C117 H11A 2.6580 no .
C117 H11D 3.2384 no .
C117 H94B 3.5906 no .
C117 H111 3.3008 no .
C117 H115 3.3739 no .
C118 H11A 2.7674 no .
C118 H94B 3.4591 no .
C118 H112 3.4196 no .
C118 H116 2.9646 no .
H3 H4 2.4863 no .
H3 H13A 2.9375 no .
H3 H15 2.7051 no .
H3 H16C 3.0992 no .
H4 H24 3.2233 no .
H4 H25A 2.5314 no .
H4 H28C 2.9855 no .
H8 H9 2.3539 no .
H8 H12 3.5439 no .
H8 H13B 3.1116 no .
H8 H14A 2.2131 no .
H8 H14B 2.6204 no .
H8 H14C 3.5608 no .
H9 H10 2.2988 no .
H10 H16B 2.4080 no .
H10 H16C 3.4185 no .
H10 H17A 3.2696 no .
H10 H17B 2.4511 no .
H10A H10D 3.5821 no .
H10A H84 2.7195 no .
H10A H104 2.3229 no .
H10B H10D 2.5483 no .
H10B H10F 3.1648 no .
H10B H100 2.8428 no .
H10B H104 2.8577 no .
H10C H10D 2.8149 no .
H10C H10E 3.5754 no .
H10C H10F 2.5410 no .
H10C H104 2.3818 no .
H10D H100 2.2675 no .
H10D H104 2.8604 no .
H10E H11B 2.4311 no .
H10E H11C 3.4953 no .
H10E H100 2.7927 no .
H10E H104 2.4224 no .
H10E H112 2.3516 no .
H10F H97B 3.4050 no .
H10F H97C 3.3730 no .
H10F H104 2.3026 no .
H10F H112 3.2272 no .
H10G H10K 2.5490 no .
H10G H10L 3.0889 no .
H10G H102 2.9146 no .
H10G H107 2.8744 no .
H10H H84 2.5222 no .
H10H H107 2.3708 no .
H10I H10K 2.9561 no .
H10I H10L 2.5848 no .
H10I H107 2.3732 no .
H10J H102 2.7951 no .
H10J H107 2.4102 no .
H10J H115 3.2682 no .
H10K H102 2.1769 no .
H10K H107 2.8769 no .
H10L H102 3.5829 no .
H10L H107 2.3451 no .
H11A H11C 2.8283 no .
H11A H11D 2.2396 no .
H11A H11E 2.0622 no .
H11A H11F 3.5453 no .
H11A H11H 2.6730 no .
H11A H111 3.5987 no .
H11A H112 2.8694 no .
H11B H11C 2.2360 no .
H11B H11D 2.5107 no .
H11B H11E 3.5399 no .
H11B H112 2.3569 no .
H11C H112 3.1092 no .
H11C H115 2.2711 no .
H11D H11E 2.6528 no .
H11D H115 2.6589 no .
H11E H11G 2.8233 no .
H11E H11H 2.2329 no .
H11E H115 3.5712 no .
H11E H116 2.8449 no .
H11F H11G 2.2294 no .
H11F H11H 2.5056 no .
H11F H94B 3.5750 no .
H11F H116 2.3248 no .
H11G H94B 2.8991 no .
H11G H111 2.2784 no .
H11G H116 3.0821 no .
H11H H111 2.6585 no .
H12 H13A 2.3469 no .
H12 H13B 2.8543 no .
H12 H13C 2.3454 no .
H12 H14A 2.8605 no .
H12 H14B 2.4019 no .
H12 H14C 2.3146 no .
H12 H27 3.3445 no .
H13A H14A 3.5767 no .
H13B H14A 2.5084 no .
H13B H14B 3.5852 no .
H13B H14C 3.0708 no .
H13C H14A 2.9020 no .
H13C H14B 3.5907 no .
H13C H14C 2.5435 no .
H14B H37A 3.2265 no .
H14B H36 2.9872 no .
H15 H16A 2.3830 no .
H15 H16B 2.8680 no .
H15 H16C 2.3442 no .
H15 H17A 2.3723 no .
H15 H17B 2.8401 no .
H15 H17C 2.2927 no .
H15 H24 2.6166 no .
H15 H31 3.5799 no .
H16A H17A 3.5727 no .
H16A H17B 2.8666 no .
H16A H17C 2.5065 no .
H16B H17B 2.5414 no .
H16B H17C 3.0965 no .
H16C H17B 3.5782 no .
H16C H17C 3.5775 no .
H17A H24 3.0925 no .
H17A H26B 3.5633 no .
H17A H26C 3.3757 no .
H17A H31 2.6139 no .
H17A H32 2.7852 no .
H17C H24 3.1499 no .
H17C H26C 2.9920 no .
H20 H21 2.3291 no .
H20 H24 3.5802 no .
H20 H25B 2.8463 no .
H20 H26A 2.2380 no .
H20 H26B 2.8782 no .
H21 H22 2.3068 no .
H22 H27 3.5835 no .
H22 H28B 2.7989 no .
H22 H29A 2.8589 no .
H22 H29B 2.1599 no .
H22 H29C 3.5845 no .
H24 H25A 2.3792 no .
H24 H25B 2.8665 no .
H24 H25C 2.3429 no .
H24 H26A 2.8649 no .
H24 H26B 2.4020 no .
H24 H26C 2.3226 no .
H24 H32 2.5184 no .
H25A H26A 3.5985 no .
H25B H26A 2.5246 no .
H25B H26C 3.0608 no .
H25C H26A 2.9766 no .
H25C H26C 2.5973 no .
H26B H33A 2.5889 no .
H26B H33B 3.4301 no .
H26B H32 2.4139 no .
H26C H32 3.4425 no .
H27 H28A 2.4709 no .
H27 H28B 2.8269 no .
H27 H28C 2.2317 no .
H27 H29A 2.3508 no .
H27 H29B 2.8335 no .
H27 H29C 2.2973 no .
H28A H29A 3.4367 no .
H28A H29B 2.6456 no .
H28A H29C 2.3510 no .
H28B H29B 2.6750 no .
H28B H29C 3.2141 no .
H28C H29B 3.5648 no .
H28C H29C 3.4207 no .
H29A H35 2.7617 no .
H33A H34A 2.6648 no .
H33A H34B 2.0694 no .
H33A H32 2.2645 no .
H33A H35 3.3690 no .
H33B H34A 2.0692 no .
H33B H34B 2.5375 no .
H33B H37B 3.5261 no .
H33B H38A 2.6621 no .
H33B H32 2.7249 no .
H34A H37B 2.3828 no .
H34A H38A 2.9422 no .
H34A H35 2.7731 no .
H34A H36 3.5621 no .
H34B H35 2.2443 no .
H37A H38A 2.6060 no .
H37A H38B 2.0338 no .
H37A H31 3.4956 no .
H37A H36 2.2545 no .
H37B H38A 2.0340 no .
H37B H38B 2.5588 no .
H37B H36 2.7372 no .
H38A H31 2.7606 no .
H38B H31 2.2488 no .
H43 H44 2.4939 no .
H43 H53A 3.5375 no .
H43 H55 2.7038 no .
H43 H56B 3.5188 no .
H44 H64 3.3770 no .
H44 H65A 2.5211 no .
H44 H67 3.3074 no .
H44 H68B 2.9005 no .
H48 H49 2.3195 no .
H48 H53A 3.5663 no .
H48 H53B 2.5178 no .
H48 H54B 2.2951 no .
H48 H54C 3.1551 no .
H49 H50 2.2872 no .
H50 H55 3.5875 no .
H50 H56A 2.1709 no .
H50 H56B 3.0475 no .
H50 H57B 2.7247 no .
H52 H53A 2.3068 no .
H52 H53B 2.8413 no .
H52 H53C 2.3576 no .
H52 H54A 2.3433 no .
H52 H54B 2.8665 no .
H52 H54C 2.3810 no .
H52 H67 3.5868 no .
H53A H54A 3.5621 no .
H53B H54A 3.0633 no .
H53B H54B 2.5661 no .
H53C H54A 2.4640 no .
H53C H54B 2.8899 no .
H53C H54C 3.5399 no .
H54A H76 3.1710 no .
H54C H77A 2.6171 no .
H54C H76 2.4296 no .
H55 H56A 2.8671 no .
H55 H56B 2.3549 no .
H55 H56C 2.3679 no .
H55 H57A 2.3029 no .
H55 H57B 2.8388 no .
H55 H57C 2.3540 no .
H55 H64 2.6017 no .
H55 H65A 3.5938 no .
H55 H65C 3.5540 no .
H56A H57B 2.6015 no .
H56A H57C 2.9322 no .
H56B H57C 3.5109 no .
H56C H57A 3.5272 no .
H56C H57B 3.0071 no .
H56C H57C 2.4070 no .
H57A H64 2.5573 no .
H57A H66B 3.3702 no .
H57A H66C 3.2257 no .
H57A H71 2.4128 no .
H57A H72 2.6073 no .
H57B H71 3.3226 no .
H57C H64 2.9085 no .
H57C H65C 3.5450 no .
H57C H66C 2.8479 no .
H60 H61 2.3291 no .
H60 H64 3.5677 no .
H60 H65B 2.8741 no .
H60 H66A 2.1757 no .
H60 H66B 2.8135 no .
H60 H66C 3.5823 no .
H61 H62 2.3195 no .
H62 H68A 2.6290 no .
H62 H68B 3.5795 no .
H62 H69A 3.1067 no .
H62 H69B 2.2508 no .
H64 H65A 2.3461 no .
H64 H65B 2.8610 no .
H64 H65C 2.3635 no .
H64 H66A 2.8500 no .
H64 H66B 2.3767 no .
H64 H66C 2.3110 no .
H64 H72 2.4391 no .
H65A H66A 3.5745 no .
H65A H66C 3.5757 no .
H65B H66A 2.5194 no .
H65B H66B 3.5943 no .
H65B H66C 3.0529 no .
H65C H66A 2.8906 no .
H65C H66B 3.5672 no .
H65C H66C 2.4969 no .
H66B H73A 3.2757 no .
H66B H73B 3.0582 no .
H66B H72 2.5045 no .
H66C H72 3.5453 no .
H67 H68A 2.8711 no .
H67 H68B 2.3710 no .
H67 H68C 2.3662 no .
H67 H69A 2.3786 no .
H67 H69B 2.8711 no .
H67 H69C 2.3587 no .
H68A H69B 2.5485 no .
H68A H69C 3.0179 no .
H68C H69B 2.9886 no .
H68C H69C 2.5345 no .
H69A H75 2.7333 no .
H73A H74A 2.5032 no .
H73A H74B 2.2316 no .
H73A H78A 2.6861 no .
H73A H72 2.6503 no .
H73B H74A 2.2295 no .
H73B H74B 2.8231 no .
H73B H72 2.2764 no .
H73B H75 3.0985 no .
H74A H78A 3.5635 no .
H74A H75 2.3342 no .
H74B H77B 2.5898 no .
H74B H78A 2.0810 no .
H74B H78B 3.5434 no .
H74B H75 2.8524 no .
H74B H76 3.5799 no .
H77A H78A 2.8071 no .
H77A H78B 2.2090 no .
H77A H71 3.1519 no .
H77A H76 2.3001 no .
H77B H78A 2.2114 no .
H77B H78B 2.5105 no .
H77B H76 2.6912 no .
H78A H71 2.8617 no .
H78A H72 3.5987 no .
H78B H71 2.3473 no .
H83 H84 2.4928 no .
H83 H93A 3.5934 no .
H83 H95 2.6606 no .
H83 H96B 3.1754 no .
H84 H104 3.4496 no .
H84 H107 3.3390 no .
H88 H89 2.3096 no .
H88 H93B 2.5445 no .
H88 H94A 2.2636 no .
H88 H94B 3.1119 no .
H89 H90 2.3013 no .
H90 H95 3.5935 no .
H90 H96A 2.2574 no .
H90 H96B 3.3063 no .
H90 H97A 2.5471 no .
H90 H97C 3.5329 no .
H92 H93A 2.3188 no .
H92 H93B 2.8589 no .
H92 H93C 2.3933 no .
H92 H94A 2.8579 no .
H92 H94B 2.3723 no .
H92 H94C 2.3326 no .
H92 H107 3.3365 no .
H93A H94C 3.5733 no .
H93B H94A 2.5964 no .
H93B H94C 3.1090 no .
H93C H94A 2.8878 no .
H93C H94B 3.5630 no .
H93C H94C 2.4915 no .
H94B H111 3.4546 no .
H94B H116 2.4633 no .
H94C H116 3.4614 no .
H95 H96A 2.8533 no .
H95 H96B 2.3087 no .
H95 H96C 2.3889 no .
H95 H97A 2.8559 no .
H95 H97B 2.3596 no .
H95 H97C 2.3369 no .
H95 H104 2.8658 no .
H95 H111 3.5511 no .
H96A H97A 2.6497 no .
H96A H97B 3.0508 no .
H96B H97B 3.5311 no .
H96C H97A 2.9395 no .
H96C H97B 2.4228 no .
H96C H97C 3.5291 no .
H97A H111 3.5472 no .
H97B H104 3.3979 no .
H97C H104 2.9668 no .
H97C H111 2.5839 no .
H97C H112 2.7269 no .
H100 H101 2.3030 no .
H100 H104 3.5779 no .
H101 H102 2.2860 no .
H102 H107 3.5859 no .
H104 H112 2.4127 no .
H31 H32 2.2716 no .
H35 H36 2.2322 no .
H71 H72 2.3014 no .
H75 H76 2.2594 no .
H111 H112 2.2915 no .
H115 H116 2.2542 no .
F1 H44 2.1421 no .
F1 H65A 2.6671 no .
F41 H10A 3.2010 no .
F41 H84 3.2931 no .
F81 H4 2.1497 no 4_564
F81 H25A 2.8396 no 4_564
O1 H10 3.0228 no 3_645
O1 H10H 2.8984 no .
O1 H17B 2.5785 no 3_645
O1 H21 2.7223 no 3_545
O1 H54A 2.7643 no .
O1 H54C 3.3860 no .
O1 H69A 3.3469 no .
O1 H84 2.3254 no .
O1 H75 3.3942 no .
O1 H76 2.5390 no .
C3 H10J 3.0022 no 4_565
C3 H10L 3.4034 no 4_565
C4 H10J 3.0455 no 4_565
C4 H10L 3.3392 no 4_565
C8 H56A 3.4952 no 1_655
C8 H56B 3.2126 no 1_655
C9 H22 3.3701 no 1_655
C9 H56B 3.3603 no 1_655
C10 H22 3.5179 no 1_655
C13 H11A 3.0430 no 3_645
C13 H11E 3.0921 no 3_645
C13 H65B 3.2300 no .
C14 H68B 3.3644 no .
C15 H10L 3.5792 no 4_565
C16 H10K 3.2992 no 4_565
C16 H10L 3.4580 no 4_565
C16 H88 2.8994 no 4_665
C17 H83 2.8546 no 3_655
C18 H94C 2.9362 no 4_565
C19 H93C 3.5867 no 4_565
C19 H94C 3.0110 no 4_565
C20 H10G 3.5256 no 3_555
C20 H54A 3.4373 no 3_555
C20 H54B 3.3456 no 3_555
C20 H93C 3.0995 no 4_565
C20 H94C 3.1264 no 4_565
C21 H54A 3.3222 no 3_555
C21 H54C 3.4154 no 3_555
C21 H77A 3.5946 no 3_555
C21 H93C 3.5757 no 4_565
C21 H94A 3.5630 no 4_565
C21 H94C 3.1752 no 4_565
C21 H76 3.4199 no 3_555
C22 H77A 3.3872 no 3_555
C22 H77B 3.5053 no 3_555
C22 H94A 3.4244 no 4_565
C22 H94C 3.0823 no 4_565
C23 H94C 2.9750 no 4_565
C25 H10L 2.9999 no 4_565
C25 H92 3.5582 no 4_565
C25 H93C 3.1733 no 4_565
C25 H94C 3.4757 no 4_565
C25 H107 3.4544 no 4_565
C26 H96B 3.3410 no 3_655
C28 H11F 3.5085 no 4_565
C28 H94B 3.3066 no 4_565
C28 H94C 3.4046 no 4_565
C28 H116 3.0607 no 4_565
C29 H43 3.0876 no .
C29 H44 3.5096 no .
C29 H55 3.2890 no .
C29 H56B 3.1118 no .
C29 H56C 3.4044 no .
C29 H65A 3.4467 no .
C29 H77B 3.1720 no 3_555
C31 H69A 3.3609 no 3_655
C31 H69B 3.3339 no 3_655
C32 H69B 3.2826 no 3_655
C33 H48 3.0841 no 3_555
C33 H49 3.5078 no 3_555
C33 H54B 3.5120 no 3_555
C33 H69B 3.1244 no 3_655
C33 H96B 3.5204 no 3_655
C34 H10D 3.3658 no .
C34 H10F 3.4730 no .
C34 H48 3.5862 no 3_555
C34 H77A 3.0849 no 3_555
C34 H78B 3.1510 no 3_555
C35 H10D 3.4691 no .
C35 H10F 3.4435 no .
C35 H77A 3.1817 no 3_555
C35 H78B 3.0346 no 3_555
C36 H10C 3.1537 no .
C36 H10F 3.2452 no .
C36 H44 3.2813 no .
C36 H68B 2.9853 no .
C37 H10F 3.0627 no .
C37 H68B 3.3136 no .
C37 H97B 3.5453 no .
C38 H62 3.3801 no 3_655
C38 H69A 3.0858 no 3_655
C38 H69B 3.2173 no 3_655
C38 H74A 3.3407 no 3_655
C38 H75 3.1939 no 3_655
C43 H10B 3.4743 no .
C43 H29A 3.0324 no .
C43 H29C 3.2030 no .
C44 H29A 3.2439 no .
C44 H29C 3.3088 no .
C44 H36 3.2234 no .
C48 H33A 3.2248 no 3_545
C48 H33B 3.1457 no 3_545
C48 H34A 3.5449 no 3_545
C48 H34B 3.2759 no 3_545
C48 H96A 3.3875 no 1_455
C48 H96C 3.2946 no 1_455
C49 H33B 3.1739 no 3_545
C49 H34A 3.2024 no 3_545
C49 H34B 3.5280 no 3_545
C49 H62 3.2544 no 1_455
C49 H68A 3.3976 no 1_455
C49 H96C 3.5593 no 1_455
C50 H14A 3.5833 no 1_455
C53 H10A 3.5919 no .
C53 H10B 3.1119 no .
C53 H73A 3.3235 no 3_555
C53 H78A 3.5075 no 3_555
C53 H96A 3.4579 no 1_455
C54 H20 3.4120 no 3_545
C54 H21 3.3101 no 3_545
C54 H33A 3.3223 no 3_545
C55 H29C 3.2904 no .
C56 H8 3.1261 no 1_455
C56 H11C 3.5681 no 3_545
C56 H11D 3.3381 no 3_545
C56 H29B 3.1494 no .
C56 H29C 3.1599 no .
C57 H11B 3.5400 no 3_545
C57 H11C 2.9562 no 3_545
C57 H100 3.1308 no 3_545
C57 H101 3.5465 no 3_545
C58 H14C 3.1948 no .
C59 H14C 3.0172 no .
C60 H14C 2.9844 no .
C60 H97A 3.3528 no 3_645
C60 H97C 3.2068 no 3_645
C61 H10F 3.5060 no 3_645
C61 H11B 3.5584 no 3_645
C61 H14A 3.5966 no .
C61 H14C 3.1559 no .
C61 H37B 3.3651 no 3_645
C61 H38A 3.5799 no 3_645
C61 H97C 3.3707 no 3_645
C62 H14C 3.3178 no .
C62 H37B 3.3851 no 3_645
C62 H38A 2.8332 no 3_645
C62 H49 3.1185 no 1_655
C63 H14C 3.3533 no .
C63 H38A 3.3652 no 3_645
C65 H13C 3.1930 no .
C65 H14C 3.2600 no .
C65 H29C 3.2531 no .
C66 H97A 3.5213 no 3_645
C66 H101 2.9840 no 3_545
C67 H10A 3.3162 no .
C67 H10C 3.2536 no .
C68 H10A 3.5689 no .
C68 H10C 2.8789 no .
C68 H14B 3.3111 no .
C68 H37A 3.1661 no .
C68 H49 3.5373 no 1_655
C68 H96C 3.0415 no .
C68 H36 3.1611 no .
C69 H33B 3.2351 no 3_645
C69 H38A 2.8136 no 3_645
C69 H83 3.5251 no .
C69 H96B 3.5191 no .
C71 H10D 3.4778 no 3_545
C71 H100 2.9481 no 3_545
C72 H100 3.3899 no 3_545
C72 H101 3.5828 no 3_545
C73 H97A 3.1678 no 3_645
C74 H38B 3.1225 no 3_645
C75 H9 3.1853 no 3_645
C75 H38B 3.0071 no 3_645
C76 H9 3.1590 no 3_645
C76 H22 3.5274 no 3_545
C77 H22 3.4839 no 3_545
C77 H29A 3.3484 no 3_545
C77 H34B 3.0897 no 3_545
C77 H43 3.4780 no 3_545
C77 H35 3.1607 no 3_545
C78 H10B 3.4289 no 3_545
C78 H10D 3.2387 no 3_545
C78 H34B 3.1803 no 3_545
C78 H43 3.4697 no 3_545
C78 H53A 3.4271 no 3_545
C78 H100 3.2812 no 3_545
C78 H35 3.3932 no 3_545
C83 H17A 3.5449 no 3_645
C83 H17B 3.3622 no 3_645
C83 H17C 3.1136 no 3_645
C83 H69C 3.0041 no .
C84 H17B 3.5529 no 3_645
C84 H69C 3.1804 no .
C86 H26C 3.2647 no 3_645
C87 H26C 3.3708 no 3_645
C88 H16B 3.5358 no 4_664
C88 H16C 3.4174 no 4_664
C89 H10K 3.5089 no 1_655
C89 H26A 3.4479 no 3_645
C89 H102 3.1867 no 1_655
C90 H26A 3.4495 no 3_645
C90 H102 3.4947 no 1_655
C91 H26C 3.4369 no 3_645
C92 H25A 3.5530 no 4_564
C93 H10I 3.1306 no 2_555
C93 H25B 3.1826 no 4_564
C93 H25C 3.2626 no 3_645
C93 H26C 3.5395 no 3_645
C94 H25A 3.5951 no 4_564
C94 H28B 2.9957 no 4_564
C94 H28C 3.5031 no 4_564
C95 H68C 3.3835 no .
C96 H26B 3.5113 no 3_645
C96 H48 2.8560 no 1_655
C96 H53B 3.3882 no 1_655
C96 H68A 3.4349 no .
C96 H68C 3.3541 no .
C96 H69B 3.5645 no .
C96 H69C 3.5261 no .
C97 H60 3.2755 no 3_655
C97 H68C 3.5142 no .
C97 H73B 3.1417 no 3_655
C98 H53C 3.2619 no .
C99 H53C 3.1110 no .
C100 H53A 3.2058 no .
C100 H53C 2.9165 no .
C100 H57A 3.2830 no 3_555
C100 H57B 3.1637 no 3_555
C101 H53A 3.5414 no .
C101 H53B 3.5982 no .
C101 H53C 2.9274 no .
C101 H57A 3.4985 no 3_555
C101 H57C 3.5895 no 3_555
C101 H66B 3.4061 no 3_555
C101 H66C 3.4435 no 3_555
C102 H53C 3.0642 no .
C102 H89 3.3286 no 1_455
C102 H90 3.5859 no 1_455
C103 H53C 3.2511 no .
C105 H52 3.4733 no .
C105 H53A 3.3276 no .
C105 H53C 3.4781 no .
C105 H67 3.0305 no .
C105 H68C 3.0936 no .
C105 H78B 3.5814 no 3_555
C106 H34A 3.1641 no .
C106 H37B 3.1920 no .
C106 H57B 3.4249 no 3_555
C106 H61 3.1611 no 3_655
C106 H78B 3.3376 no 3_555
C107 H25A 3.5302 no 4_564
C108 H20 3.1778 no 3_545
C108 H54A 3.3480 no .
C108 H93C 3.5874 no 2_455
C109 H3 3.2587 no 4_564
C109 H4 3.3229 no 4_564
C109 H15 3.4831 no 4_564
C109 H16A 3.4095 no 4_564
C109 H16C 3.4215 no 4_564
C109 H25A 3.2943 no 4_564
C109 H25C 3.3704 no 4_564
C109 H89 3.5942 no 1_455
C111 H60 3.0789 no 3_655
C112 H60 3.2190 no 3_655
C112 H61 3.3395 no 3_655
C113 H13B 3.2920 no 3_655
C113 H56A 3.3191 no 3_555
C113 H57B 3.3742 no 3_555
C113 H61 3.4410 no 3_655
C114 H56A 3.2735 no 3_555
C114 H56C 3.5628 no 3_555
C114 H57B 3.2294 no 3_555
C114 H57C 3.4325 no 3_555
C116 H28C 3.0184 no 4_564
C117 H13C 3.5741 no 3_655
C118 H60 3.4513 no 3_655
C118 H66A 3.3825 no 3_655
H3 C109 3.2587 no 4_565
H3 H10J 2.5741 no 4_565
H3 H10K 3.4642 no 4_565
H3 H10L 3.2754 no 4_565
H4 F81 2.1497 no 4_565
H4 C109 3.3229 no 4_565
H4 H10J 2.6679 no 4_565
H4 H10L 3.1431 no 4_565
H4 H94C 3.1704 no 4_565
H4 H115 3.2484 no 4_565
H4 H116 3.0045 no 4_565
H8 C56 3.1261 no 1_655
H8 H50 3.3956 no 1_655
H8 H56A 2.7561 no 1_655
H8 H56B 2.6188 no 1_655
H9 C75 3.1853 no 3_655
H9 C76 3.1590 no 3_655
H9 H22 2.7261 no 1_655
H9 H29B 2.9075 no 1_655
H9 H56B 2.9253 no 1_655
H9 H74B 3.5026 no 3_655
H9 H77B 3.1914 no 3_655
H9 H75 3.4224 no 3_655
H9 H76 3.3446 no 3_655
H10 O1 3.0228 no 3_655
H10 H21 3.1454 no 1_655
H10 H22 3.0133 no 1_655
H10 H76 3.5014 no 3_655
H10A F41 3.2010 no .
H10A C53 3.5919 no .
H10A C67 3.3162 no .
H10A C68 3.5689 no .
H10A H52 2.9677 no .
H10A H53A 3.3853 no .
H10A H53C 3.2070 no .
H10A H67 2.5590 no .
H10A H68C 3.0631 no .
H10A H69C 3.2104 no .
H10B C43 3.4743 no .
H10B C53 3.1119 no .
H10B C78 3.4289 no 3_555
H10B H43 3.4521 no .
H10B H52 3.0785 no .
H10B H53A 2.5012 no .
H10B H53C 3.0105 no .
H10B H67 3.4646 no .
H10B H78A 3.0881 no 3_555
H10B H78B 2.8485 no 3_555
H10C C36 3.1537 no .
H10C C67 3.2536 no .
H10C C68 2.8789 no .
H10C H37B 3.4787 no .
H10C H44 3.5995 no .
H10C H67 2.6825 no .
H10C H68B 2.7761 no .
H10C H68C 2.3734 no .
H10C H36 2.9577 no .
H10D C34 3.3658 no .
H10D C35 3.4691 no .
H10D C71 3.4778 no 3_555
H10D C78 3.2387 no 3_555
H10D H34A 2.8042 no .
H10D H34B 3.3185 no .
H10D H37B 3.4691 no .
H10D H57B 3.2423 no 3_555
H10D H78A 3.6000 no 3_555
H10D H78B 2.4019 no 3_555
H10D H71 3.2510 no 3_555
H10E H34A 3.5507 no .
H10E H50 3.4596 no 3_555
H10E H57B 2.7537 no 3_555
H10E H61 2.7733 no 3_655
H10F C34 3.4730 no .
H10F C35 3.4435 no .
H10F C36 3.2452 no .
H10F C37 3.0627 no .
H10F C61 3.5060 no 3_655
H10F H34A 2.7127 no .
H10F H37A 3.4252 no .
H10F H37B 2.2395 no .
H10F H61 2.6602 no 3_655
H10G C20 3.5256 no 3_545
H10G H20 2.6400 no 3_545
H10G H26A 3.3450 no 3_545
H10G H53C 3.4857 no .
H10G H54A 3.0773 no .
H10H O1 2.8984 no .
H10H H20 3.2989 no 3_545
H10H H21 3.2733 no 3_545
H10H H53C 3.4591 no .
H10H H54A 2.7303 no .
H10I C93 3.1306 no 2_455
H10I H20 3.0976 no 3_545
H10I H21 3.5705 no 3_545
H10I H25C 3.0405 no 4_564
H10I H93A 3.3160 no 2_455
H10I H93B 2.8325 no 2_455
H10I H93C 2.7511 no 2_455
H10J C3 3.0022 no 4_564
H10J C4 3.0455 no 4_564
H10J H3 2.5741 no 4_564
H10J H4 2.6679 no 4_564
H10J H15 3.5358 no 4_564
H10J H16C 3.5526 no 4_564
H10J H25A 3.3505 no 4_564
H10K C16 3.2992 no 4_564
H10K C89 3.5089 no 1_455
H10K H3 3.4642 no 4_564
H10K H15 3.5545 no 4_564
H10K H16A 2.9034 no 4_564
H10K H16C 2.8611 no 4_564
H10K H89 2.6363 no 1_455
H10L C3 3.4034 no 4_564
H10L C4 3.3392 no 4_564
H10L C15 3.5792 no 4_564
H10L C16 3.4580 no 4_564
H10L C25 2.9999 no 4_564
H10L H3 3.2754 no 4_564
H10L H4 3.1431 no 4_564
H10L H15 2.8444 no 4_564
H10L H16A 3.0289 no 4_564
H10L H16C 3.3286 no 4_564
H10L H24 3.3396 no 4_564
H10L H25A 2.6718 no 4_564
H10L H25C 2.5171 no 4_564
H11A C13 3.0430 no 3_655
H11A H13B 2.4327 no 3_655
H11A H13C 2.7948 no 3_655
H11A H14A 3.1867 no 3_655
H11A H56A 3.4073 no 3_555
H11A H60 3.3333 no 3_655
H11A H61 3.5566 no 3_655
H11B C57 3.5400 no 3_555
H11B C61 3.5584 no 3_655
H11B H13B 3.5536 no 3_655
H11B H14A 3.3566 no 3_655
H11B H50 2.8134 no 3_555
H11B H56A 2.7917 no 3_555
H11B H57B 2.6831 no 3_555
H11B H61 2.9099 no 3_655
H11C C56 3.5681 no 3_555
H11C C57 2.9562 no 3_555
H11C H56A 3.1709 no 3_555
H11C H56C 3.2908 no 3_555
H11C H57B 2.4787 no 3_555
H11C H57C 2.5804 no 3_555
H11D C56 3.3381 no 3_555
H11D H13B 3.1234 no 3_655
H11D H56A 2.8354 no 3_555
H11D H56C 2.9555 no 3_555
H11D H57B 3.4950 no 3_555
H11D H57C 3.4628 no 3_555
H11E C13 3.0921 no 3_655
H11E H13A 3.2867 no 3_655
H11E H13B 2.6849 no 3_655
H11E H13C 2.8208 no 3_655
H11F C28 3.5085 no 4_564
H11F H28A 3.2914 no 4_564
H11F H28B 3.4748 no 4_564
H11F H28C 3.1837 no 4_564
H11G H66A 3.4281 no 3_655
H11H H13C 2.9137 no 3_655
H11H H60 2.8520 no 3_655
H11H H65B 2.8650 no 3_655
H11H H66A 2.6995 no 3_655
H12 H65A 3.1180 no .
H12 H65B 3.3516 no .
H13A H11E 3.2867 no 3_645
H13B C113 3.2920 no 3_645
H13B H11A 2.4327 no 3_645
H13B H11B 3.5536 no 3_645
H13B H11D 3.1234 no 3_645
H13B H11E 2.6849 no 3_645
H13B H56A 3.4706 no 1_655
H13C C65 3.1930 no .
H13C C117 3.5741 no 3_645
H13C H11A 2.7948 no 3_645
H13C H11E 2.8208 no 3_645
H13C H11H 2.9137 no 3_645
H13C H65A 3.2831 no .
H13C H65B 2.3281 no .
H14A C50 3.5833 no 1_655
H14A C61 3.5966 no .
H14A H11A 3.1867 no 3_645
H14A H11B 3.3566 no 3_645
H14A H50 2.8301 no 1_655
H14A H56A 3.0962 no 1_655
H14B C68 3.3111 no .
H14B H68A 3.1083 no .
H14B H68B 2.6414 no .
H14C C58 3.1948 no .
H14C C59 3.0172 no .
H14C C60 2.9844 no .
H14C C61 3.1559 no .
H14C C62 3.3178 no .
H14C C63 3.3533 no .
H14C C65 3.2600 no .
H14C H44 3.3979 no .
H14C H60 3.4080 no .
H14C H65A 2.8918 no .
H14C H65B 2.8931 no .
H14C H68B 3.2398 no .
H15 C109 3.4831 no 4_565
H15 H10J 3.5358 no 4_565
H15 H10K 3.5545 no 4_565
H15 H10L 2.8444 no 4_565
H16A C109 3.4095 no 4_565
H16A H10K 2.9034 no 4_565
H16A H10L 3.0289 no 4_565
H16A H88 2.9582 no 4_665
H16A H89 3.5571 no 4_665
H16B C88 3.5358 no 4_665
H16B H88 2.6181 no 4_665
H16B H93B 3.2635 no 4_665
H16B H94A 3.1534 no 4_665
H16C C88 3.4174 no 4_665
H16C C109 3.4215 no 4_565
H16C H10J 3.5526 no 4_565
H16C H10K 2.8611 no 4_565
H16C H10L 3.3286 no 4_565
H16C H88 2.6387 no 4_665
H16C H89 3.1634 no 4_665
H17A C83 3.5449 no 3_655
H17A H83 2.7102 no 3_655
H17B O1 2.5785 no 3_655
H17B C83 3.3622 no 3_655
H17B C84 3.5529 no 3_655
H17B H83 2.8645 no 3_655
H17B H84 3.2633 no 3_655
H17C C83 3.1136 no 3_655
H17C H83 2.5107 no 3_655
H17C H93A 2.7528 no 3_655
H20 C54 3.4120 no 3_555
H20 C108 3.1778 no 3_555
H20 H10G 2.6400 no 3_555
H20 H10H 3.2989 no 3_555
H20 H10I 3.0976 no 3_555
H20 H54A 3.0383 no 3_555
H20 H54B 3.0090 no 3_555
H20 H93C 2.9582 no 4_565
H21 O1 2.7223 no 3_555
H21 C54 3.3101 no 3_555
H21 H10 3.1454 no 1_455
H21 H10H 3.2733 no 3_555
H21 H10I 3.5705 no 3_555
H21 H54A 2.8012 no 3_555
H21 H54B 3.5234 no 3_555
H21 H54C 3.1060 no 3_555
H21 H76 2.8866 no 3_555
H22 C9 3.3701 no 1_455
H22 C10 3.5179 no 1_455
H22 C76 3.5274 no 3_555
H22 C77 3.4839 no 3_555
H22 H9 2.7261 no 1_455
H22 H10 3.0133 no 1_455
H22 H77A 3.3269 no 3_555
H22 H77B 3.0621 no 3_555
H22 H94A 3.5858 no 4_565
H22 H76 3.3005 no 3_555
H24 H10L 3.3396 no 4_565
H25A F81 2.8396 no 4_565
H25A C92 3.5530 no 4_565
H25A C94 3.5951 no 4_565
H25A C107 3.5302 no 4_565
H25A C109 3.2943 no 4_565
H25A H10J 3.3505 no 4_565
H25A H10L 2.6718 no 4_565
H25A H92 2.9525 no 4_565
H25A H93C 3.1715 no 4_565
H25A H94C 2.8931 no 4_565
H25A H107 2.8797 no 4_565
H25B C93 3.1826 no 4_565
H25B H92 3.2602 no 4_565
H25B H93A 3.3264 no 4_565
H25B H93C 2.4013 no 4_565
H25B H94C 3.3722 no 4_565
H25C C93 3.2626 no 3_655
H25C C109 3.3704 no 4_565
H25C H10I 3.0405 no 4_565
H25C H10L 2.5171 no 4_565
H25C H93A 2.8458 no 3_655
H25C H93B 2.8135 no 3_655
H25C H107 3.2155 no 4_565
H26A C89 3.4479 no 3_655
H26A C90 3.4495 no 3_655
H26A H10G 3.3450 no 3_555
H26A H96B 3.5390 no 3_655
H26B C96 3.5113 no 3_655
H26B H54B 3.3813 no 3_555
H26B H96A 3.5643 no 3_655
H26B H96B 2.6772 no 3_655
H26C C86 3.2647 no 3_655
H26C C87 3.3708 no 3_655
H26C C91 3.4369 no 3_655
H26C C93 3.5395 no 3_655
H26C H83 3.0701 no 3_655
H26C H93A 2.8670 no 3_655
H26C H93B 3.4735 no 3_655
H26C H96B 3.3278 no 3_655
H27 H65A 3.1172 no .
H27 H65C 3.5457 no .
H28A H11F 3.2914 no 4_565
H28A H56C 3.2482 no .
H28A H65C 3.2560 no .
H28A H116 3.4328 no 4_565
H28B C94 2.9957 no 4_565
H28B H11F 3.4748 no 4_565
H28B H94A 2.8642 no 4_565
H28B H94B 2.7269 no 4_565
H28B H94C 2.8850 no 4_565
H28B H116 3.1712 no 4_565
H28C C94 3.5031 no 4_565
H28C C116 3.0184 no 4_565
H28C H11F 3.1837 no 4_565
H28C H94B 2.9953 no 4_565
H28C H94C 3.2219 no 4_565
H28C H116 2.2340 no 4_565
H29A C43 3.0324 no .
H29A C44 3.2439 no .
H29A C77 3.3484 no 3_555
H29A H43 2.4931 no .
H29A H44 2.9436 no .
H29A H55 3.4974 no .
H29A H56B 3.5462 no .
H29A H65A 3.5596 no .
H29A H77A 3.2825 no 3_555
H29A H77B 2.5438 no 3_555
H29B C56 3.1494 no .
H29B H9 2.9075 no 1_455
H29B H43 3.3117 no .
H29B H55 3.3732 no .
H29B H56B 2.4940 no .
H29B H56C 3.0275 no .
H29B H77B 2.9231 no 3_555
H29C C43 3.2030 no .
H29C C44 3.3088 no .
H29C C55 3.2904 no .
H29C C56 3.1599 no .
H29C C65 3.2531 no .
H29C H43 2.9998 no .
H29C H44 3.2010 no .
H29C H55 2.5502 no .
H29C H56B 2.9128 no .
H29C H56C 2.8792 no .
H29C H65A 2.7370 no .
H29C H65C 2.9195 no .
H33A C48 3.2248 no 3_555
H33A C54 3.3223 no 3_555
H33A H48 2.6590 no 3_555
H33A H54B 2.5913 no 3_555
H33A H54C 3.1985 no 3_555
H33A H77A 3.5861 no 3_555
H33A H96B 3.2260 no 3_655
H33B C48 3.1457 no 3_555
H33B C49 3.1739 no 3_555
H33B C69 3.2351 no 3_655
H33B H48 2.6992 no 3_555
H33B H49 2.7393 no 3_555
H33B H62 2.8285 no 3_655
H33B H69A 3.5844 no 3_655
H33B H69B 2.2766 no 3_655
H33B H96B 2.9956 no 3_655
H33B H96C 3.5436 no 3_655
H34A C48 3.5449 no 3_555
H34A C49 3.2024 no 3_555
H34A C106 3.1641 no .
H34A H10D 2.8042 no .
H34A H10E 3.5507 no .
H34A H10F 2.7127 no .
H34A H49 3.0286 no 3_555
H34A H62 2.9887 no 3_655
H34A H78B 3.3046 no 3_555
H34B C48 3.2759 no 3_555
H34B C49 3.5280 no 3_555
H34B C77 3.0897 no 3_555
H34B C78 3.1803 no 3_555
H34B H10D 3.3185 no .
H34B H48 3.3036 no 3_555
H34B H54B 3.4118 no 3_555
H34B H54C 3.0127 no 3_555
H34B H77A 2.2790 no 3_555
H34B H78B 2.5942 no 3_555
H34B H71 3.3779 no 3_555
H37A C68 3.1661 no .
H37A H10F 3.4252 no .
H37A H68A 3.3116 no .
H37A H68B 2.7053 no .
H37A H68C 2.9802 no .
H37A H74A 2.9568 no 3_655
H37A H97B 2.9942 no .
H37B C61 3.3651 no 3_655
H37B C62 3.3851 no 3_655
H37B C106 3.1920 no .
H37B H10C 3.4787 no .
H37B H10D 3.4691 no .
H37B H10F 2.2395 no .
H37B H61 3.0244 no 3_655
H37B H62 3.0747 no 3_655
H37B H97B 3.1355 no .
H38A C61 3.5799 no 3_655
H38A C62 2.8332 no 3_655
H38A C63 3.3652 no 3_655
H38A C69 2.8136 no 3_655
H38A H62 2.4446 no 3_655
H38A H69A 2.4284 no 3_655
H38A H69B 2.3855 no 3_655
H38A H75 3.1640 no 3_655
H38B C74 3.1225 no 3_655
H38B C75 3.0071 no 3_655
H38B H69A 3.0926 no 3_655
H38B H73B 3.5690 no 3_655
H38B H74A 2.4562 no 3_655
H38B H75 2.3895 no 3_655
H43 C29 3.0876 no .
H43 C77 3.4780 no 3_555
H43 C78 3.4697 no 3_555
H43 H10B 3.4521 no .
H43 H29A 2.4931 no .
H43 H29B 3.3117 no .
H43 H29C 2.9998 no .
H43 H77B 2.7104 no 3_555
H43 H78A 2.9699 no 3_555
H43 H78B 3.4431 no 3_555
H43 H35 3.4080 no .
H44 F1 2.1421 no .
H44 C29 3.5096 no .
H44 C36 3.2813 no .
H44 H10C 3.5995 no .
H44 H14C 3.3979 no .
H44 H29A 2.9436 no .
H44 H29C 3.2010 no .
H44 H35 3.1430 no .
H44 H36 2.4541 no .
H48 C33 3.0841 no 3_545
H48 C34 3.5862 no 3_545
H48 C96 2.8560 no 1_455
H48 H33A 2.6590 no 3_545
H48 H33B 2.6992 no 3_545
H48 H34B 3.3036 no 3_545
H48 H96A 2.5895 no 1_455
H48 H96B 2.8275 no 1_455
H48 H96C 2.6670 no 1_455
H49 C33 3.5078 no 3_545
H49 C62 3.1185 no 1_455
H49 C68 3.5373 no 1_455
H49 H33B 2.7393 no 3_545
H49 H34A 3.0286 no 3_545
H49 H62 2.3869 no 1_455
H49 H68A 2.5828 no 1_455
H49 H69B 3.2887 no 1_455
H49 H96C 3.1867 no 1_455
H50 H8 3.3956 no 1_455
H50 H10E 3.4596 no 3_545
H50 H11B 2.8134 no 3_545
H50 H14A 2.8301 no 1_455
H50 H61 3.5319 no 1_455
H52 C105 3.4733 no .
H52 H10A 2.9677 no .
H52 H10B 3.0785 no .
H53A C78 3.4271 no 3_555
H53A C100 3.2058 no .
H53A C101 3.5414 no .
H53A C105 3.3276 no .
H53A H10A 3.3853 no .
H53A H10B 2.5012 no .
H53A H73A 2.9196 no 3_555
H53A H74B 3.4478 no 3_555
H53A H78A 2.5558 no 3_555
H53A H78B 3.5634 no 3_555
H53A H100 3.1718 no .
H53B C96 3.3882 no 1_455
H53B C101 3.5982 no .
H53B H73A 2.8409 no 3_555
H53B H90 3.3511 no 1_455
H53B H96A 2.4862 no 1_455
H53B H96C 3.5729 no 1_455
H53C C98 3.2619 no .
H53C C99 3.1110 no .
H53C C100 2.9165 no .
H53C C101 2.9274 no .
H53C C102 3.0642 no .
H53C C103 3.2511 no .
H53C C105 3.4781 no .
H53C H10A 3.2070 no .
H53C H10B 3.0105 no .
H53C H10G 3.4857 no .
H53C H10H 3.4591 no .
H53C H100 3.3513 no .
H53C H101 3.4009 no .
H53C H102 3.5716 no .
H54A O1 2.7643 no .
H54A C20 3.4373 no 3_545
H54A C21 3.3222 no 3_545
H54A C108 3.3480 no .
H54A H10G 3.0773 no .
H54A H10H 2.7303 no .
H54A H20 3.0383 no 3_545
H54A H21 2.8012 no 3_545
H54A H84 3.5592 no .
H54B C20 3.3456 no 3_545
H54B C33 3.5120 no 3_545
H54B H20 3.0090 no 3_545
H54B H21 3.5234 no 3_545
H54B H26B 3.3813 no 3_545
H54B H33A 2.5913 no 3_545
H54B H34B 3.4118 no 3_545
H54B H96A 3.4111 no 1_455
H54C O1 3.3860 no .
H54C C21 3.4154 no 3_545
H54C H21 3.1060 no 3_545
H54C H33A 3.1985 no 3_545
H54C H34B 3.0126 no 3_545
H55 C29 3.2890 no .
H55 H29A 3.4974 no .
H55 H29B 3.3732 no .
H55 H29C 2.5502 no .
H56A C8 3.4952 no 1_455
H56A C113 3.3191 no 3_545
H56A C114 3.2735 no 3_545
H56A H8 2.7561 no 1_455
H56A H11A 3.4073 no 3_545
H56A H11B 2.7917 no 3_545
H56A H11C 3.1709 no 3_545
H56A H11D 2.8354 no 3_545
H56A H13B 3.4706 no 1_455
H56A H14A 3.0962 no 1_455
H56B C8 3.2126 no 1_455
H56B C9 3.3603 no 1_455
H56B C29 3.1118 no .
H56B H8 2.6188 no 1_455
H56B H9 2.9253 no 1_455
H56B H29A 3.5462 no .
H56B H29B 2.4940 no .
H56B H29C 2.9128 no .
H56C C29 3.4044 no .
H56C C114 3.5628 no 3_545
H56C H11C 3.2908 no 3_545
H56C H11D 2.9555 no 3_545
H56C H28A 3.2482 no .
H56C H29B 3.0275 no .
H56C H29C 2.8792 no .
H57A C100 3.2830 no 3_545
H57A C101 3.4985 no 3_545
H57A H100 2.7101 no 3_545
H57A H101 3.1055 no 3_545
H57B C100 3.1637 no 3_545
H57B C106 3.4249 no 3_545
H57B C113 3.3742 no 3_545
H57B C114 3.2294 no 3_545
H57B H10D 3.2423 no 3_545
H57B H10E 2.7537 no 3_545
H57B H11B 2.6831 no 3_545
H57B H11C 2.4787 no 3_545
H57B H11D 3.4950 no 3_545
H57B H100 2.7713 no 3_545
H57C C101 3.5895 no 3_545
H57C C114 3.4325 no 3_545
H57C H11C 2.5804 no 3_545
H57C H11D 3.4628 no 3_545
H57C H100 3.4675 no 3_545
H57C H101 3.2970 no 3_545
H60 C97 3.2755 no 3_645
H60 C111 3.0789 no 3_645
H60 C112 3.2190 no 3_645
H60 C118 3.4513 no 3_645
H60 H11A 3.3333 no 3_645
H60 H11H 2.8520 no 3_645
H60 H14C 3.4080 no .
H60 H97A 2.9982 no 3_645
H60 H97C 2.7081 no 3_645
H60 H111 3.3281 no 3_645
H60 H112 3.5839 no 3_645
H61 C106 3.1611 no 3_645
H61 C112 3.3395 no 3_645
H61 C113 3.4410 no 3_645
H61 H10E 2.7733 no 3_645
H61 H10F 2.6602 no 3_645
H61 H11A 3.5566 no 3_645
H61 H11B 2.9099 no 3_645
H61 H37B 3.0244 no 3_645
H61 H50 3.5319 no 1_655
H61 H97B 3.5493 no 3_645
H61 H97C 3.0080 no 3_645
H61 H112 3.2616 no 3_645
H62 C38 3.3801 no 3_645
H62 C49 3.2544 no 1_655
H62 H33B 2.8285 no 3_645
H62 H34A 2.9887 no 3_645
H62 H37B 3.0747 no 3_645
H62 H38A 2.4446 no 3_645
H62 H49 2.3869 no 1_655
H65A F1 2.6671 no .
H65A C29 3.4467 no .
H65A H12 3.1180 no .
H65A H13C 3.2831 no .
H65A H14C 2.8918 no .
H65A H27 3.1172 no .
H65A H29A 3.5596 no .
H65A H29C 2.7370 no .
H65B C13 3.2300 no .
H65B H11H 2.8650 no 3_645
H65B H12 3.3516 no .
H65B H13C 2.3281 no .
H65B H14C 2.8931 no .
H65C H27 3.5457 no .
H65C H28A 3.2560 no .
H65C H29C 2.9195 no .
H66A C118 3.3825 no 3_645
H66A H11G 3.4281 no 3_645
H66A H11H 2.6995 no 3_645
H66A H97A 3.3221 no 3_645
H66A H101 3.5939 no 3_545
H66B C101 3.4061 no 3_545
H66B H90 3.3632 no 3_645
H66B H97A 2.8470 no 3_645
H66B H101 2.4563 no 3_545
H66C C101 3.4435 no 3_545
H66C H101 2.6440 no 3_545
H67 C105 3.0305 no .
H67 H10A 2.5590 no .
H67 H10B 3.4646 no .
H67 H10C 2.6825 no .
H68A C49 3.3976 no 1_655
H68A C96 3.4349 no .
H68A H14B 3.1083 no .
H68A H37A 3.3116 no .
H68A H49 2.5828 no 1_655
H68A H96C 2.5444 no .
H68B C14 3.3644 no .
H68B C36 2.9853 no .
H68B C37 3.3136 no .
H68B H10C 2.7761 no .
H68B H14B 2.6414 no .
H68B H14C 3.2398 no .
H68B H37A 2.7053 no .
H68B H36 2.2642 no .
H68C C95 3.3835 no .
H68C C96 3.3541 no .
H68C C97 3.5142 no .
H68C C105 3.0936 no .
H68C H10A 3.0631 no .
H68C H10C 2.3734 no .
H68C H37A 2.9802 no .
H68C H95 2.8774 no .
H68C H96C 2.6804 no .
H68C H97B 2.8375 no .
H68C H104 3.3651 no .
H68C H36 3.3027 no .
H69A O1 3.3469 no .
H69A C31 3.3609 no 3_645
H69A C38 3.0858 no 3_645
H69A H33B 3.5844 no 3_645
H69A H38A 2.4284 no 3_645
H69A H38B 3.0926 no 3_645
H69B C31 3.3339 no 3_645
H69B C32 3.2826 no 3_645
H69B C33 3.1244 no 3_645
H69B C38 3.2173 no 3_645
H69B C96 3.5645 no .
H69B H33B 2.2766 no 3_645
H69B H38A 2.3855 no 3_645
H69B H49 3.2887 no 1_655
H69B H96B 3.0389 no .
H69B H96C 3.2192 no .
H69C C83 3.0041 no .
H69C C84 3.1804 no .
H69C C96 3.5261 no .
H69C H10A 3.2104 no .
H69C H83 2.6581 no .
H69C H84 3.0110 no .
H69C H95 2.9281 no .
H69C H96B 3.0986 no .
H69C H96C 3.3602 no .
H73A C53 3.3235 no 3_545
H73A H53A 2.9196 no 3_545
H73A H53B 2.8409 no 3_545
H73A H96A 3.3481 no 3_645
H73A H97A 2.8911 no 3_645
H73A H97B 3.5260 no 3_645
H73A H101 3.4567 no 3_545
H73B C97 3.1417 no 3_645
H73B H38B 3.5690 no 3_645
H73B H97A 2.5346 no 3_645
H73B H97B 2.8918 no 3_645
H74A C38 3.3407 no 3_645
H74A H37A 2.9568 no 3_645
H74A H38B 2.4562 no 3_645
H74B H9 3.5026 no 3_645
H74B H53A 3.4478 no 3_545
H77A C21 3.5946 no 3_545
H77A C22 3.3872 no 3_545
H77A C34 3.0849 no 3_545
H77A C35 3.1817 no 3_545
H77A H22 3.3269 no 3_545
H77A H29A 3.2825 no 3_545
H77A H33A 3.5861 no 3_545
H77A H34B 2.2790 no 3_545
H77A H35 2.6124 no 3_545
H77B C22 3.5053 no 3_545
H77B C29 3.1720 no 3_545
H77B H9 3.1914 no 3_645
H77B H22 3.0621 no 3_545
H77B H29A 2.5438 no 3_545
H77B H29B 2.9231 no 3_545
H77B H43 2.7104 no 3_545
H77B H35 3.0775 no 3_545
H78A C53 3.5075 no 3_545
H78A H10B 3.0881 no 3_545
H78A H10D 3.6000 no 3_545
H78A H43 2.9699 no 3_545
H78A H53A 2.5558 no 3_545
H78A H100 3.2448 no 3_545
H78B C34 3.1510 no 3_545
H78B C35 3.0346 no 3_545
H78B C105 3.5814 no 3_545
H78B C106 3.3376 no 3_545
H78B H10B 2.8485 no 3_545
H78B H10D 2.4019 no 3_545
H78B H34A 3.3046 no 3_545
H78B H34B 2.5942 no 3_545
H78B H43 3.4431 no 3_545
H78B H53A 3.5634 no 3_545
H78B H100 3.0276 no 3_545
H78B H35 2.7510 no 3_545
H83 C17 2.8546 no 3_645
H83 C69 3.5251 no .
H83 H17A 2.7102 no 3_645
H83 H17B 2.8645 no 3_645
H83 H17C 2.5107 no 3_645
H83 H26C 3.0701 no 3_645
H83 H69C 2.6581 no .
H84 F41 3.2931 no .
H84 O1 2.3254 no .
H84 H17B 3.2633 no 3_645
H84 H54A 3.5592 no .
H84 H69C 3.0110 no .
H88 C16 2.8994 no 4_664
H88 H16A 2.9582 no 4_664
H88 H16B 2.6181 no 4_664
H88 H16C 2.6387 no 4_664
H89 C102 3.3286 no 1_655
H89 C109 3.5942 no 1_655
H89 H10K 2.6363 no 1_655
H89 H16A 3.5571 no 4_664
H89 H16C 3.1634 no 4_664
H89 H102 2.3961 no 1_655
H90 C102 3.5859 no 1_655
H90 H53B 3.3511 no 1_655
H90 H66B 3.3632 no 3_655
H90 H101 3.2660 no 1_655
H90 H102 3.0282 no 1_655
H92 C25 3.5582 no 4_564
H92 H25A 2.9525 no 4_564
H92 H25B 3.2602 no 4_564
H93A H10I 3.3160 no 2_555
H93A H17C 2.7528 no 3_645
H93A H25B 3.3264 no 4_564
H93A H25C 2.8458 no 3_645
H93A H26C 2.8670 no 3_645
H93B H10I 2.8325 no 2_555
H93B H16B 3.2635 no 4_664
H93B H25C 2.8135 no 3_645
H93B H26C 3.4735 no 3_645
H93C C19 3.5867 no 4_564
H93C C20 3.0995 no 4_564
H93C C21 3.5757 no 4_564
H93C C25 3.1733 no 4_564
H93C C108 3.5874 no 2_555
H93C H10I 2.7511 no 2_555
H93C H20 2.9582 no 4_564
H93C H25A 3.1715 no 4_564
H93C H25B 2.4013 no 4_564
H94A C21 3.5630 no 4_564
H94A C22 3.4244 no 4_564
H94A H16B 3.1534 no 4_664
H94A H22 3.5858 no 4_564
H94A H28B 2.8642 no 4_564
H94B C28 3.3066 no 4_564
H94B H28B 2.7269 no 4_564
H94B H28C 2.9953 no 4_564
H94C C18 2.9362 no 4_564
H94C C19 3.0110 no 4_564
H94C C20 3.1264 no 4_564
H94C C21 3.1752 no 4_564
H94C C22 3.0823 no 4_564
H94C C23 2.9750 no 4_564
H94C C25 3.4757 no 4_564
H94C C28 3.4046 no 4_564
H94C H4 3.1704 no 4_564
H94C H25A 2.8931 no 4_564
H94C H25B 3.3722 no 4_564
H94C H28B 2.8850 no 4_564
H94C H28C 3.2219 no 4_564
H95 H68C 2.8774 no .
H95 H69C 2.9281 no .
H96A C48 3.3875 no 1_655
H96A C53 3.4579 no 1_655
H96A H26B 3.5643 no 3_645
H96A H48 2.5895 no 1_655
H96A H53B 2.4862 no 1_655
H96A H54B 3.4111 no 1_655
H96A H73A 3.3481 no 3_655
H96B C26 3.3410 no 3_645
H96B C33 3.5204 no 3_645
H96B C69 3.5191 no .
H96B H26A 3.5390 no 3_645
H96B H26B 2.6772 no 3_645
H96B H26C 3.3278 no 3_645
H96B H33A 3.2260 no 3_645
H96B H33B 2.9956 no 3_645
H96B H48 2.8275 no 1_655
H96B H69B 3.0389 no .
H96B H69C 3.0986 no .
H96C C48 3.2946 no 1_655
H96C C49 3.5593 no 1_655
H96C C68 3.0415 no .
H96C H33B 3.5436 no 3_645
H96C H48 2.6670 no 1_655
H96C H49 3.1867 no 1_655
H96C H53B 3.5729 no 1_655
H96C H68A 2.5444 no .
H96C H68C 2.6804 no .
H96C H69B 3.2192 no .
H96C H69C 3.3602 no .
H97A C60 3.3528 no 3_655
H97A C66 3.5213 no 3_655
H97A C73 3.1678 no 3_655
H97A H60 2.9982 no 3_655
H97A H66A 3.3221 no 3_655
H97A H66B 2.8470 no 3_655
H97A H73A 2.8911 no 3_655
H97A H73B 2.5346 no 3_655
H97B C37 3.5453 no .
H97B H37A 2.9942 no .
H97B H37B 3.1355 no .
H97B H61 3.5493 no 3_655
H97B H68C 2.8375 no .
H97B H73A 3.5260 no 3_655
H97B H73B 2.8918 no 3_655
H97C C60 3.2068 no 3_655
H97C C61 3.3707 no 3_655
H97C H60 2.7081 no 3_655
H97C H61 3.0080 no 3_655
H100 C57 3.1308 no 3_555
H100 C71 2.9481 no 3_555
H100 C72 3.3899 no 3_555
H100 C78 3.2812 no 3_555
H100 H53A 3.1718 no .
H100 H53C 3.3513 no .
H100 H57A 2.7101 no 3_555
H100 H57B 2.7713 no 3_555
H100 H57C 3.4675 no 3_555
H100 H78A 3.2448 no 3_555
H100 H78B 3.0276 no 3_555
H100 H71 3.0293 no 3_555
H101 C57 3.5465 no 3_555
H101 C66 2.9840 no 3_555
H101 C72 3.5828 no 3_555
H101 H53C 3.4009 no .
H101 H57A 3.1055 no 3_555
H101 H57C 3.2970 no 3_555
H101 H66A 3.5939 no 3_555
H101 H66B 2.4563 no 3_555
H101 H66C 2.6440 no 3_555
H101 H73A 3.4567 no 3_555
H101 H90 3.2660 no 1_455
H101 H72 3.4831 no 3_555
H102 C89 3.1867 no 1_455
H102 C90 3.4947 no 1_455
H102 H53C 3.5716 no .
H102 H89 2.3961 no 1_455
H102 H90 3.0282 no 1_455
H104 H68C 3.3651 no .
H107 C25 3.4544 no 4_564
H107 H25A 2.8797 no 4_564
H107 H25C 3.2155 no 4_564
H35 C77 3.1607 no 3_555
H35 C78 3.3932 no 3_555
H35 H43 3.4080 no .
H35 H44 3.1430 no .
H35 H77A 2.6124 no 3_555
H35 H77B 3.0775 no 3_555
H35 H78B 2.7510 no 3_555
H36 C44 3.2234 no .
H36 C68 3.1611 no .
H36 H10C 2.9577 no .
H36 H44 2.4541 no .
H36 H68B 2.2642 no .
H36 H68C 3.3027 no .
H71 H10D 3.2510 no 3_545
H71 H34B 3.3779 no 3_545
H71 H100 3.0293 no 3_545
H72 H101 3.4831 no 3_545
H75 O1 3.3942 no .
H75 C38 3.1939 no 3_645
H75 H9 3.4224 no 3_645
H75 H38A 3.1640 no 3_645
H75 H38B 2.3895 no 3_645
H76 O1 2.5390 no .
H76 C21 3.4199 no 3_545
H76 H9 3.3446 no 3_645
H76 H10 3.5014 no 3_645
H76 H21 2.8866 no 3_545
H76 H22 3.3005 no 3_545
H111 H60 3.3281 no 3_655
H112 H60 3.5839 no 3_655
H112 H61 3.2616 no 3_655
H115 H4 3.2484 no 4_564
H116 C28 3.0607 no 4_564
H116 H4 3.0045 no 4_564
H116 H28A 3.4328 no 4_564
H116 H28B 3.1712 no 4_564
H116 H28C 2.2340 no 4_564

loop_
_geom_torsion_atom_site_label_1
_geom_torsion_atom_site_label_2
_geom_torsion_atom_site_label_3
_geom_torsion_atom_site_label_4
_geom_torsion
_geom_torsion_publ_flag
F1 Rh1 C1 N2 89.1(6) no
F1 Rh1 C1 N5 -76.9(6) no
F1 Rh1 C31 C32 171.6(4) no
F1 Rh1 C31 C38 49.7(10) no
F1 Rh1 C35 C34 158.0(6) no
F1 Rh1 C35 C36 -80.0(5) no
F1 Rh1 C36 C35 99.0(4) no
F1 Rh1 C36 C37 -140.9(6) no
C1 Rh1 C31 C32 -83.9(4) no
C1 Rh1 C31 C38 154.2(5) no
C31 Rh1 C1 N2 -65.1(7) no
C31 Rh1 C1 N5 128.9(6) no
C1 Rh1 C32 C31 99.8(4) no
C1 Rh1 C32 C33 -139.1(5) no
C32 Rh1 C1 N2 -103.8(7) no
C32 Rh1 C1 N5 90.2(6) no
C1 Rh1 C35 C34 66.8(12) no
C1 Rh1 C35 C36 -171.3(6) no
C35 Rh1 C1 N2 -179.1(8) no
C35 Rh1 C1 N5 14.9(13) no
C31 Rh1 C32 C31 0.0(4) no
C31 Rh1 C32 C33 121.1(8) no
C32 Rh1 C31 C32 0.0(4) no
C32 Rh1 C31 C38 -121.8(8) no
C31 Rh1 C35 C34 -48.4(7) no
C31 Rh1 C35 C36 73.6(5) no
C35 Rh1 C31 C32 73.4(4) no
C35 Rh1 C31 C38 -48.5(6) no
C31 Rh1 C36 C35 -104.8(5) no
C31 Rh1 C36 C37 15.4(6) no
C36 Rh1 C31 C32 108.2(5) no
C36 Rh1 C31 C38 -13.7(5) no
C32 Rh1 C35 C34 -10.9(6) no
C32 Rh1 C35 C36 111.1(5) no
C35 Rh1 C32 C31 -104.6(5) no
C35 Rh1 C32 C33 16.6(5) no
C32 Rh1 C36 C35 -67.9(5) no
C32 Rh1 C36 C37 52.2(6) no
C36 Rh1 C32 C31 -71.0(4) no
C36 Rh1 C32 C33 50.1(6) no
C35 Rh1 C36 C35 -0.0(5) no
C35 Rh1 C36 C37 120.2(10) no
C36 Rh1 C35 C34 -121.9(10) no
C36 Rh1 C35 C36 -0.0(5) no
F41 Rh41 C41 N42 83.0(6) no
F41 Rh41 C41 N45 -75.8(6) no
F41 Rh41 C75 C74 155.5(6) no
F41 Rh41 C75 C76 -83.2(4) no
F41 Rh41 C76 C75 96.7(4) no
F41 Rh41 C76 C77 -142.8(6) no
C41 Rh41 C71 C72 -81.5(4) no
C41 Rh41 C71 C78 159.6(5) no
C71 Rh41 C41 N42 -77.7(7) no
C71 Rh41 C41 N45 123.6(6) no
C41 Rh41 C72 C71 102.8(4) no
C41 Rh41 C72 C73 -135.8(5) no
C72 Rh41 C41 N42 -116.6(7) no
C72 Rh41 C41 N45 84.6(6) no
C41 Rh41 C75 C74 71.8(12) no
C41 Rh41 C75 C76 -166.9(7) no
C75 Rh41 C41 N42 168.0(8) no
C75 Rh41 C41 N45 9.2(14) no
C71 Rh41 C72 C71 -0.0(4) no
C71 Rh41 C72 C73 121.4(8) no
C72 Rh41 C71 C72 -0.0(4) no
C72 Rh41 C71 C78 -118.9(8) no
C71 Rh41 C75 C74 -44.3(6) no
C71 Rh41 C75 C76 76.9(5) no
C75 Rh41 C71 C72 78.3(4) no
C75 Rh41 C71 C78 -40.6(6) no
C71 Rh41 C76 C75 -100.4(5) no
C71 Rh41 C76 C77 20.0(6) no
C76 Rh41 C71 C72 114.1(4) no
C76 Rh41 C71 C78 -4.8(5) no
C72 Rh41 C75 C74 -5.5(6) no
C72 Rh41 C75 C76 115.8(5) no
C75 Rh41 C72 C71 -98.9(4) no
C75 Rh41 C72 C73 22.6(5) no
C72 Rh41 C76 C75 -64.5(5) no
C72 Rh41 C76 C77 55.9(6) no
C76 Rh41 C72 C71 -66.1(4) no
C76 Rh41 C72 C73 55.3(6) no
C75 Rh41 C76 C75 0.0(5) no
C75 Rh41 C76 C77 120.4(10) no
C76 Rh41 C75 C74 -121.3(9) no
C76 Rh41 C75 C76 0.0(5) no
F81 Rh81 C81 N82 98.1(7) no
F81 Rh81 C81 N85 -68.4(6) no
F81 Rh81 C111 C112 169.8(4) no
F81 Rh81 C111 C118 48.3(10) no
F81 Rh81 C115 C114 146.6(6) no
F81 Rh81 C115 C116 -90.9(4) no
F81 Rh81 C116 C115 88.0(4) no
F81 Rh81 C116 C117 -151.5(5) no
C81 Rh81 C111 C112 -91.0(4) no
C81 Rh81 C111 C118 147.5(5) no
C111 Rh81 C81 N82 -56.5(7) no
C111 Rh81 C81 N85 137.1(6) no
C81 Rh81 C112 C111 93.4(4) no
C81 Rh81 C112 C113 -147.6(5) no
C112 Rh81 C81 N82 -96.0(7) no
C112 Rh81 C81 N85 97.6(6) no
C81 Rh81 C115 C114 65.2(11) no
C81 Rh81 C115 C116 -172.4(6) no
C115 Rh81 C81 N82 179.5(7) no
C115 Rh81 C81 N85 13.0(12) no
C111 Rh81 C112 C111 0.0(4) no
C111 Rh81 C112 C113 118.9(8) no
C112 Rh81 C111 C112 0.0(4) no
C112 Rh81 C111 C118 -121.4(8) no
C111 Rh81 C115 C114 -58.5(7) no
C111 Rh81 C115 C116 64.0(5) no
C115 Rh81 C111 C112 66.9(4) no
C115 Rh81 C111 C118 -54.6(6) no
C111 Rh81 C116 C115 -116.1(4) no
C111 Rh81 C116 C117 4.3(5) no
C116 Rh81 C111 C112 100.0(4) no
C116 Rh81 C111 C118 -21.5(5) no
C112 Rh81 C115 C114 -22.5(6) no
C112 Rh81 C115 C116 99.9(5) no
C115 Rh81 C112 C111 -113.4(4) no
C115 Rh81 C112 C113 5.5(5) no
C112 Rh81 C116 C115 -77.5(4) no
C112 Rh81 C116 C117 42.9(6) no
C116 Rh81 C112 C111 -77.1(4) no
C116 Rh81 C112 C113 41.9(6) no
C115 Rh81 C116 C115 0.0(5) no
C115 Rh81 C116 C117 120.4(9) no
C116 Rh81 C115 C114 -122.5(10) no
C116 Rh81 C115 C116 0.0(4) no
C1 N2 C3 C4 -1.3(10) no
C3 N2 C1 Rh1 -167.6(7) no
C3 N2 C1 N5 0.7(9) no
C1 N2 C6 C7 -79.2(10) no
C1 N2 C6 C11 97.9(9) no
C6 N2 C1 Rh1 23.6(12) no
C6 N2 C1 N5 -168.0(7) no
C3 N2 C6 C7 113.6(9) no
C3 N2 C6 C11 -69.2(11) no
C6 N2 C3 C4 167.1(7) no
C1 N5 C4 C3 -0.9(9) no
C4 N5 C1 Rh1 169.0(6) no
C4 N5 C1 N2 0.1(9) no
C1 N5 C18 C19 -90.1(9) no
C1 N5 C18 C23 91.3(9) no
C18 N5 C1 Rh1 -20.3(11) no
C18 N5 C1 N2 170.8(7) no
C4 N5 C18 C19 79.4(10) no
C4 N5 C18 C23 -99.1(9) no
C18 N5 C4 C3 -171.5(7) no
C41 N42 C43 C44 -1.1(9) no
C43 N42 C41 Rh41 -161.1(6) no
C43 N42 C41 N45 1.1(9) no
C41 N42 C46 C47 -87.6(10) no
C41 N42 C46 C51 95.9(10) no
C46 N42 C41 Rh41 31.7(12) no
C46 N42 C41 N45 -166.1(7) no
C43 N42 C46 C47 106.4(9) no
C43 N42 C46 C51 -70.2(10) no
C46 N42 C43 C44 166.8(7) no
C41 N45 C44 C43 0.1(9) no
C44 N45 C41 Rh41 162.4(6) no
C44 N45 C41 N42 -0.7(9) no
C41 N45 C58 C59 -87.6(10) no
C41 N45 C58 C63 94.5(9) no
C58 N45 C41 Rh41 -25.1(11) no
C58 N45 C41 N42 171.8(7) no
C44 N45 C58 C59 84.2(10) no
C44 N45 C58 C63 -93.8(10) no
C58 N45 C44 C43 -172.6(7) no
C81 N82 C83 C84 -1.1(9) no
C83 N82 C81 Rh81 -167.1(7) no
C83 N82 C81 N85 1.5(9) no
C81 N82 C86 C87 -75.8(10) no
C81 N82 C86 C91 102.1(9) no
C86 N82 C81 Rh81 17.8(12) no
C86 N82 C81 N85 -173.7(7) no
C83 N82 C86 C87 109.6(9) no
C83 N82 C86 C91 -72.5(10) no
C86 N82 C83 C84 174.1(7) no
C81 N85 C84 C83 0.7(9) no
C84 N85 C81 Rh81 168.4(6) no
C84 N85 C81 N82 -1.3(9) no
C81 N85 C98 C99 -81.9(10) no
C81 N85 C98 C103 98.1(9) no
C98 N85 C81 Rh81 -17.8(11) no
C98 N85 C81 N82 172.5(7) no
C84 N85 C98 C99 91.1(10) no
C84 N85 C98 C103 -88.9(10) no
C98 N85 C84 C83 -173.0(7) no
N2 C3 C4 N5 1.3(10) no
N2 C6 C7 C8 174.1(7) no
N2 C6 C7 C12 -9.6(13) no
N2 C6 C11 C10 -173.5(7) no
N2 C6 C11 C15 4.3(12) no
C7 C6 C11 C10 3.5(13) no
C7 C6 C11 C15 -178.7(8) no
C11 C6 C7 C8 -2.8(14) no
C11 C6 C7 C12 173.4(8) no
C6 C7 C8 C9 0.3(14) no
C6 C7 C12 C13 -82.7(10) no
C6 C7 C12 C14 152.9(8) no
C8 C7 C12 C13 93.4(10) no
C8 C7 C12 C14 -31.0(12) no
C12 C7 C8 C9 -176.0(8) no
C7 C8 C9 C10 1.5(15) no
C8 C9 C10 C11 -0.7(16) no
C9 C10 C11 C6 -1.6(14) no
C9 C10 C11 C15 -179.5(9) no
C6 C11 C15 C16 118.9(9) no
C6 C11 C15 C17 -116.6(9) no
C10 C11 C15 C16 -63.5(11) no
C10 C11 C15 C17 61.1(11) no
N5 C18 C19 C20 178.9(7) no
N5 C18 C19 C24 -4.9(12) no
N5 C18 C23 C22 -179.0(6) no
N5 C18 C23 C27 3.8(12) no
C19 C18 C23 C22 2.5(12) no
C19 C18 C23 C27 -174.6(7) no
C23 C18 C19 C20 -2.6(13) no
C23 C18 C19 C24 173.6(7) no
C18 C19 C20 C21 0.6(12) no
C18 C19 C24 C25 -95.2(9) no
C18 C19 C24 C26 139.7(8) no
C20 C19 C24 C25 81.0(10) no
C20 C19 C24 C26 -44.1(11) no
C24 C19 C20 C21 -175.7(7) no
C19 C20 C21 C22 1.4(13) no
C20 C21 C22 C23 -1.5(13) no
C21 C22 C23 C18 -0.4(12) no
C21 C22 C23 C27 176.8(7) no
C18 C23 C27 C28 95.5(9) no
C18 C23 C27 C29 -141.4(8) no
C22 C23 C27 C28 -81.6(9) no
C22 C23 C27 C29 41.5(11) no
Rh1 C31 C32 Rh1 0.00(2) no
Rh1 C31 C32 C33 -101.5(7) no
Rh1 C31 C38 C37 9.5(11) no
C32 C31 C38 C37 -72.1(13) no
C38 C31 C32 Rh1 103.2(10) no
C38 C31 C32 C33 1.7(14) no
Rh1 C32 C33 C34 -20.7(10) no
C31 C32 C33 C34 58.6(12) no
C32 C33 C34 C35 12(2) no
C33 C34 C35 Rh1 2.6(19) no
C33 C34 C35 C36 -80.0(19) no
Rh1 C35 C36 Rh1 0.000(17) no
Rh1 C35 C36 C37 -100.2(8) no
C34 C35 C36 Rh1 103.7(14) no
C34 C35 C36 C37 3.5(18) no
Rh1 C36 C37 C38 -15.1(19) no
C35 C36 C37 C38 64.6(19) no
C36 C37 C38 C31 4(2) no
N42 C43 C44 N45 0.6(9) no
N42 C46 C47 C48 -177.1(7) no
N42 C46 C47 C52 1.3(13) no
N42 C46 C51 C50 178.2(7) no
N42 C46 C51 C55 -2.5(13) no
C47 C46 C51 C50 1.8(13) no
C47 C46 C51 C55 -178.9(8) no
C51 C46 C47 C48 -0.8(13) no
C51 C46 C47 C52 177.7(8) no
C46 C47 C48 C49 -0.6(13) no
C46 C47 C52 C53 -109.5(9) no
C46 C47 C52 C54 126.4(9) no
C48 C47 C52 C53 68.9(10) no
C48 C47 C52 C54 -55.2(11) no
C52 C47 C48 C49 -179.1(8) no
C47 C48 C49 C50 0.7(15) no
C48 C49 C50 C51 0.4(16) no
C49 C50 C51 C46 -1.7(15) no
C49 C50 C51 C55 179.0(9) no
C46 C51 C55 C56 135.5(9) no
C46 C51 C55 C57 -100.1(10) no
C50 C51 C55 C56 -45.2(12) no
C50 C51 C55 C57 79.2(10) no
N45 C58 C59 C60 -179.7(7) no
N45 C58 C59 C64 -3.7(12) no
N45 C58 C63 C62 -179.9(7) no
N45 C58 C63 C67 6.9(12) no
C59 C58 C63 C62 2.2(13) no
C59 C58 C63 C67 -171.0(7) no
C63 C58 C59 C60 -1.9(13) no
C63 C58 C59 C64 174.1(7) no
C58 C59 C60 C61 -0.1(13) no
C58 C59 C64 C65 -92.5(9) no
C58 C59 C64 C66 143.6(8) no
C60 C59 C64 C65 83.4(10) no
C60 C59 C64 C66 -40.5(11) no
C64 C59 C60 C61 -176.3(7) no
C59 C60 C61 C62 1.7(14) no
C60 C61 C62 C63 -1.3(14) no
C61 C62 C63 C58 -0.6(13) no
C61 C62 C63 C67 172.8(8) no
C58 C63 C67 C68 101.0(9) no
C58 C63 C67 C69 -135.9(8) no
C62 C63 C67 C68 -72.0(10) no
C62 C63 C67 C69 51.1(11) no
Rh41 C71 C72 Rh41 0.00(2) no
Rh41 C71 C72 C73 -101.1(8) no
Rh41 C71 C78 C77 -12.0(9) no
C72 C71 C78 C77 -92.7(10) no
C78 C71 C72 Rh41 105.9(9) no
C78 C71 C72 C73 4.8(14) no
Rh41 C72 C73 C74 -37.1(10) no
C71 C72 C73 C74 43.1(13) no
C72 C73 C74 C75 33.1(12) no
C73 C74 C75 Rh41 -12.9(11) no
C73 C74 C75 C76 -94.4(12) no
Rh41 C75 C76 Rh41 0.00(2) no
Rh41 C75 C76 C77 -99.9(9) no
C74 C75 C76 Rh41 102.8(12) no
C74 C75 C76 C77 2.9(18) no
Rh41 C76 C77 C78 -32.9(10) no
C75 C76 C77 C78 46.8(15) no
C76 C77 C78 C71 30.4(12) no
N82 C83 C84 N85 0.2(9) no
N82 C86 C87 C88 176.7(7) no
N82 C86 C87 C92 -6.6(13) no
N82 C86 C91 C90 -176.7(7) no
N82 C86 C91 C95 3.1(12) no
C87 C86 C91 C90 1.2(13) no
C87 C86 C91 C95 -179.0(8) no
C91 C86 C87 C88 -1.2(13) no
C91 C86 C87 C92 175.6(8) no
C86 C87 C88 C89 0.0(14) no
C86 C87 C92 C93 -105.5(9) no
C86 C87 C92 C94 130.3(9) no
C88 C87 C92 C93 71.2(10) no
C88 C87 C92 C94 -53.0(11) no
C92 C87 C88 C89 -176.9(8) no
C87 C88 C89 C90 1.0(17) no
C88 C89 C90 C91 -1.0(17) no
C89 C90 C91 C86 -0.1(15) no
C89 C90 C91 C95 -179.9(9) no
C86 C91 C95 C96 124.2(8) no
C86 C91 C95 C97 -111.0(9) no
C90 C91 C95 C96 -56.0(11) no
C90 C91 C95 C97 68.8(11) no
N85 C98 C99 C100 177.3(6) no
N85 C98 C99 C104 -9.8(12) no
N85 C98 C103 C102 -176.9(7) no
N85 C98 C103 C107 6.3(13) no
C99 C98 C103 C102 3.1(13) no
C99 C98 C103 C107 -173.7(8) no
C103 C98 C99 C100 -2.7(13) no
C103 C98 C99 C104 170.2(7) no
C98 C99 C100 C101 -0.4(13) no
C98 C99 C104 C105 -90.9(9) no
C98 C99 C104 C106 144.7(8) no
C100 C99 C104 C105 81.9(10) no
C100 C99 C104 C106 -42.5(11) no
C104 C99 C100 C101 -173.6(7) no
C99 C100 C101 C102 2.9(14) no
C100 C101 C102 C103 -2.4(16) no
C101 C102 C103 C98 -0.5(14) no
C101 C102 C103 C107 176.4(9) no
C98 C103 C107 C108 92.0(10) no
C98 C103 C107 C109 -144.3(8) no
C102 C103 C107 C108 -84.6(11) no
C102 C103 C107 C109 39.1(12) no
Rh81 C111 C112 Rh81 0.000(19) no
Rh81 C111 C112 C113 -105.3(8) no
Rh81 C111 C118 C117 36.3(10) no
C112 C111 C118 C117 -44.2(13) no
C118 C111 C112 Rh81 101.8(9) no
C118 C111 C112 C113 -3.6(14) no
Rh81 C112 C113 C114 12.7(10) no
C111 C112 C113 C114 93.2(11) no
C112 C113 C114 C115 -33.2(12) no
C113 C114 C115 Rh81 36.6(11) no
C113 C114 C115 C116 -45.1(14) no
Rh81 C115 C116 Rh81 0.000(19) no
Rh81 C115 C116 C117 -103.1(9) no
C114 C115 C116 Rh81 100.3(11) no
C114 C115 C116 C117 -2.8(17) no
Rh81 C116 C117 C118 13.8(10) no
C115 C116 C117 C118 93.7(12) no
C116 C117 C118 C111 -33.0(12) no
